data_7004465
loop_
_publ_author_name
'Clark, Thomas E.'
'Makha, Mohamed'
'Sobolev, Alexandre N.'
'Raston, Colin L.'

_publ_section_title
;
 Carborane inclusion chemistry for the uncommon calix[7,9]arenes
;
_journal_issue 36
_journal_name_full 'Dalton Transactions'
_journal_page_first 4855
_journal_page_last 4859
_journal_paper_doi 10.1039/b807511e
_journal_year 2008
_chemical_formula_moiety 'C77 H98 O7, 7(C2 H12 B10), 2(C7 H8), 2(C6 H6)'
_chemical_formula_sum 'C117 H210 B70 O7'
_chemical_formula_weight 2485.55
_chemical_name_systematic
;
?
;
_space_group_IT_number 12
_symmetry_cell_setting monoclinic
_symmetry_Int_Tables_number 12
_symmetry_space_group_name_Hall '-C 2y'
_symmetry_space_group_name_H-M 'C 1 2/m 1'
_atom_sites_solution_hydrogens geom
_atom_sites_solution_primary direct
_atom_sites_solution_secondary difmap
_audit_creation_method SHELXL-97
_cell_angle_alpha 90.0
_cell_angle_beta 97.009(1)
_cell_angle_gamma 90.0
_cell_formula_units_Z 4
_cell_length_a 20.5027(3)
_cell_length_b 21.7961(2)
_cell_length_c 34.1117(4)
_cell_measurement_reflns_used 22880
_cell_measurement_temperature 100(2)
_cell_measurement_theta_max 24.99
_cell_measurement_theta_min 2.65
_cell_volume 15129.9(3)
_computing_cell_refinement
;
CrysAlis CCD, Oxford Diffraction Ltd.,
Version 1.171.32.5 (release 08-05-2007 CrysAlis171 .NET)
(compiled May 8 2007,13:10:02)
;
_computing_data_collection
;
CrysAlis CCD, Oxford Diffraction Ltd.,
Version 1.171.32.5 (release 08-05-2007 CrysAlis171 .NET)
(compiled May 8 2007,13:10:02)
;
_computing_data_reduction
;
CrysAlis CCD, Oxford Diffraction Ltd.,
Version 1.171.32.5 (release 08-05-2007 CrysAlis171 .NET)
(compiled May 8 2007,13:10:02)
;
_computing_molecular_graphics 'X-Seed 2.0 (Barbour, 2001)'
_computing_publication_material 'SHELXL-97 (Sheldrick, 1997)'
_computing_structure_refinement 'SHELXL-97 (Sheldrick, 1997)'
_computing_structure_solution 'SHELXS-97 (Sheldrick, 1990)'
_diffrn_ambient_temperature 100(2)
_diffrn_detector_area_resol_mean 16.0009
_diffrn_measured_fraction_theta_full 0.995
_diffrn_measured_fraction_theta_max 0.995
_diffrn_measurement_device_type 'Oxford Diffraction Xcalibur-S, Sapphire CCD'
_diffrn_measurement_method '\w scans'
_diffrn_radiation_monochromator graphite
_diffrn_radiation_source 'Enhance (Mo) X-ray Source'
_diffrn_radiation_type MoK\a
_diffrn_radiation_wavelength 0.71073
_diffrn_reflns_av_R_equivalents 0.0849
_diffrn_reflns_av_sigmaI/netI 0.0508
_diffrn_reflns_limit_h_max 24
_diffrn_reflns_limit_h_min -24
_diffrn_reflns_limit_k_max 25
_diffrn_reflns_limit_k_min -25
_diffrn_reflns_limit_l_max 40
_diffrn_reflns_limit_l_min -40
_diffrn_reflns_number 135421
_diffrn_reflns_theta_full 25.00
_diffrn_reflns_theta_max 25.00
_diffrn_reflns_theta_min 2.66
_exptl_absorpt_coefficient_mu 0.057
_exptl_absorpt_correction_T_max 1.00000
_exptl_absorpt_correction_T_min 0.98619
_exptl_absorpt_correction_type multi-scan
_exptl_absorpt_process_details
;
CrysAlis RED, Oxford Diffraction Ltd.,
Version 1.171.32.5 (release 08-05-2007 CrysAlis171 .NET)
(compiled May 8 2007,13:10:02)
Empirical absorption correction using spherical harmonics,
implemented in SCALE3 ABSPACK scaling algorithm.
;
_exptl_crystal_colour colorless
_exptl_crystal_density_diffrn 1.091
_exptl_crystal_density_meas ?
_exptl_crystal_density_method .
_exptl_crystal_description prism
_exptl_crystal_F_000 5272
_exptl_crystal_size_max 0.26
_exptl_crystal_size_mid 0.23
_exptl_crystal_size_min 0.19
_refine_diff_density_max 1.046
_refine_diff_density_min -0.526
_refine_diff_density_rms 0.070
_refine_ls_extinction_method none
_refine_ls_goodness_of_fit_ref 1.001
_refine_ls_hydrogen_treatment constr
_refine_ls_matrix_type full
_refine_ls_number_parameters 930
_refine_ls_number_reflns 13646
_refine_ls_number_restraints 175
_refine_ls_restrained_S_all 1.017
_refine_ls_R_factor_all 0.1528
_refine_ls_R_factor_gt 0.1050
_refine_ls_shift/su_max 0.000
_refine_ls_shift/su_mean 0.000
_refine_ls_structure_factor_coef Fsqd
_refine_ls_weighting_details 'calc w=1/[\s^2^(Fo^2^)+(0.1800P)^2^+38.0000P] where P=(Fo^2^+2Fc^2^)/3'
_refine_ls_weighting_scheme calc
_refine_ls_wR_factor_gt 0.2747
_refine_ls_wR_factor_ref 0.3190
_reflns_number_gt 8416
_reflns_number_total 13646
_reflns_threshold_expression >2sigma(I)
_cod_data_source_file b807511e.txt
_cod_data_source_block Complex3
_cod_original_sg_symbol_H-M 'C 2/m'
_cod_database_code 7004465

loop_
_symmetry_equiv_pos_as_xyz
'x, y, z'
'-x, y, -z'
'x+1/2, y+1/2, z'
'-x+1/2, y+1/2, -z'
'-x, -y, -z'
'x, -y, z'
'-x+1/2, -y+1/2, -z'
'x+1/2, -y+1/2, z'

loop_
_atom_site_label
_atom_site_type_symbol
_atom_site_fract_x
_atom_site_fract_y
_atom_site_fract_z
_atom_site_U_iso_or_equiv
_atom_site_adp_type
_atom_site_occupancy
_atom_site_symmetry_multiplicity
_atom_site_calc_flag
_atom_site_refinement_flags
_atom_site_disorder_assembly
_atom_site_disorder_group
O1 O 0.4184(2) 0.5000 0.35955(11) 0.0525(11) Uani 1 2 d S . .
H1 H 0.4016 0.4677 0.3485 0.079 Uiso 0.50 1 d P A 1
C11 C 0.4085(3) 0.5000 0.39904(15) 0.0435(14) Uani 1 2 d S . .
C12 C 0.4072(2) 0.44446(18) 0.41899(11) 0.0415(10) Uani 1 1 d . . .
C13 C 0.3945(2) 0.44555(19) 0.45794(12) 0.0445(10) Uani 1 1 d . . .
H13 H 0.3915 0.4077 0.4714 0.053 Uiso 1 1 calc R . .
C14 C 0.3858(3) 0.5000 0.47820(16) 0.0412(13) Uani 1 2 d SD . .
C10 C 0.3704(2) 0.5000 0.52092(17) 0.0499(15) Uani 1 2 d SD . .
C17 C 0.3841(6) 0.4364(3) 0.5399(3) 0.055(2) Uiso 0.25 1 d PD B -1
H171 H 0.4312 0.4275 0.5417 0.083 Uiso 0.25 1 calc PR B -1
H172 H 0.3594 0.4051 0.5236 0.083 Uiso 0.25 1 calc PR B -1
H173 H 0.3703 0.4362 0.5664 0.083 Uiso 0.25 1 calc PR B -1
C18 C 0.2981(3) 0.5174(5) 0.5229(4) 0.055(2) Uiso 0.25 1 d PD B -1
H181 H 0.2899 0.5588 0.5122 0.083 Uiso 0.25 1 calc PR B -1
H182 H 0.2891 0.5164 0.5505 0.083 Uiso 0.25 1 calc PR B -1
H183 H 0.2694 0.4881 0.5074 0.083 Uiso 0.25 1 calc PR B -1
C19 C 0.4147(5) 0.5469(4) 0.5453(3) 0.055(2) Uiso 0.25 1 d PD B -1
H191 H 0.4608 0.5352 0.5453 0.083 Uiso 0.25 1 calc PR B -1
H192 H 0.4039 0.5475 0.5725 0.083 Uiso 0.25 1 calc PR B -1
H193 H 0.4075 0.5878 0.5336 0.083 Uiso 0.25 1 calc PR B -1
C17' C 0.3495(6) 0.5641(3) 0.5335(3) 0.055(2) Uiso 0.25 1 d PD B -2
H17A H 0.3867 0.5924 0.5340 0.083 Uiso 0.25 1 calc PR B -2
H17B H 0.3353 0.5617 0.5599 0.083 Uiso 0.25 1 calc PR B -2
H17C H 0.3130 0.5790 0.5147 0.083 Uiso 0.25 1 calc PR B -2
C18' C 0.3132(5) 0.4549(4) 0.5241(4) 0.055(2) Uiso 0.25 1 d PD C -2
H18A H 0.3257 0.4140 0.5158 0.083 Uiso 0.25 1 calc PR C -2
H18B H 0.2742 0.4689 0.5070 0.083 Uiso 0.25 1 calc PR C -2
H18C H 0.3035 0.4533 0.5515 0.083 Uiso 0.25 1 calc PR C -2
C19' C 0.4307(5) 0.4776(5) 0.5485(3) 0.055(2) Uiso 0.25 1 d PD B -2
H19A H 0.4687 0.5035 0.5448 0.083 Uiso 0.25 1 calc PR B -2
H19B H 0.4403 0.4350 0.5421 0.083 Uiso 0.25 1 calc PR B -2
H19C H 0.4217 0.4803 0.5760 0.083 Uiso 0.25 1 calc PR B -2
C1 C 0.4251(2) 0.38447(18) 0.40012(11) 0.0429(10) Uani 1 1 d . . .
H11 H 0.4528 0.3944 0.3792 0.051 Uiso 1 1 calc R . .
H12 H 0.4525 0.3603 0.4205 0.051 Uiso 1 1 calc R . .
O2 O 0.36047(14) 0.40158(12) 0.32203(7) 0.0416(7) Uani 1 1 d . . .
H2 H 0.3586 0.3915 0.2979 0.062 Uiso 0.50 1 d P D 1
H2' H 0.3823 0.4267 0.3376 0.062 Uiso 0.50 1 d P E 2
C21 C 0.34005(19) 0.35289(16) 0.34366(10) 0.0352(9) Uani 1 1 d . . .
C22 C 0.29238(18) 0.31327(17) 0.32648(10) 0.0331(8) Uani 1 1 d . . .
C23 C 0.27355(19) 0.26429(17) 0.34923(10) 0.0358(9) Uani 1 1 d . . .
H23 H 0.2407 0.2369 0.3377 0.043 Uiso 1 1 calc R . .
C24 C 0.3008(2) 0.25430(17) 0.38766(10) 0.0380(9) Uani 1 1 d . . .
C25 C 0.3488(2) 0.29484(17) 0.40345(11) 0.0401(10) Uani 1 1 d . . .
H25 H 0.3682 0.2889 0.4299 0.048 Uiso 1 1 calc R . .
C26 C 0.3698(2) 0.34399(17) 0.38228(10) 0.0373(9) Uani 1 1 d . . .
C20 C 0.2795(2) 0.20103(19) 0.41271(11) 0.0472(11) Uani 1 1 d . . .
C27 C 0.2289(3) 0.1601(2) 0.38982(13) 0.0629(14) Uani 1 1 d . . .
H271 H 0.2472 0.1429 0.3670 0.094 Uiso 1 1 calc R . .
H272 H 0.1896 0.1842 0.3807 0.094 Uiso 1 1 calc R . .
H273 H 0.2172 0.1268 0.4069 0.094 Uiso 1 1 calc R . .
C28 C 0.3398(3) 0.1619(2) 0.42753(15) 0.0653(14) Uani 1 1 d . . .
H281 H 0.3582 0.1440 0.4049 0.098 Uiso 1 1 calc R . .
H282 H 0.3268 0.1290 0.4445 0.098 Uiso 1 1 calc R . .
H283 H 0.3731 0.1877 0.4426 0.098 Uiso 1 1 calc R . .
C29 C 0.2503(3) 0.2280(2) 0.44863(14) 0.0744(17) Uani 1 1 d . . .
H291 H 0.2112 0.2523 0.4394 0.112 Uiso 1 1 calc R . .
H292 H 0.2830 0.2542 0.4638 0.112 Uiso 1 1 calc R . .
H293 H 0.2380 0.1945 0.4655 0.112 Uiso 1 1 calc R . .
C2 C 0.26081(18) 0.32057(18) 0.28405(10) 0.0352(9) Uani 1 1 d . . .
H21 H 0.2579 0.3648 0.2776 0.042 Uiso 1 1 calc R . .
H22 H 0.2155 0.3042 0.2819 0.042 Uiso 1 1 calc R . .
O3 O 0.36123(13) 0.37814(10) 0.24582(7) 0.0331(6) Uani 1 1 d . . .
H3 H 0.3620 0.4001 0.2252 0.050 Uiso 0.50 1 d P F 1
H3' H 0.3582 0.3834 0.2702 0.050 Uiso 0.50 1 d P G 2
C31 C 0.34484(16) 0.31879(15) 0.23506(9) 0.0270(7) Uani 1 1 d . . .
C32 C 0.37565(17) 0.29040(15) 0.20556(10) 0.0284(8) Uani 1 1 d . . .
C33 C 0.36007(18) 0.22948(16) 0.19646(10) 0.0319(8) Uani 1 1 d . . .
H33 H 0.3810 0.2098 0.1765 0.038 Uiso 1 1 calc R . .
C34 C 0.31514(19) 0.19606(17) 0.21542(10) 0.0364(9) Uani 1 1 d . H .
C35 C 0.28408(18) 0.22709(17) 0.24383(10) 0.0343(9) Uani 1 1 d . . .
H35 H 0.2526 0.2058 0.2569 0.041 Uiso 1 1 calc R . .
C36 C 0.29768(17) 0.28821(16) 0.25372(10) 0.0303(8) Uani 1 1 d . . .
C30 C 0.30084(18) 0.12858(17) 0.20649(10) 0.0507(12) Uani 1 1 d D . .
C37 C 0.3188(3) 0.0925(3) 0.24512(14) 0.0341(16) Uiso 0.50 1 d PD H 1
H371 H 0.2940 0.1090 0.2656 0.051 Uiso 0.50 1 calc PR H 1
H372 H 0.3660 0.0965 0.2537 0.051 Uiso 0.50 1 calc PR H 1
H373 H 0.3077 0.0491 0.2407 0.051 Uiso 0.50 1 calc PR H 1
C38 C 0.22576(19) 0.1217(4) 0.1963(2) 0.052(2) Uiso 0.50 1 d PD H 1
H381 H 0.2111 0.1450 0.1723 0.078 Uiso 0.50 1 calc PR H 1
H382 H 0.2038 0.1375 0.2182 0.078 Uiso 0.50 1 calc PR H 1
H383 H 0.2147 0.0783 0.1921 0.078 Uiso 0.50 1 calc PR H 1
C39 C 0.3356(4) 0.1008(4) 0.17348(18) 0.055(2) Uiso 0.50 1 d PD H 1
H391 H 0.3210 0.1218 0.1485 0.083 Uiso 0.50 1 calc PR H 1
H392 H 0.3250 0.0570 0.1709 0.083 Uiso 0.50 1 calc PR H 1
H393 H 0.3833 0.1058 0.1799 0.083 Uiso 0.50 1 calc PR H 1
C37' C 0.2826(4) 0.1193(5) 0.16161(12) 0.063(3) Uiso 0.50 1 d PD H 2
H37A H 0.2413 0.1407 0.1529 0.095 Uiso 0.50 1 calc PR H 2
H37B H 0.2773 0.0754 0.1559 0.095 Uiso 0.50 1 calc PR H 2
H37C H 0.3176 0.1359 0.1476 0.095 Uiso 0.50 1 calc PR H 2
C38' C 0.3677(3) 0.0952(5) 0.2151(3) 0.094(4) Uiso 0.50 1 d PD H 2
H38A H 0.3843 0.0999 0.2432 0.140 Uiso 0.50 1 calc PR H 2
H38B H 0.3991 0.1132 0.1989 0.140 Uiso 0.50 1 calc PR H 2
H38C H 0.3619 0.0516 0.2088 0.140 Uiso 0.50 1 calc PR H 2
C39' C 0.2519(4) 0.0925(5) 0.2283(3) 0.093(4) Uiso 0.50 1 d PD H 2
H39A H 0.2084 0.1117 0.2234 0.139 Uiso 0.50 1 calc PR H 2
H39B H 0.2668 0.0927 0.2567 0.139 Uiso 0.50 1 calc PR H 2
H39C H 0.2493 0.0501 0.2187 0.139 Uiso 0.50 1 calc PR H 2
C3 C 0.42520(17) 0.32413(16) 0.18395(10) 0.0280(7) Uani 1 1 d . . .
H31 H 0.4592 0.2948 0.1776 0.034 Uiso 1 1 calc R . .
H32 H 0.4472 0.3559 0.2016 0.034 Uiso 1 1 calc R . .
O4 O 0.36325(12) 0.44185(10) 0.18174(6) 0.0321(6) Uani 1 1 d . . .
H4 H 0.3618 0.4804 0.1778 0.048 Uiso 0.50 1 d P I 1
H4' H 0.3644 0.4157 0.2003 0.048 Uiso 0.50 1 d P J 2
C41 C 0.36485(16) 0.41176(15) 0.14636(9) 0.0251(7) Uani 1 1 d . . .
C42 C 0.33532(16) 0.43982(14) 0.11178(9) 0.0237(7) Uani 1 1 d . . .
C43 C 0.33550(16) 0.40751(15) 0.07636(10) 0.0272(7) Uani 1 1 d . . .
H43 H 0.3156 0.4258 0.0526 0.033 Uiso 1 1 calc R . .
C44 C 0.36382(16) 0.34938(15) 0.07456(9) 0.0246(7) Uani 1 1 d . . .
C45 C 0.39333(16) 0.32473(16) 0.10989(10) 0.0272(7) Uani 1 1 d . . .
H45 H 0.4139 0.2857 0.1094 0.033 Uiso 1 1 calc R . .
C46 C 0.39415(16) 0.35453(15) 0.14595(10) 0.0254(7) Uani 1 1 d . . .
C40 C 0.36150(18) 0.31239(16) 0.03602(10) 0.0310(8) Uani 1 1 d . . .
C47 C 0.3254(2) 0.34612(18) 0.00092(11) 0.0453(10) Uani 1 1 d . . .
H471 H 0.3487 0.3842 -0.0036 0.068 Uiso 1 1 calc R . .
H472 H 0.2807 0.3558 0.0063 0.068 Uiso 1 1 calc R . .
H473 H 0.3235 0.3201 -0.0226 0.068 Uiso 1 1 calc R . .
C48 C 0.4321(2) 0.2985(2) 0.02755(13) 0.0517(12) Uani 1 1 d . . .
H481 H 0.4560 0.3371 0.0255 0.078 Uiso 1 1 calc R . .
H482 H 0.4307 0.2758 0.0026 0.078 Uiso 1 1 calc R . .
H483 H 0.4545 0.2737 0.0491 0.078 Uiso 1 1 calc R . .
C49 C 0.3256(2) 0.25159(17) 0.04122(11) 0.0363(9) Uani 1 1 d . . .
H491 H 0.3252 0.2269 0.0172 0.054 Uiso 1 1 calc R . .
H492 H 0.2804 0.2601 0.0461 0.054 Uiso 1 1 calc R . .
H493 H 0.3484 0.2290 0.0637 0.054 Uiso 1 1 calc R . .
C4 C 0.2977(2) 0.5000 0.11232(14) 0.0268(10) Uani 1 2 d S . .
H41 H 0.2634 0.5000 0.0892 0.032 Uiso 1 2 calc SR . .
H42 H 0.2748 0.5000 0.1362 0.032 Uiso 1 2 calc SR . .
C1A C 0.4552(2) 0.2330(2) 0.33639(14) 0.0587(13) Uani 1 1 d . . .
H1A H 0.4104 0.2550 0.3460 0.070 Uiso 1 1 calc R . .
C2A C 0.4533(2) 0.2052(2) 0.29241(12) 0.0465(10) Uani 1 1 d . . .
H2A H 0.4078 0.2075 0.2706 0.056 Uiso 1 1 calc R . .
B3A B 0.4946(3) 0.2716(3) 0.30301(18) 0.0584(14) Uani 1 1 d . . .
H3A H 0.4794 0.3174 0.2902 0.070 Uiso 1 1 calc R . .
B4A B 0.5301(3) 0.2634(3) 0.35238(19) 0.0736(19) Uani 1 1 d . . .
H4A H 0.5390 0.3041 0.3724 0.088 Uiso 1 1 calc R . .
B5A B 0.5044(3) 0.1925(4) 0.3702(2) 0.085(2) Uani 1 1 d . . .
H5A H 0.4965 0.1863 0.4019 0.102 Uiso 1 1 calc R . .
B6A B 0.4534(3) 0.1561(3) 0.33162(18) 0.0609(15) Uani 1 1 d . . .
H6A H 0.4113 0.1259 0.3372 0.073 Uiso 1 1 calc R . .
B7A B 0.5261(3) 0.2131(3) 0.27510(19) 0.0643(16) Uani 1 1 d . . .
H7A H 0.5324 0.2197 0.2432 0.077 Uiso 1 1 calc R . .
B8A B 0.5776(3) 0.2492(3) 0.31357(18) 0.0580(14) Uani 1 1 d . . .
H8A H 0.6189 0.2799 0.3074 0.070 Uiso 1 1 calc R . .
B9A B 0.5837(3) 0.2006(3) 0.3551(2) 0.0733(18) Uani 1 1 d . . .
H9A H 0.6294 0.1992 0.3768 0.088 Uiso 1 1 calc R . .
B10A B 0.5359(3) 0.1343(3) 0.3428(2) 0.083(2) Uani 1 1 d . . .
H10A H 0.5496 0.0885 0.3562 0.099 Uiso 1 1 calc R . .
B11A B 0.5011(3) 0.1417(3) 0.2931(2) 0.0697(18) Uani 1 1 d . . .
H11A H 0.4910 0.1011 0.2732 0.084 Uiso 1 1 calc R . .
B12A B 0.5813(3) 0.1693(3) 0.3079(2) 0.0694(18) Uani 1 1 d . . .
H12A H 0.6255 0.1466 0.2980 0.083 Uiso 1 1 calc R . .
C1B C 0.20799(18) 0.32630(18) 0.11764(10) 0.0352(9) Uani 1 1 d . . .
H1B H 0.2600 0.3304 0.1110 0.042 Uiso 1 1 calc R . .
C2B C 0.1913(2) 0.2972(2) 0.15890(12) 0.0485(11) Uani 1 1 d . . .
H2B H 0.2315 0.2805 0.1815 0.058 Uiso 1 1 calc R . .
B3B B 0.1832(2) 0.3748(2) 0.15263(14) 0.0417(11) Uani 1 1 d . . .
H3B H 0.2148 0.4105 0.1692 0.050 Uiso 1 1 calc R . .
B4B B 0.1538(2) 0.3826(2) 0.10212(14) 0.0431(11) Uani 1 1 d . . .
H4B H 0.1657 0.4243 0.0851 0.052 Uiso 1 1 calc R . .
B5B B 0.1493(2) 0.3096(2) 0.08017(14) 0.0469(12) Uani 1 1 d . . .
H5B H 0.1583 0.3029 0.0487 0.056 Uiso 1 1 calc R . .
B6B B 0.1756(3) 0.2549(2) 0.11704(18) 0.0588(15) Uani 1 1 d . . .
H6B H 0.2023 0.2120 0.1105 0.071 Uiso 1 1 calc R . .
B7B B 0.1261(3) 0.3309(4) 0.17503(17) 0.0698(18) Uani 1 1 d . . .
H7B H 0.1196 0.3376 0.2069 0.084 Uiso 1 1 calc R . .
B8B B 0.0988(3) 0.3855(3) 0.13830(17) 0.0556(14) Uani 1 1 d . . .
H8B H 0.0732 0.4287 0.1455 0.067 Uiso 1 1 calc R . .
B9B B 0.0775(2) 0.3447(2) 0.09283(16) 0.0515(13) Uani 1 1 d . . .
H9B H 0.0378 0.3611 0.0698 0.062 Uiso 1 1 calc R . .
B10B B 0.0909(3) 0.2658(3) 0.10232(19) 0.0649(16) Uani 1 1 d . . .
H10B H 0.0602 0.2295 0.0857 0.078 Uiso 1 1 calc R . .
B11B B 0.1203(3) 0.2580(3) 0.1531(2) 0.077(2) Uani 1 1 d . . .
H11B H 0.1095 0.2166 0.1707 0.092 Uiso 1 1 calc R . .
B12B B 0.0596(3) 0.3126(3) 0.13783(19) 0.0700(17) Uani 1 1 d . . .
H12B H 0.0078 0.3076 0.1446 0.084 Uiso 1 1 calc R . .
C1C C 0.5527(5) 0.5000 0.3329(3) 0.093(3) Uani 1 2 d S . .
H1C H 0.5280 0.5000 0.3604 0.111 Uiso 1 2 calc SR . .
C2C C 0.6295(7) 0.5000 0.3370(3) 0.148(5) Uani 1 2 d S . .
H2C H 0.6611 0.5000 0.3662 0.178 Uiso 1 2 calc SR . .
B3C B 0.5886(4) 0.4371(4) 0.3205(3) 0.096(2) Uani 1 1 d . . .
H3C H 0.5910 0.3937 0.3382 0.116 Uiso 1 1 calc R . .
B4C B 0.5199(5) 0.4601(5) 0.2941(3) 0.114(3) Uani 1 1 d . . .
H4C H 0.4744 0.4316 0.2942 0.137 Uiso 1 1 calc R . .
B7C B 0.6517(5) 0.4564(5) 0.2974(3) 0.127(4) Uani 1 1 d . . .
H7C H 0.6962 0.4263 0.2990 0.152 Uiso 1 1 calc R . .
B8C B 0.5799(5) 0.4403(7) 0.2686(4) 0.150(5) Uani 1 1 d . . .
H8C H 0.5759 0.3991 0.2489 0.181 Uiso 1 1 calc R . .
B9C B 0.5359(9) 0.5000 0.2526(4) 0.161(8) Uani 1 2 d S . .
H9C H 0.5016 0.5000 0.2244 0.194 Uiso 1 2 calc SR . .
B12C B 0.6217(9) 0.5000 0.2556(4) 0.135(6) Uani 1 2 d S . .
H12C H 0.6496 0.5000 0.2294 0.162 Uiso 1 2 calc SR . .
C1D C 0.5027(5) 0.4633(5) 0.0983(3) 0.033(2) Uiso 0.50 1 d P . 1
H1D H 0.4558 0.4378 0.1004 0.040 Uiso 0.50 1 calc PR . 1
B3D B 0.5381(10) 0.5000 0.1393(5) 0.043(5) Uiso 0.50 2 d SP . 1
H3D H 0.5190 0.5000 0.1687 0.052 Uiso 0.50 2 calc SPR . 1
B4D B 0.5728(5) 0.4337(5) 0.1213(3) 0.042(2) Uiso 0.50 1 d P . 1
H4D H 0.5767 0.3893 0.1380 0.050 Uiso 0.50 1 calc PR . 1
B5D B 0.5579(5) 0.4343(5) 0.0701(3) 0.034(2) Uiso 0.50 1 d P . 1
H5D H 0.5524 0.3899 0.0535 0.041 Uiso 0.50 1 calc PR . 1
B6D B 0.5094(7) 0.5000 0.0540(4) 0.033(3) Uiso 0.50 2 d SP . 1
H6D H 0.4718 0.5000 0.0273 0.040 Uiso 0.50 2 calc SPR . 1
B8D B 0.6189(7) 0.5000 0.1361(4) 0.047(3) Uiso 0.50 2 d SP . 1
H8D H 0.6549 0.5000 0.1636 0.057 Uiso 0.50 2 calc SPR . 1
B9D B 0.6341(5) 0.4601(5) 0.0928(3) 0.037(2) Uiso 0.50 1 d P . 1
H9D H 0.6808 0.4339 0.0911 0.045 Uiso 0.50 1 calc PR . 1
B10D B 0.5943(8) 0.5000 0.0505(5) 0.036(3) Uiso 0.50 2 d SP . 1
H10D H 0.6129 0.5000 0.0209 0.044 Uiso 0.50 2 calc SPR . 1
C1E C 0.0668(4) 0.4624(4) -0.0289(2) 0.0379(18) Uiso 0.50 1 d P . 1
H1E H 0.0261 0.4354 -0.0180 0.045 Uiso 0.50 1 calc PR . 1
B3E B 0.1186(8) 0.5000 0.0061(5) 0.036(4) Uiso 0.50 2 d SP . 1
H3E H 0.1146 0.5000 0.0385 0.044 Uiso 0.50 2 calc SPR . 1
B4E B 0.1437(5) 0.4344(4) -0.0190(3) 0.0361(19) Uiso 0.50 1 d P . 1
H4E H 0.1577 0.3908 -0.0028 0.043 Uiso 0.50 1 calc PR . 1
B5E B 0.0994(4) 0.4346(5) -0.0680(3) 0.037(2) Uiso 0.50 1 d P . 1
H5E H 0.0839 0.3910 -0.0839 0.045 Uiso 0.50 1 calc PR . 1
B6E B 0.0495(7) 0.5000 -0.0734(5) 0.046(3) Uiso 0.50 2 d SP . 1
H6E H 0.0009 0.5000 -0.0924 0.055 Uiso 0.50 2 calc SPR . 1
B8E B 0.1933(6) 0.5000 -0.0142(4) 0.035(3) Uiso 0.50 2 d SP . 1
H8E H 0.2413 0.5000 0.0054 0.042 Uiso 0.50 2 calc SPR . 1
B9E B 0.1827(5) 0.4595(5) -0.0601(3) 0.036(2) Uiso 0.50 1 d P . 1
H9E H 0.2234 0.4328 -0.0711 0.044 Uiso 0.50 1 calc PR . 1
B10E B 0.1237(7) 0.5000 -0.0921(4) 0.042(3) Uiso 0.50 2 d SP . 1
H10E H 0.1254 0.5000 -0.1248 0.050 Uiso 0.50 2 calc SPR . 1
C1F C 0.4948(6) 0.5186(5) 0.0858(4) 0.030(4) Uiso 0.25 1 d PD K -2
H1F H 0.4414 0.5299 0.0781 0.036 Uiso 0.25 1 calc PR K -2
C2F C 0.5175(7) 0.4489(7) 0.1002(4) 0.029(5) Uiso 0.25 1 d PD K -2
H2F H 0.4815 0.4106 0.1016 0.034 Uiso 0.25 1 calc PR K -2
B3F B 0.5319(7) 0.4725(7) 0.0548(4) 0.032(4) Uiso 0.25 1 d PD K -2
H3F H 0.5069 0.4527 0.0266 0.039 Uiso 0.25 1 calc PR K -2
B4F B 0.5507(7) 0.5495(8) 0.0577(4) 0.017(3) Uiso 0.25 1 d PD K -2
H4F H 0.5392 0.5803 0.0315 0.020 Uiso 0.25 1 calc PR K -2
B5F B 0.5423(7) 0.5731(7) 0.1075(5) 0.035(4) Uiso 0.25 1 d PD K -2
H5F H 0.5248 0.6203 0.1139 0.042 Uiso 0.25 1 calc PR K -2
B6F B 0.5194(7) 0.5098(8) 0.1348(4) 0.028(5) Uiso 0.25 1 d PD K -2
H6F H 0.4872 0.5144 0.1589 0.034 Uiso 0.25 1 calc PR K -2
B7F B 0.5905(7) 0.4308(6) 0.0866(4) 0.035(4) Uiso 0.25 1 d PD K -2
H7F H 0.6057 0.3830 0.0798 0.042 Uiso 0.25 1 calc PR K -2
B8F B 0.6136(6) 0.4959(10) 0.0606(4) 0.029(3) Uiso 0.25 1 d PD K -2
H8F H 0.6451 0.4912 0.0362 0.034 Uiso 0.25 1 calc PR K -2
B9F B 0.6221(7) 0.5599(7) 0.0933(4) 0.027(4) Uiso 0.25 1 d PD K -2
H9F H 0.6581 0.5980 0.0910 0.032 Uiso 0.25 1 calc PR K -2
B10F B 0.6023(7) 0.5329(8) 0.1400(4) 0.036(5) Uiso 0.25 1 d PD K -2
H10F H 0.6262 0.5531 0.1684 0.043 Uiso 0.25 1 calc PR K -2
B11F B 0.5828(7) 0.4541(8) 0.1363(5) 0.028(4) Uiso 0.25 1 d PD K -2
H11F H 0.5924 0.4220 0.1620 0.033 Uiso 0.25 1 calc PR K -2
B12F B 0.6468(6) 0.4856(6) 0.1105(4) 0.036(4) Uiso 0.25 1 d PD K -2
H12F H 0.6999 0.4744 0.1191 0.043 Uiso 0.25 1 calc PR K -2
C1G C 0.2124(5) 0.5000 -0.0392(3) 0.037(2) Uiso 0.50 2 d SP . 2
H1G H 0.2674 0.5000 -0.0363 0.045 Uiso 0.50 2 calc SPR . 2
C2G C 0.1698(6) 0.5000 -0.0822(3) 0.039(3) Uiso 0.50 2 d SP . 2
H2G H 0.1942 0.5000 -0.1099 0.047 Uiso 0.50 2 calc SPR . 2
B3G B 0.1744(5) 0.4338(5) -0.0552(3) 0.037(2) Uiso 0.50 1 d P . 2
H3G H 0.1999 0.3907 -0.0629 0.044 Uiso 0.50 1 calc PR . 2
B4G B 0.1758(4) 0.4598(4) -0.0062(3) 0.0352(19) Uiso 0.50 1 d P . 2
H4G H 0.2020 0.4336 0.0192 0.042 Uiso 0.50 1 calc PR . 2
B7G B 0.0994(5) 0.4596(5) -0.0823(3) 0.042(2) Uiso 0.50 1 d P . 2
H7G H 0.0742 0.4332 -0.1079 0.050 Uiso 0.50 1 calc PR . 2
B8G B 0.1024(5) 0.4331(4) -0.0330(3) 0.041(2) Uiso 0.50 1 d P . 2
H8G H 0.0791 0.3888 -0.0256 0.049 Uiso 0.50 1 calc PR . 2
B9G B 0.1023(8) 0.5000 -0.0025(5) 0.036(4) Uiso 0.50 2 d SP . 2
H9G H 0.0778 0.5000 0.0251 0.043 Uiso 0.50 2 calc SPR . 2
B12G B 0.0558(7) 0.5000 -0.0496(5) 0.040(3) Uiso 0.50 2 d SP . 2
H12G H 0.0008 0.5000 -0.0529 0.048 Uiso 0.50 2 calc SPR . 2
C51 C 0.0980(4) 0.5000 0.2436(2) 0.0645(19) Uani 1 2 d S . .
C52 C 0.1548(4) 0.5000 0.2252(3) 0.067(2) Uani 1 2 d S . .
H52 H 0.1506 0.5000 0.1971 0.080 Uiso 1 2 calc SR . .
C53 C 0.2150(5) 0.5000 0.2450(3) 0.085(3) Uani 1 2 d S . .
H53 H 0.2532 0.5000 0.2318 0.102 Uiso 1 2 calc SR . .
C54 C 0.2197(5) 0.5000 0.2887(4) 0.096(3) Uani 1 2 d S . .
H54 H 0.2611 0.5000 0.3045 0.116 Uiso 1 2 calc SR . .
C55 C 0.1630(6) 0.5000 0.3052(3) 0.090(3) Uani 1 2 d S . .
H55 H 0.1655 0.5000 0.3332 0.108 Uiso 1 2 calc SR . .
C56 C 0.1030(5) 0.5000 0.2839(3) 0.084(2) Uani 1 2 d S . .
H56 H 0.0645 0.5000 0.2968 0.101 Uiso 1 2 calc SR . .
C57 C 0.0314(5) 0.5000 0.2205(3) 0.095(3) Uani 1 2 d S . .
H571 H -0.0015 0.5000 0.2381 0.143 Uiso 1 2 d S . .
H572 H 0.0265 0.4640 0.2040 0.143 Uiso 1 1 d . . .
C61 C -0.1274(5) 0.5000 0.3739(2) 0.071(4) Uiso 0.50 2 d SPD L 1
C62 C -0.0592(5) 0.5000 0.3825(3) 0.071(4) Uiso 0.50 2 d SPD L 1
H62 H -0.0322 0.5000 0.3618 0.086 Uiso 0.50 2 calc SPR L 1
C63 C -0.0308(5) 0.5000 0.4217(4) 0.139(11) Uiso 0.50 2 d SPD L 1
H63 H 0.0156 0.5000 0.4278 0.167 Uiso 0.50 2 calc SPR L 1
C64 C -0.0706(7) 0.5000 0.4520(3) 0.112(7) Uiso 0.50 2 d SPD L 1
H64 H -0.0512 0.5000 0.4787 0.135 Uiso 0.50 2 calc SPR L 1
C65 C -0.1387(6) 0.5000 0.4432(3) 0.081(5) Uiso 0.50 2 d SPD L 1
H65 H -0.1657 0.5000 0.4640 0.097 Uiso 0.50 2 calc SPR L 1
C66 C -0.1672(5) 0.5000 0.4040(3) 0.074(9) Uiso 0.50 2 d SPD L 1
H66 H -0.2137 0.5000 0.3979 0.089 Uiso 0.50 2 calc SPR L 1
C67 C -0.1580(7) 0.5000 0.3314(3) 0.065(4) Uiso 0.50 2 d SPD L 1
H671 H -0.2050 0.5000 0.3303 0.098 Uiso 0.50 2 d SP M 1
H672 H -0.1442 0.4640 0.3183 0.098 Uiso 0.50 1 d P N 1
C61' C -0.0903(7) 0.5000 0.3996(4) 0.108(7) Uiso 0.50 2 d SPD O 2
C62' C -0.0711(8) 0.5000 0.3618(5) 0.127(8) Uiso 0.50 2 d SPD O 2
H62' H -0.0257 0.5000 0.3585 0.152 Uiso 0.50 2 calc SPR O 2
C63' C -0.1183(11) 0.5000 0.3288(4) 0.146(10) Uiso 0.50 2 d SPD O 2
H63' H -0.1053 0.5000 0.3030 0.176 Uiso 0.50 2 calc SPR O 2
C64' C -0.1849(10) 0.5000 0.3337(5) 0.212(19) Uiso 0.50 2 d SPD O 2
H64' H -0.2172 0.5000 0.3112 0.254 Uiso 0.50 2 calc SPR O 2
C65' C -0.2041(7) 0.5000 0.3715(6) 0.137(9) Uiso 0.50 2 d SPD O 2
H65' H -0.2494 0.5000 0.3748 0.164 Uiso 0.50 2 calc SPR O 2
C66' C -0.1567(8) 0.5000 0.4044(4) 0.095(12) Uiso 0.50 2 d SPD O 2
H66' H -0.1698 0.5000 0.4302 0.114 Uiso 0.50 2 calc SPR O 2
C67' C -0.0389(11) 0.5000 0.4354(6) 0.195(16) Uiso 0.50 2 d SPD O 2
H67A H -0.0602 0.5000 0.4591 0.293 Uiso 0.50 2 d SP P 2
H67B H -0.0119 0.4640 0.4351 0.293 Uiso 0.50 1 d P Q 2
C71 C 0.5000 0.1888(7) 0.5000 0.129(4) Uiso 1 2 d S . .
H71 H 0.5000 0.1452 0.5000 0.155 Uiso 1 2 calc SR . .
C72 C 0.5449(5) 0.2186(5) 0.4817(3) 0.149(4) Uiso 1 1 d . . .
H72 H 0.5757 0.1958 0.4689 0.179 Uiso 1 1 calc R . .
C73 C 0.5467(4) 0.2813(4) 0.4811(2) 0.103(2) Uiso 1 1 d . . .
H73 H 0.5784 0.3029 0.4684 0.123 Uiso 1 1 calc R . .
C74 C 0.5000 0.3116(5) 0.5000 0.091(3) Uiso 1 2 d S . .
H74 H 0.5000 0.3552 0.5000 0.109 Uiso 1 2 calc SR . .
C81 C 0.1980(4) 0.5195(3) 0.4238(3) 0.0938(16) Uiso 0.50 1 d PD R -1
H81 H 0.2061 0.5607 0.4166 0.113 Uiso 0.50 1 calc PR R -1
C82 C 0.2318(4) 0.4715(4) 0.4086(2) 0.0938(16) Uiso 0.50 1 d PD R -1
H82 H 0.2628 0.4800 0.3908 0.113 Uiso 0.50 1 calc PR R -1
C83 C 0.2205(4) 0.4114(4) 0.4191(3) 0.0938(16) Uiso 0.50 1 d PD R -1
H83 H 0.2436 0.3789 0.4084 0.113 Uiso 0.50 1 calc PR R -1
C84 C 0.1757(5) 0.3985(4) 0.4453(3) 0.0938(16) Uiso 0.50 1 d PD R -1
H84 H 0.1685 0.3573 0.4527 0.113 Uiso 0.50 1 calc PR R -1
C85 C 0.1413(4) 0.4461(4) 0.4606(3) 0.0938(16) Uiso 0.50 1 d PD R -1
H85 H 0.1105 0.4374 0.4785 0.113 Uiso 0.50 1 calc PR R -1
C86 C 0.1522(4) 0.5065(4) 0.4497(2) 0.0938(16) Uiso 0.50 1 d PD R -1
H86 H 0.1283 0.5389 0.4598 0.113 Uiso 0.50 1 calc PR R -1

loop_
_atom_site_aniso_label
_atom_site_aniso_U_11
_atom_site_aniso_U_22
_atom_site_aniso_U_33
_atom_site_aniso_U_23
_atom_site_aniso_U_13
_atom_site_aniso_U_12
O1 0.098(3) 0.032(2) 0.027(2) 0.000 0.004(2) 0.000
C11 0.069(4) 0.037(3) 0.022(3) 0.000 -0.003(3) 0.000
C12 0.058(3) 0.032(2) 0.032(2) -0.0027(16) -0.0040(18) 0.0006(18)
C13 0.057(3) 0.040(2) 0.036(2) 0.0042(18) 0.0024(19) -0.001(2)
C14 0.045(3) 0.042(3) 0.037(3) 0.000 0.006(3) 0.000
C10 0.066(4) 0.042(3) 0.045(3) 0.000 0.022(3) 0.000
C1 0.066(3) 0.034(2) 0.027(2) -0.0003(16) -0.0003(18) 0.0057(19)
O2 0.0629(18) 0.0357(14) 0.0265(13) 0.0033(11) 0.0066(12) -0.0009(13)
C21 0.051(2) 0.0280(19) 0.0278(19) 0.0020(15) 0.0112(17) 0.0073(17)
C22 0.037(2) 0.036(2) 0.0275(18) 0.0024(16) 0.0074(15) 0.0095(17)
C23 0.045(2) 0.036(2) 0.0276(19) 0.0029(16) 0.0095(16) 0.0047(17)
C24 0.061(3) 0.0301(19) 0.0243(19) 0.0032(15) 0.0095(17) 0.0063(18)
C25 0.067(3) 0.030(2) 0.0222(18) 0.0008(15) 0.0013(18) 0.0044(19)
C26 0.056(2) 0.031(2) 0.0242(18) -0.0005(15) 0.0028(17) 0.0074(18)
C20 0.074(3) 0.038(2) 0.031(2) 0.0076(17) 0.011(2) -0.002(2)
C27 0.093(4) 0.053(3) 0.042(3) 0.014(2) 0.005(2) -0.026(3)
C28 0.090(4) 0.048(3) 0.054(3) 0.022(2) -0.010(3) -0.001(3)
C29 0.127(5) 0.059(3) 0.044(3) 0.003(2) 0.038(3) -0.011(3)
C2 0.036(2) 0.039(2) 0.0313(19) 0.0099(16) 0.0071(16) 0.0040(17)
O3 0.0525(16) 0.0221(12) 0.0244(12) -0.0007(10) 0.0036(11) -0.0027(11)
C31 0.0314(18) 0.0261(17) 0.0217(17) 0.0038(14) -0.0043(14) 0.0004(14)
C32 0.0303(18) 0.0283(18) 0.0249(18) 0.0023(14) -0.0039(14) 0.0032(15)
C33 0.043(2) 0.0271(18) 0.0240(18) -0.0003(14) -0.0021(15) 0.0015(16)
C34 0.048(2) 0.033(2) 0.0261(19) 0.0025(15) -0.0080(16) -0.0089(17)
C35 0.038(2) 0.039(2) 0.0233(18) 0.0070(16) -0.0066(15) -0.0110(17)
C36 0.0348(19) 0.035(2) 0.0191(17) 0.0058(14) -0.0050(14) 0.0001(16)
C30 0.075(3) 0.031(2) 0.039(2) 0.0057(18) -0.022(2) -0.015(2)
C3 0.0305(18) 0.0267(17) 0.0268(18) -0.0023(14) 0.0035(14) 0.0004(15)
O4 0.0517(15) 0.0237(12) 0.0216(12) -0.0008(10) 0.0078(11) -0.0008(11)
C41 0.0261(17) 0.0252(17) 0.0249(17) -0.0019(14) 0.0067(13) -0.0043(14)
C42 0.0274(17) 0.0195(16) 0.0254(17) -0.0017(13) 0.0084(13) -0.0041(13)
C43 0.0306(18) 0.0275(18) 0.0236(17) 0.0017(14) 0.0046(14) -0.0033(15)
C44 0.0268(17) 0.0264(17) 0.0215(17) -0.0021(13) 0.0066(13) -0.0058(14)
C45 0.0278(18) 0.0250(17) 0.0293(18) -0.0019(14) 0.0063(14) 0.0003(14)
C46 0.0269(17) 0.0225(16) 0.0275(17) 0.0003(14) 0.0056(14) -0.0027(14)
C40 0.038(2) 0.0279(18) 0.0281(18) -0.0063(15) 0.0082(15) -0.0035(16)
C47 0.081(3) 0.032(2) 0.0226(19) -0.0040(16) 0.0023(19) -0.002(2)
C48 0.044(2) 0.067(3) 0.047(3) -0.030(2) 0.020(2) -0.010(2)
C49 0.048(2) 0.031(2) 0.0295(19) -0.0029(15) 0.0032(16) -0.0047(17)
C4 0.033(3) 0.027(2) 0.020(2) 0.000 0.0022(19) 0.000
C1A 0.048(3) 0.073(3) 0.053(3) -0.021(2) -0.001(2) 0.013(2)
C2A 0.046(2) 0.051(3) 0.041(2) -0.0060(19) -0.0027(19) 0.004(2)
B3A 0.053(3) 0.049(3) 0.069(4) 0.003(3) -0.011(3) 0.002(3)
B4A 0.056(3) 0.094(5) 0.065(4) -0.035(4) -0.012(3) 0.003(3)
B5A 0.063(4) 0.136(7) 0.052(4) 0.019(4) -0.011(3) -0.006(4)
B6A 0.041(3) 0.076(4) 0.065(4) 0.011(3) 0.004(3) 0.003(3)
B7A 0.054(3) 0.079(4) 0.061(4) -0.007(3) 0.013(3) -0.012(3)
B8A 0.043(3) 0.051(3) 0.077(4) 0.007(3) -0.006(3) 0.004(2)
B9A 0.047(3) 0.088(5) 0.081(4) 0.024(4) -0.010(3) 0.003(3)
B10A 0.042(3) 0.074(4) 0.129(6) 0.047(4) -0.003(3) 0.005(3)
B11A 0.053(3) 0.048(3) 0.112(5) -0.025(3) 0.025(3) -0.002(3)
B12A 0.042(3) 0.045(3) 0.124(6) -0.006(3) 0.023(3) 0.005(2)
C1B 0.034(2) 0.043(2) 0.0280(19) -0.0012(16) 0.0015(15) 0.0013(17)
C2B 0.051(2) 0.055(3) 0.037(2) 0.0172(19) -0.0063(19) -0.015(2)
B3B 0.040(2) 0.048(3) 0.038(2) -0.010(2) 0.008(2) -0.005(2)
B4B 0.039(2) 0.043(3) 0.047(3) 0.006(2) 0.004(2) 0.003(2)
B5B 0.052(3) 0.053(3) 0.033(2) -0.003(2) -0.008(2) 0.012(2)
B6B 0.060(3) 0.038(3) 0.072(4) -0.002(3) -0.021(3) 0.001(2)
B7B 0.053(3) 0.115(5) 0.043(3) -0.002(3) 0.015(3) -0.025(3)
B8B 0.041(3) 0.064(3) 0.064(3) -0.020(3) 0.013(2) 0.000(2)
B9B 0.039(3) 0.052(3) 0.060(3) -0.003(3) -0.007(2) 0.004(2)
B10B 0.055(3) 0.053(3) 0.079(4) -0.004(3) -0.021(3) -0.011(3)
B11B 0.066(4) 0.086(5) 0.074(4) 0.038(4) -0.009(3) -0.039(4)
B12B 0.044(3) 0.094(5) 0.073(4) 0.006(4) 0.009(3) -0.020(3)
C1C 0.098(7) 0.114(8) 0.070(6) 0.000 0.027(5) 0.000
C2C 0.134(11) 0.239(18) 0.069(7) 0.000 0.003(7) 0.000
B3C 0.089(6) 0.098(6) 0.107(6) -0.008(5) 0.029(5) 0.001(5)
B4C 0.106(7) 0.137(7) 0.103(6) -0.031(6) 0.024(5) -0.047(6)
B7C 0.126(8) 0.175(9) 0.084(6) 0.009(6) 0.034(5) 0.061(7)
B8C 0.097(7) 0.214(15) 0.144(10) -0.077(10) 0.029(7) -0.030(8)
B9C 0.116(12) 0.30(3) 0.071(9) 0.000 0.007(8) 0.000
B12C 0.158(14) 0.186(16) 0.071(8) 0.000 0.049(9) 0.000
C51 0.092(6) 0.045(4) 0.059(5) 0.000 0.020(4) 0.000
C52 0.080(5) 0.044(4) 0.080(5) 0.000 0.025(4) 0.000
C53 0.080(6) 0.051(5) 0.118(8) 0.000 -0.011(5) 0.000
C54 0.093(7) 0.054(5) 0.131(9) 0.000 -0.029(7) 0.000
C55 0.108(8) 0.069(6) 0.088(7) 0.000 -0.004(6) 0.000
C56 0.108(7) 0.064(5) 0.082(6) 0.000 0.021(5) 0.000
C57 0.087(7) 0.102(7) 0.105(7) 0.000 0.049(6) 0.000

loop_
_atom_type_symbol
_atom_type_description
_atom_type_scat_dispersion_real
_atom_type_scat_dispersion_imag
_atom_type_scat_source
C C 0.0033 0.0016 'International Tables Vol C Tables 4.2.6.8 and 6.1.1.4'
H H 0.0000 0.0000 'International Tables Vol C Tables 4.2.6.8 and 6.1.1.4'
B B 0.0013 0.0007 'International Tables Vol C Tables 4.2.6.8 and 6.1.1.4'
O O 0.0106 0.0060 'International Tables Vol C Tables 4.2.6.8 and 6.1.1.4'

loop_
_geom_angle_atom_site_label_1
_geom_angle_atom_site_label_2
_geom_angle_atom_site_label_3
_geom_angle
_geom_angle_site_symmetry_1
_geom_angle_site_symmetry_3
_geom_angle_publ_flag
O1 C11 C12 119.3(3) . . ?
O1 C11 C12 119.3(3) . 6_565 ?
C12 C11 C12 121.0(5) . 6_565 ?
C13 C12 C11 118.1(4) . . ?
C13 C12 C1 120.2(3) . . ?
C11 C12 C1 121.4(4) . . ?
C12 C13 C14 122.7(4) . . ?
C13 C14 C13 116.5(5) 6_565 . ?
C13 C14 C10 121.7(3) 6_565 . ?
C13 C14 C10 121.7(3) . . ?
C14 C10 C17' 111.3(5) . 6_565 ?
C14 C10 C17' 111.3(5) . . ?
C17' C10 C17' 130.6(9) 6_565 . ?
C14 C10 C18 110.8(5) . 6_565 ?
C17' C10 C18 57.4(7) 6_565 6_565 ?
C17' C10 C18 84.8(6) . 6_565 ?
C14 C10 C18 110.8(5) . . ?
C17' C10 C18 84.8(6) 6_565 . ?
C17' C10 C18 57.4(7) . . ?
C18 C10 C18 28.5(9) 6_565 . ?
C14 C10 C19' 109.7(5) . . ?
C17' C10 C19' 76.9(8) 6_565 . ?
C17' C10 C19' 110.3(5) . . ?
C18 C10 C19' 127.0(7) 6_565 . ?
C18 C10 C19' 139.3(8) . . ?
C14 C10 C19' 109.7(5) . 6_565 ?
C17' C10 C19' 110.3(5) 6_565 6_565 ?
C17' C10 C19' 76.9(8) . 6_565 ?
C18 C10 C19' 139.3(8) 6_565 6_565 ?
C18 C10 C19' 127.0(7) . 6_565 ?
C19' C10 C19' 36.9(9) . 6_565 ?
C14 C10 C17 110.6(5) . 6_565 ?
C17' C10 C17 137.9(8) 6_565 6_565 ?
C17' C10 C17 26.9(6) . 6_565 ?
C18 C10 C17 109.3(5) 6_565 6_565 ?
C18 C10 C17 83.5(8) . 6_565 ?
C19' C10 C17 86.4(6) . 6_565 ?
C19' C10 C17 50.7(7) 6_565 6_565 ?
C14 C10 C17 110.6(5) . . ?
C17' C10 C17 26.9(6) 6_565 . ?
C17' C10 C17 137.9(8) . . ?
C18 C10 C17 83.5(8) 6_565 . ?
C18 C10 C17 109.3(5) . . ?
C19' C10 C17 50.7(7) . . ?
C19' C10 C17 86.4(6) 6_565 . ?
C17 C10 C17 128.2(9) 6_565 . ?
C14 C10 C19 109.7(5) . . ?
C17' C10 C19 128.1(7) 6_565 . ?
C17' C10 C19 54.1(7) . . ?
C18 C10 C19 130.3(7) 6_565 . ?
C18 C10 C19 108.7(5) . . ?
C19' C10 C19 60.2(7) . . ?
C19' C10 C19 23.6(6) 6_565 . ?
C17 C10 C19 27.4(8) 6_565 . ?
C17 C10 C19 107.7(5) . . ?
C14 C10 C19 109.7(5) . 6_565 ?
C17' C10 C19 54.1(7) 6_565 6_565 ?
C17' C10 C19 128.1(7) . 6_565 ?
C18 C10 C19 108.7(5) 6_565 6_565 ?
C18 C10 C19 130.3(7) . 6_565 ?
C19' C10 C19 23.6(6) . 6_565 ?
C19' C10 C19 60.2(7) 6_565 6_565 ?
C17 C10 C19 107.7(5) 6_565 6_565 ?
C17 C10 C19 27.4(8) . 6_565 ?
C19 C10 C19 83.0(9) . 6_565 ?
C14 C10 C18' 108.3(5) . 6_565 ?
C17' C10 C18' 108.6(5) 6_565 6_565 ?
C17' C10 C18' 33.1(8) . 6_565 ?
C18 C10 C18' 53.9(7) 6_565 6_565 ?
C18 C10 C18' 25.4(6) . 6_565 ?
C19' C10 C18' 136.1(8) . 6_565 ?
C19' C10 C18' 108.5(5) 6_565 6_565 ?
C17 C10 C18' 59.9(7) 6_565 6_565 ?
C17 C10 C18' 130.1(7) . 6_565 ?
C19 C10 C18' 86.7(6) . 6_565 ?
C19 C10 C18' 141.9(8) 6_565 6_565 ?
C26 C1 C12 117.8(4) . . ?
C22 C21 O2 119.8(3) . . ?
C22 C21 C26 121.2(3) . . ?
O2 C21 C26 118.9(3) . . ?
C21 C22 C23 118.1(3) . . ?
C21 C22 C2 122.4(3) . . ?
C23 C22 C2 119.5(3) . . ?
C24 C23 C22 122.7(4) . . ?
C23 C24 C25 117.2(3) . . ?
C23 C24 C20 122.6(4) . . ?
C25 C24 C20 120.2(3) . . ?
C24 C25 C26 122.8(3) . . ?
C25 C26 C21 118.1(4) . . ?
C25 C26 C1 120.5(3) . . ?
C21 C26 C1 121.4(3) . . ?
C27 C20 C24 112.5(3) . . ?
C27 C20 C28 108.5(4) . . ?
C24 C20 C28 109.3(4) . . ?
C27 C20 C29 109.0(4) . . ?
C24 C20 C29 108.6(3) . . ?
C28 C20 C29 109.0(4) . . ?
C22 C2 C36 114.1(3) . . ?
O3 C31 C36 119.3(3) . . ?
O3 C31 C32 119.5(3) . . ?
C36 C31 C32 121.2(3) . . ?
C33 C32 C31 118.2(3) . . ?
C33 C32 C3 120.2(3) . . ?
C31 C32 C3 121.6(3) . . ?
C32 C33 C34 122.8(3) . . ?
C33 C34 C35 116.9(3) . . ?
C33 C34 C30 122.3(3) . . ?
C35 C34 C30 120.9(3) . . ?
C36 C35 C34 122.4(3) . . ?
C31 C36 C35 118.5(3) . . ?
C31 C36 C2 121.2(3) . . ?
C35 C36 C2 120.3(3) . . ?
C34 C30 C39 115.7(5) . . ?
C34 C30 C39' 121.3(6) . . ?
C39 C30 C39' 123.0(7) . . ?
C34 C30 C37 107.6(4) . . ?
C39 C30 C37 110.1(4) . . ?
C39' C30 C37 55.0(5) . . ?
C34 C30 C38 107.5(4) . . ?
C39 C30 C38 109.8(4) . . ?
C39' C30 C38 50.7(5) . . ?
C37 C30 C38 105.7(4) . . ?
C34 C30 C37' 110.0(4) . . ?
C39 C30 C37' 45.3(4) . . ?
C39' C30 C37' 108.6(4) . . ?
C37 C30 C37' 141.7(5) . . ?
C38 C30 C37' 69.5(4) . . ?
C34 C30 C38' 105.7(6) . . ?
C39 C30 C38' 58.2(5) . . ?
C39' C30 C38' 106.4(5) . . ?
C37 C30 C38' 58.9(4) . . ?
C38 C30 C38' 146.4(6) . . ?
C37' C30 C38' 103.2(4) . . ?
C32 C3 C46 112.9(3) . . ?
O4 C41 C46 119.6(3) . . ?
O4 C41 C42 118.5(3) . . ?
C46 C41 C42 121.9(3) . . ?
C43 C42 C41 117.5(3) . . ?
C43 C42 C4 119.9(3) . . ?
C41 C42 C4 122.3(3) . . ?
C44 C43 C42 122.6(3) . . ?
C45 C44 C43 116.9(3) . . ?
C45 C44 C40 120.2(3) . . ?
C43 C44 C40 122.9(3) . . ?
C44 C45 C46 123.0(3) . . ?
C41 C46 C45 118.1(3) . . ?
C41 C46 C3 121.3(3) . . ?
C45 C46 C3 120.6(3) . . ?
C47 C40 C49 108.3(3) . . ?
C47 C40 C44 112.4(3) . . ?
C49 C40 C44 108.6(3) . . ?
C47 C40 C48 109.0(3) . . ?
C49 C40 C48 109.0(3) . . ?
C44 C40 C48 109.4(3) . . ?
C42 C4 C42 119.0(4) 6_565 . ?
C2A C1A B6A 62.5(3) . . ?
C2A C1A B5A 112.5(4) . . ?
B6A C1A B5A 63.2(4) . . ?
C2A C1A B3A 61.4(3) . . ?
B6A C1A B3A 115.7(4) . . ?
B5A C1A B3A 115.1(4) . . ?
C2A C1A B4A 111.2(4) . . ?
B6A C1A B4A 115.2(4) . . ?
B5A C1A B4A 62.8(4) . . ?
B3A C1A B4A 62.4(4) . . ?
C1A C2A B7A 111.5(4) . . ?
C1A C2A B11A 110.2(4) . . ?
B7A C2A B11A 63.4(3) . . ?
C1A C2A B3A 61.7(3) . . ?
B7A C2A B3A 62.9(3) . . ?
B11A C2A B3A 115.0(4) . . ?
C1A C2A B6A 60.8(3) . . ?
B7A C2A B6A 114.9(4) . . ?
B11A C2A B6A 62.1(3) . . ?
B3A C2A B6A 114.5(4) . . ?
C2A B3A C1A 56.9(3) . . ?
C2A B3A B4A 104.8(4) . . ?
C1A B3A B4A 58.9(3) . . ?
C2A B3A B7A 58.1(3) . . ?
C1A B3A B7A 103.9(4) . . ?
B4A B3A B7A 107.9(4) . . ?
C2A B3A B8A 104.6(4) . . ?
C1A B3A B8A 104.6(4) . . ?
B4A B3A B8A 60.1(3) . . ?
B7A B3A B8A 60.1(3) . . ?
C1A B4A B9A 104.5(5) . . ?
C1A B4A B3A 58.7(3) . . ?
B9A B4A B3A 108.4(4) . . ?
C1A B4A B8A 104.6(4) . . ?
B9A B4A B8A 60.2(3) . . ?
B3A B4A B8A 60.1(3) . . ?
C1A B4A B5A 58.3(4) . . ?
B9A B4A B5A 60.6(4) . . ?
B3A B4A B5A 108.3(4) . . ?
B8A B4A B5A 108.7(5) . . ?
C1A B5A B10A 104.0(5) . . ?
C1A B5A B4A 58.9(4) . . ?
B10A B5A B4A 107.8(5) . . ?
C1A B5A B6A 58.3(3) . . ?
B10A B5A B6A 59.8(4) . . ?
B4A B5A B6A 108.1(4) . . ?
C1A B5A B9A 104.0(5) . . ?
B10A B5A B9A 60.4(4) . . ?
B4A B5A B9A 59.3(4) . . ?
B6A B5A B9A 108.0(5) . . ?
C1A B6A C2A 56.7(3) . . ?
C1A B6A B10A 103.9(4) . . ?
C2A B6A B10A 104.3(4) . . ?
C1A B6A B11A 104.0(4) . . ?
C2A B6A B11A 58.4(3) . . ?
B10A B6A B11A 60.3(4) . . ?
C1A B6A B5A 58.5(4) . . ?
C2A B6A B5A 104.2(4) . . ?
B10A B6A B5A 59.5(4) . . ?
B11A B6A B5A 107.8(4) . . ?
C2A B7A B3A 58.9(3) . . ?
C2A B7A B8A 105.1(4) . . ?
B3A B7A B8A 60.1(3) . . ?
C2A B7A B12A 104.5(4) . . ?
B3A B7A B12A 107.3(4) . . ?
B8A B7A B12A 59.5(3) . . ?
C2A B7A B11A 58.7(3) . . ?
B3A B7A B11A 107.9(4) . . ?
B8A B7A B11A 107.8(5) . . ?
B12A B7A B11A 59.8(4) . . ?
B12A B8A B9A 59.5(4) . . ?
B12A B8A B4A 107.0(5) . . ?
B9A B8A B4A 59.5(4) . . ?
B12A B8A B3A 107.8(4) . . ?
B9A B8A B3A 107.6(4) . . ?
B4A B8A B3A 59.8(3) . . ?
B12A B8A B7A 60.4(4) . . ?
B9A B8A B7A 107.9(4) . . ?
B4A B8A B7A 107.5(4) . . ?
B3A B8A B7A 59.8(3) . . ?
B12A B9A B4A 108.0(4) . . ?
B12A B9A B8A 60.1(4) . . ?
B4A B9A B8A 60.3(4) . . ?
B12A B9A B10A 60.4(4) . . ?
B4A B9A B10A 107.4(4) . . ?
B8A B9A B10A 108.4(5) . . ?
B12A B9A B5A 107.8(5) . . ?
B4A B9A B5A 60.1(4) . . ?
B8A B9A B5A 108.5(4) . . ?
B10A B9A B5A 59.1(4) . . ?
B5A B10A B6A 60.7(4) . . ?
B5A B10A B11A 108.4(4) . . ?
B6A B10A B11A 60.0(3) . . ?
B5A B10A B12A 107.9(5) . . ?
B6A B10A B12A 108.1(4) . . ?
B11A B10A B12A 60.0(4) . . ?
B5A B10A B9A 60.6(4) . . ?
B6A B10A B9A 108.8(5) . . ?
B11A B10A B9A 107.6(4) . . ?
B12A B10A B9A 59.1(4) . . ?
C2A B11A B6A 59.5(3) . . ?
C2A B11A B10A 104.7(4) . . ?
B6A B11A B10A 59.7(4) . . ?
C2A B11A B12A 104.0(4) . . ?
B6A B11A B12A 108.0(5) . . ?
B10A B11A B12A 60.2(4) . . ?
C2A B11A B7A 57.9(3) . . ?
B6A B11A B7A 108.3(4) . . ?
B10A B11A B7A 108.2(4) . . ?
B12A B11A B7A 60.1(3) . . ?
B9A B12A B8A 60.4(4) . . ?
B9A B12A B11A 108.5(4) . . ?
B8A B12A B11A 108.5(4) . . ?
B9A B12A B10A 60.5(4) . . ?
B8A B12A B10A 108.7(5) . . ?
B11A B12A B10A 59.8(4) . . ?
B9A B12A B7A 108.4(4) . . ?
B8A B12A B7A 60.1(3) . . ?
B11A B12A B7A 60.1(4) . . ?
B10A B12A B7A 108.0(4) . . ?
C2B C1B B5B 111.5(3) . . ?
C2B C1B B6B 61.6(3) . . ?
B5B C1B B6B 63.2(3) . . ?
C2B C1B B4B 110.8(3) . . ?
B5B C1B B4B 62.6(3) . . ?
B6B C1B B4B 114.9(3) . . ?
C2B C1B B3B 61.6(3) . . ?
B5B C1B B3B 114.6(3) . . ?
B6B C1B B3B 115.2(3) . . ?
B4B C1B B3B 62.2(3) . . ?
C1B C2B B7B 112.1(4) . . ?
C1B C2B B11B 111.7(3) . . ?
B7B C2B B11B 63.0(4) . . ?
C1B C2B B6B 61.3(3) . . ?
B7B C2B B6B 116.0(4) . . ?
B11B C2B B6B 63.4(4) . . ?
C1B C2B B3B 62.0(2) . . ?
B7B C2B B3B 62.5(3) . . ?
B11B C2B B3B 114.8(4) . . ?
B6B C2B B3B 115.2(3) . . ?
C2B B3B C1B 56.3(2) . . ?
C2B B3B B8B 104.1(3) . . ?
C1B B3B B8B 104.7(3) . . ?
C2B B3B B7B 57.8(3) . . ?
C1B B3B B7B 103.7(4) . . ?
B8B B3B B7B 60.5(3) . . ?
C2B B3B B4B 103.6(3) . . ?
C1B B3B B4B 58.3(2) . . ?
B8B B3B B4B 60.5(3) . . ?
B7B B3B B4B 108.1(4) . . ?
C1B B4B B5B 58.4(2) . . ?
C1B B4B B3B 59.5(2) . . ?
B5B B4B B3B 108.8(3) . . ?
C1B B4B B9B 104.5(3) . . ?
B5B B4B B9B 59.9(3) . . ?
B3B B4B B9B 108.7(3) . . ?
C1B B4B B8B 104.9(3) . . ?
B5B B4B B8B 108.9(4) . . ?
B3B B4B B8B 59.6(3) . . ?
B9B B4B B8B 61.0(3) . . ?
C1B B5B B4B 59.0(3) . . ?
C1B B5B B9B 105.1(3) . . ?
B4B B5B B9B 60.2(3) . . ?
C1B B5B B6B 58.6(3) . . ?
B4B B5B B6B 108.1(3) . . ?
B9B B5B B6B 108.1(4) . . ?
C1B B5B B10B 104.5(3) . . ?
B4B B5B B10B 108.0(4) . . ?
B9B B5B B10B 60.0(3) . . ?
B6B B5B B10B 59.8(3) . . ?
C1B B6B C2B 57.1(2) . . ?
C1B B6B B10B 104.6(4) . . ?
C2B B6B B10B 104.2(4) . . ?
C1B B6B B5B 58.3(3) . . ?
C2B B6B B5B 104.1(3) . . ?
B10B B6B B5B 60.2(3) . . ?
C1B B6B B11B 103.9(4) . . ?
C2B B6B B11B 57.8(3) . . ?
B10B B6B B11B 60.1(4) . . ?
B5B B6B B11B 107.6(4) . . ?
C2B B7B B11B 58.5(4) . . ?
C2B B7B B3B 59.7(3) . . ?
B11B B7B B3B 108.8(4) . . ?
C2B B7B B8B 105.0(4) . . ?
B11B B7B B8B 108.0(4) . . ?
B3B B7B B8B 59.7(3) . . ?
C2B B7B B12B 103.8(4) . . ?
B11B B7B B12B 59.3(4) . . ?
B3B B7B B12B 107.6(4) . . ?
B8B B7B B12B 60.0(3) . . ?
B3B B8B B7B 59.8(3) . . ?
B3B B8B B4B 60.0(3) . . ?
B7B B8B B4B 107.2(4) . . ?
B3B B8B B12B 108.2(4) . . ?
B7B B8B B12B 60.6(4) . . ?
B4B B8B B12B 106.7(4) . . ?
B3B B8B B9B 107.6(3) . . ?
B7B B8B B9B 107.5(4) . . ?
B4B B8B B9B 59.3(3) . . ?
B12B B8B B9B 59.2(3) . . ?
B5B B9B B4B 59.9(3) . . ?
B5B B9B B10B 60.3(3) . . ?
B4B B9B B10B 108.0(4) . . ?
B5B B9B B12B 108.0(4) . . ?
B4B B9B B12B 107.7(4) . . ?
B10B B9B B12B 59.9(4) . . ?
B5B B9B B8B 107.8(3) . . ?
B4B B9B B8B 59.7(3) . . ?
B10B B9B B8B 108.0(4) . . ?
B12B B9B B8B 60.0(3) . . ?
B12B B10B B6B 108.0(4) . . ?
B12B B10B B9B 60.1(4) . . ?
B6B B10B B9B 107.9(4) . . ?
B12B B10B B5B 107.6(4) . . ?
B6B B10B B5B 60.0(3) . . ?
B9B B10B B5B 59.6(3) . . ?
B12B B10B B11B 59.5(4) . . ?
B6B B10B B11B 60.2(4) . . ?
B9B B10B B11B 107.4(4) . . ?
B5B B10B B11B 107.6(4) . . ?
C2B B11B B12B 105.2(4) . . ?
C2B B11B B7B 58.4(3) . . ?
B12B B11B B7B 61.4(4) . . ?
C2B B11B B10B 104.6(4) . . ?
B12B B11B B10B 60.0(4) . . ?
B7B B11B B10B 109.1(4) . . ?
C2B B11B B6B 58.8(3) . . ?
B12B B11B B6B 108.0(4) . . ?
B7B B11B B6B 108.3(4) . . ?
B10B B11B B6B 59.7(3) . . ?
B11B B12B B10B 60.5(4) . . ?
B11B B12B B9B 108.2(4) . . ?
B10B B12B B9B 60.1(3) . . ?
B11B B12B B8B 107.5(4) . . ?
B10B B12B B8B 108.8(4) . . ?
B9B B12B B8B 60.8(3) . . ?
B11B B12B B7B 59.3(4) . . ?
B10B B12B B7B 107.9(4) . . ?
B9B B12B B7B 107.9(4) . . ?
B8B B12B B7B 59.4(4) . . ?
C2C C1C B3C 62.8(5) . . ?
C2C C1C B3C 62.8(5) . 6_565 ?
B3C C1C B3C 113.9(8) . 6_565 ?
C2C C1C B4C 112.3(7) . . ?
B3C C1C B4C 60.4(5) . . ?
B3C C1C B4C 112.7(7) 6_565 . ?
C2C C1C B4C 112.3(7) . 6_565 ?
B3C C1C B4C 112.7(7) . 6_565 ?
B3C C1C B4C 60.4(5) 6_565 6_565 ?
B4C C1C B4C 63.3(9) . 6_565 ?
C1C C2C B3C 60.7(5) . . ?
C1C C2C B3C 60.7(5) . 6_565 ?
B3C C2C B3C 110.5(10) . 6_565 ?
C1C C2C B7C 106.4(8) . . ?
B3C C2C B7C 57.5(5) . . ?
B3C C2C B7C 110.6(8) 6_565 . ?
C1C C2C B7C 106.4(8) . 6_565 ?
B3C C2C B7C 110.6(8) . 6_565 ?
B3C C2C B7C 57.5(5) 6_565 6_565 ?
B7C C2C B7C 65.5(8) . 6_565 ?
C1C B3C B7C 108.3(7) . . ?
C1C B3C B4C 60.4(6) . . ?
B7C B3C B4C 109.1(7) . . ?
C1C B3C C2C 56.5(6) . . ?
B7C B3C C2C 64.0(7) . . ?
B4C B3C C2C 107.1(7) . . ?
C1C B3C B8C 103.4(8) . . ?
B7C B3C B8C 59.8(6) . . ?
B4C B3C B8C 57.7(6) . . ?
C2C B3C B8C 106.9(8) . . ?
B8C B4C C1C 107.5(7) . . ?
B8C B4C B3C 64.3(7) . . ?
C1C B4C B3C 59.2(5) . . ?
B8C B4C B9C 58.0(7) . . ?
C1C B4C B9C 107.0(7) . . ?
B3C B4C B9C 111.4(8) . . ?
B8C B4C B4C 105.2(7) . 6_565 ?
C1C B4C B4C 58.3(4) . 6_565 ?
B3C B4C B4C 107.6(5) . 6_565 ?
B9C B4C B4C 59.8(4) . 6_565 ?
B3C B7C B8C 63.3(7) . . ?
B3C B7C C2C 58.5(5) . . ?
B8C B7C C2C 105.5(8) . . ?
B3C B7C B12C 107.9(8) . . ?
B8C B7C B12C 56.8(7) . . ?
C2C B7C B12C 103.4(7) . . ?
B3C B7C B7C 104.7(5) . 6_565 ?
B8C B7C B7C 101.9(7) . 6_565 ?
C2C B7C B7C 57.3(4) . 6_565 ?
B12C B7C B7C 57.3(5) . 6_565 ?
B9C B8C B12C 64.3(11) . . ?
B9C B8C B4C 63.4(8) . . ?
B12C B8C B4C 112.4(10) . . ?
B9C B8C B7C 115.6(11) . . ?
B12C B8C B7C 63.4(8) . . ?
B4C B8C B7C 107.0(7) . . ?
B9C B8C B3C 110.6(9) . . ?
B12C B8C B3C 108.1(8) . . ?
B4C B8C B3C 58.0(6) . . ?
B7C B8C B3C 56.9(6) . . ?
B8C B9C B8C 105.0(13) . 6_565 ?
B8C B9C B4C 58.6(6) . . ?
B8C B9C B4C 106.1(10) 6_565 . ?
B8C B9C B4C 106.1(10) . 6_565 ?
B8C B9C B4C 58.6(6) 6_565 6_565 ?
B4C B9C B4C 60.4(8) . 6_565 ?
B8C B9C B12C 58.0(7) . . ?
B8C B9C B12C 58.0(7) 6_565 . ?
B4C B9C B12C 104.0(10) . . ?
B4C B9C B12C 104.0(10) 6_565 . ?
B8C B12C B8C 104.3(12) . 6_565 ?
B8C B12C B9C 57.6(7) . . ?
B8C B12C B9C 57.6(7) 6_565 . ?
B8C B12C B7C 59.8(6) . . ?
B8C B12C B7C 110.5(8) 6_565 . ?
B9C B12C B7C 107.4(8) . . ?
B8C B12C B7C 110.5(8) . 6_565 ?
B8C B12C B7C 59.8(6) 6_565 6_565 ?
B9C B12C B7C 107.4(8) . 6_565 ?
B7C B12C B7C 65.4(9) . 6_565 ?
C1D C1D B4D 112.6(5) 6_565 . ?
C1D C1D B5D 111.9(5) 6_565 . ?
B4D C1D B5D 61.9(7) . . ?
C1D C1D B3D 61.9(5) 6_565 . ?
B4D C1D B3D 62.6(7) . . ?
B5D C1D B3D 113.3(9) . . ?
C1D C1D B6D 62.4(4) 6_565 . ?
B4D C1D B6D 115.5(8) . . ?
B5D C1D B6D 63.0(6) . . ?
B3D C1D B6D 115.5(7) . . ?
B8D B3D C1D 105.9(10) . . ?
B8D B3D C1D 105.9(10) . 6_565 ?
C1D B3D C1D 56.3(10) . 6_565 ?
B8D B3D B4D 62.0(7) . . ?
C1D B3D B4D 58.3(6) . . ?
C1D B3D B4D 104.5(10) 6_565 . ?
B8D B3D B4D 62.0(7) . 6_565 ?
C1D B3D B4D 104.5(10) . 6_565 ?
C1D B3D B4D 58.3(6) 6_565 6_565 ?
B4D B3D B4D 110.9(12) . 6_565 ?
C1D B4D B5D 59.5(6) . . ?
C1D B4D B3D 59.1(8) . . ?
B5D B4D B3D 108.5(8) . . ?
C1D B4D B8D 102.5(8) . . ?
B5D B4D B8D 107.7(8) . . ?
B3D B4D B8D 56.7(8) . . ?
C1D B4D B9D 104.0(7) . . ?
B5D B4D B9D 59.7(5) . . ?
B3D B4D B9D 105.6(8) . . ?
B8D B4D B9D 60.1(7) . . ?
C1D B5D B4D 58.6(6) . . ?
C1D B5D B9D 104.6(7) . . ?
B4D B5D B9D 61.3(6) . . ?
C1D B5D B10D 104.6(7) . . ?
B4D B5D B10D 110.7(8) . . ?
B9D B5D B10D 61.0(7) . . ?
C1D B5D B6D 59.4(6) . . ?
B4D B5D B6D 109.7(7) . . ?
B9D B5D B6D 108.1(7) . . ?
B10D B5D B6D 59.0(7) . . ?
C1D B6D C1D 55.1(8) . 6_565 ?
C1D B6D B10D 104.2(9) . . ?
C1D B6D B10D 104.2(9) 6_565 . ?
C1D B6D B5D 57.6(6) . . ?
C1D B6D B5D 101.8(8) 6_565 . ?
B10D B6D B5D 60.3(5) . . ?
C1D B6D B5D 101.8(8) . 6_565 ?
C1D B6D B5D 57.6(6) 6_565 6_565 ?
B10D B6D B5D 60.3(5) . 6_565 ?
B5D B6D B5D 106.2(9) . 6_565 ?
B3D B8D B4D 61.3(6) . . ?
B3D B8D B4D 61.3(6) . 6_565 ?
B4D B8D B4D 109.8(11) . 6_565 ?
B3D B8D B9D 109.3(10) . 6_565 ?
B4D B8D B9D 107.8(9) . 6_565 ?
B4D B8D B9D 60.2(6) 6_565 6_565 ?
B3D B8D B9D 109.3(10) . . ?
B4D B8D B9D 60.2(6) . . ?
B4D B8D B9D 107.8(9) 6_565 . ?
B9D B8D B9D 58.7(9) 6_565 . ?
B9D B9D B5D 108.7(5) 6_565 . ?
B9D B9D B8D 60.7(4) 6_565 . ?
B5D B9D B8D 106.7(8) . . ?
B9D B9D B4D 108.9(5) 6_565 . ?
B5D B9D B4D 59.0(6) . . ?
B8D B9D B4D 59.6(6) . . ?
B9D B9D B10D 61.0(5) 6_565 . ?
B5D B9D B10D 60.4(6) . . ?
B8D B9D B10D 108.8(7) . . ?
B4D B9D B10D 108.3(8) . . ?
B6D B10D B5D 60.7(6) . . ?
B6D B10D B5D 60.7(6) . 6_565 ?
B5D B10D B5D 106.9(9) . 6_565 ?
B6D B10D B9D 107.5(8) . . ?
B5D B10D B9D 58.6(6) . . ?
B5D B10D B9D 105.0(9) 6_565 . ?
B6D B10D B9D 107.5(8) . 6_565 ?
B5D B10D B9D 105.0(9) . 6_565 ?
B5D B10D B9D 58.6(6) 6_565 6_565 ?
B9D B10D B9D 58.0(9) . 6_565 ?
C1E C1E B5E 111.1(5) 6_565 . ?
C1E C1E B4E 111.2(4) 6_565 . ?
B5E C1E B4E 64.8(5) . . ?
C1E C1E B3E 61.3(4) 6_565 . ?
B5E C1E B3E 117.0(8) . . ?
B4E C1E B3E 63.1(6) . . ?
C1E C1E B6E 61.6(4) 6_565 . ?
B5E C1E B6E 61.9(6) . . ?
B4E C1E B6E 115.7(7) . . ?
B3E C1E B6E 115.5(7) . . ?
C1E B3E C1E 57.4(8) 6_565 . ?
C1E B3E B8E 102.9(9) 6_565 . ?
C1E B3E B8E 102.9(9) . . ?
C1E B3E B4E 57.8(5) 6_565 6_565 ?
C1E B3E B4E 104.0(10) . 6_565 ?
B8E B3E B4E 59.5(5) . 6_565 ?
C1E B3E B4E 104.0(10) 6_565 . ?
C1E B3E B4E 57.8(5) . . ?
B8E B3E B4E 59.5(5) . . ?
B4E B3E B4E 107.4(10) 6_565 . ?
C1E B4E B8E 104.0(6) . . ?
C1E B4E B3E 59.1(7) . . ?
B8E B4E B3E 59.7(7) . . ?
C1E B4E B9E 103.4(6) . . ?
B8E B4E B9E 60.7(6) . . ?
B3E B4E B9E 108.4(7) . . ?
C1E B4E B5E 57.4(5) . . ?
B8E B4E B5E 107.9(7) . . ?
B3E B4E B5E 107.6(8) . . ?
B9E B4E B5E 59.6(5) . . ?
C1E B5E B10E 104.2(7) . . ?
C1E B5E B6E 60.4(6) . . ?
B10E B5E B6E 58.9(7) . . ?
C1E B5E B9E 103.7(6) . . ?
B10E B5E B9E 60.0(6) . . ?
B6E B5E B9E 107.8(7) . . ?
C1E B5E B4E 57.8(5) . . ?
B10E B5E B4E 107.4(7) . . ?
B6E B5E B4E 108.7(8) . . ?
B9E B5E B4E 59.6(5) . . ?
B10E B6E C1E 103.4(9) . . ?
B10E B6E C1E 103.4(9) . 6_565 ?
C1E B6E C1E 56.8(8) . 6_565 ?
B10E B6E B5E 60.5(5) . . ?
C1E B6E B5E 57.7(5) . . ?
C1E B6E B5E 103.9(9) 6_565 . ?
B10E B6E B5E 60.5(5) . 6_565 ?
C1E B6E B5E 103.9(9) . 6_565 ?
C1E B6E B5E 57.7(5) 6_565 6_565 ?
B5E B6E B5E 109.0(10) . 6_565 ?
B4E B8E B4E 109.5(9) . 6_565 ?
B4E B8E B3E 60.8(5) . . ?
B4E B8E B3E 60.8(5) 6_565 . ?
B4E B8E B9E 108.2(8) . 6_565 ?
B4E B8E B9E 60.5(5) 6_565 6_565 ?
B3E B8E B9E 109.0(9) . 6_565 ?
B4E B8E B9E 60.5(5) . . ?
B4E B8E B9E 108.2(8) 6_565 . ?
B3E B8E B9E 109.0(9) . . ?
B9E B8E B9E 59.2(8) 6_565 . ?
B9E B9E B10E 60.0(4) 6_565 . ?
B9E B9E B4E 107.9(4) 6_565 . ?
B10E B9E B4E 107.5(7) . . ?
B9E B9E B5E 107.7(5) 6_565 . ?
B10E B9E B5E 59.0(5) . . ?
B4E B9E B5E 60.7(6) . . ?
B9E B9E B8E 60.4(4) 6_565 . ?
B10E B9E B8E 107.3(7) . . ?
B4E B9E B8E 58.8(5) . . ?
B5E B9E B8E 107.2(7) . . ?
B6E B10E B5E 60.6(5) . . ?
B6E B10E B5E 60.6(5) . 6_565 ?
B5E B10E B5E 109.2(9) . 6_565 ?
B6E B10E B9E 109.9(9) . . ?
B5E B10E B9E 61.0(6) . . ?
B5E B10E B9E 109.2(8) 6_565 . ?
B6E B10E B9E 109.9(9) . 6_565 ?
B5E B10E B9E 109.2(8) . 6_565 ?
B5E B10E B9E 61.0(6) 6_565 6_565 ?
B9E B10E B9E 59.9(8) . 6_565 ?
C2F C1F B5F 113.5(9) . . ?
C2F C1F B6F 64.1(9) . . ?
B5F C1F B6F 63.3(8) . . ?
C2F C1F B3F 60.6(8) . . ?
B5F C1F B3F 114.7(9) . . ?
B6F C1F B3F 116.3(10) . . ?
C2F C1F B4F 110.1(9) . . ?
B5F C1F B4F 64.7(9) . . ?
B6F C1F B4F 117.1(9) . . ?
B3F C1F B4F 60.4(9) . . ?
C1F C2F B7F 111.6(10) . . ?
C1F C2F B3F 61.5(8) . . ?
B7F C2F B3F 63.6(8) . . ?
C1F C2F B11F 108.8(11) . . ?
B7F C2F B11F 64.2(9) . . ?
B3F C2F B11F 115.5(10) . . ?
C1F C2F B6F 59.4(9) . . ?
B7F C2F B6F 114.6(10) . . ?
B3F C2F B6F 113.0(11) . . ?
B11F C2F B6F 61.3(9) . . ?
C2F B3F C1F 57.9(8) . . ?
C2F B3F B4F 107.7(11) . . ?
C1F B3F B4F 60.2(8) . . ?
C2F B3F B8F 104.9(9) . . ?
C1F B3F B8F 104.6(10) . . ?
B4F B3F B8F 60.1(10) . . ?
C2F B3F B7F 57.5(7) . . ?
C1F B3F B7F 104.0(9) . . ?
B4F B3F B7F 109.6(10) . . ?
B8F B3F B7F 60.5(7) . . ?
C1F B4F B3F 59.4(7) . . ?
C1F B4F B8F 104.2(9) . . ?
B3F B4F B8F 60.3(9) . . ?
C1F B4F B9F 102.5(9) . . ?
B3F B4F B9F 108.7(10) . . ?
B8F B4F B9F 60.5(8) . . ?
C1F B4F B5F 55.8(7) . . ?
B3F B4F B5F 106.6(10) . . ?
B8F B4F B5F 107.1(9) . . ?
B9F B4F B5F 59.4(7) . . ?
C1F B5F B6F 59.6(8) . . ?
C1F B5F B10F 104.5(10) . . ?
B6F B5F B10F 59.7(7) . . ?
C1F B5F B9F 105.8(9) . . ?
B6F B5F B9F 109.3(10) . . ?
B10F B5F B9F 60.2(7) . . ?
C1F B5F B4F 59.5(8) . . ?
B6F B5F B4F 109.8(10) . . ?
B10F B5F B4F 107.9(9) . . ?
B9F B5F B4F 60.1(7) . . ?
C1F B6F B5F 57.1(7) . . ?
C1F B6F B10F 103.5(9) . . ?
B5F B6F B10F 60.8(7) . . ?
C1F B6F C2F 56.5(8) . . ?
B5F B6F C2F 102.7(10) . . ?
B10F B6F C2F 102.9(10) . . ?
C1F B6F B11F 103.5(10) . . ?
B5F B6F B11F 108.0(9) . . ?
B10F B6F B11F 59.9(9) . . ?
C2F B6F B11F 57.6(8) . . ?
C2F B7F B8F 104.6(9) . . ?
C2F B7F B3F 58.9(8) . . ?
B8F B7F B3F 58.8(7) . . ?
C2F B7F B12F 105.5(9) . . ?
B8F B7F B12F 59.6(7) . . ?
B3F B7F B12F 106.7(9) . . ?
C2F B7F B11F 59.0(7) . . ?
B8F B7F B11F 107.8(9) . . ?
B3F B7F B11F 107.7(9) . . ?
B12F B7F B11F 60.4(7) . . ?
B4F B8F B3F 59.5(10) . . ?
B4F B8F B12F 109.7(10) . . ?
B3F B8F B12F 109.1(8) . . ?
B4F B8F B7F 109.1(9) . . ?
B3F B8F B7F 60.6(7) . . ?
B12F B8F B7F 60.7(7) . . ?
B4F B8F B9F 61.5(9) . . ?
B3F B8F B9F 108.8(10) . . ?
B12F B8F B9F 60.0(7) . . ?
B7F B8F B9F 109.1(8) . . ?
B12F B9F B8F 59.5(9) . . ?
B12F B9F B5F 106.8(9) . . ?
B8F B9F B5F 105.8(9) . . ?
B12F B9F B10F 59.5(8) . . ?
B8F B9F B10F 106.4(10) . . ?
B5F B9F B10F 59.7(7) . . ?
B12F B9F B4F 106.4(10) . . ?
B8F B9F B4F 57.9(8) . . ?
B5F B9F B4F 60.4(8) . . ?
B10F B9F B4F 107.7(9) . . ?
B6F B10F B11F 60.5(9) . . ?
B6F B10F B12F 109.5(10) . . ?
B11F B10F B12F 61.3(8) . . ?
B6F B10F B5F 59.5(8) . . ?
B11F B10F B5F 107.5(11) . . ?
B12F B10F B5F 107.3(9) . . ?
B6F B10F B9F 109.1(9) . . ?
B11F B10F B9F 109.3(11) . . ?
B12F B10F B9F 59.8(7) . . ?
B5F B10F B9F 60.0(7) . . ?
C2F B11F B10F 105.4(11) . . ?
C2F B11F B6F 61.2(8) . . ?
B10F B11F B6F 59.7(8) . . ?
C2F B11F B7F 56.8(7) . . ?
B10F B11F B7F 107.4(10) . . ?
B6F B11F B7F 108.4(9) . . ?
C2F B11F B12F 103.1(9) . . ?
B10F B11F B12F 59.5(8) . . ?
B6F B11F B12F 107.5(9) . . ?
B7F B11F B12F 59.6(7) . . ?
B8F B12F B10F 108.0(10) . . ?
B8F B12F B9F 60.4(9) . . ?
B10F B12F B9F 60.7(7) . . ?
B8F B12F B7F 59.7(7) . . ?
B10F B12F B7F 107.5(9) . . ?
B9F B12F B7F 108.6(9) . . ?
B8F B12F B11F 107.5(9) . . ?
B10F B12F B11F 59.2(8) . . ?
B9F B12F B11F 108.3(9) . . ?
B7F B12F B11F 60.0(8) . . ?
C2G C1G B4G 112.0(7) . . ?
C2G C1G B4G 112.0(7) . 6_565 ?
B4G C1G B4G 63.0(7) . 6_565 ?
C2G C1G B3G 62.1(5) . . ?
B4G C1G B3G 63.0(5) . . ?
B4G C1G B3G 115.8(8) 6_565 . ?
C2G C1G B3G 62.1(5) . 6_565 ?
B4G C1G B3G 115.8(8) . 6_565 ?
B4G C1G B3G 63.0(5) 6_565 6_565 ?
B3G C1G B3G 116.4(9) . 6_565 ?
C1G C2G B7G 111.7(8) . . ?
C1G C2G B7G 111.7(8) . 6_565 ?
B7G C2G B7G 62.7(8) . 6_565 ?
C1G C2G B3G 61.4(5) . 6_565 ?
B7G C2G B3G 115.6(8) . 6_565 ?
B7G C2G B3G 63.4(5) 6_565 6_565 ?
C1G C2G B3G 61.4(5) . . ?
B7G C2G B3G 63.4(5) . . ?
B7G C2G B3G 115.6(8) 6_565 . ?
B3G C2G B3G 115.3(9) 6_565 . ?
C1G B3G C2G 56.5(6) . . ?
C1G B3G B8G 104.3(7) . . ?
C2G B3G B8G 104.3(7) . . ?
C1G B3G B4G 57.8(6) . . ?
C2G B3G B4G 103.4(7) . . ?
B8G B3G B4G 60.4(5) . . ?
C1G B3G B7G 103.3(8) . . ?
C2G B3G B7G 57.8(6) . . ?
B8G B3G B7G 60.3(6) . . ?
B4G B3G B7G 107.6(7) . . ?
C1G B4G B4G 58.5(4) . 6_565 ?
C1G B4G B9G 104.2(7) . . ?
B4G B4G B9G 60.2(4) 6_565 . ?
C1G B4G B8G 104.3(7) . . ?
B4G B4G B8G 109.3(4) 6_565 . ?
B9G B4G B8G 61.1(6) . . ?
C1G B4G B3G 59.1(5) . . ?
B4G B4G B3G 108.8(5) 6_565 . ?
B9G B4G B3G 108.2(8) . . ?
B8G B4G B3G 59.1(5) . . ?
C2G B7G B12G 103.9(7) . . ?
C2G B7G B7G 58.6(4) . 6_565 ?
B12G B7G B7G 59.8(4) . 6_565 ?
C2G B7G B8G 103.8(7) . . ?
B12G B7G B8G 61.4(6) . . ?
B7G B7G B8G 109.1(5) 6_565 . ?
C2G B7G B3G 58.8(5) . . ?
B12G B7G B3G 107.7(8) . . ?
B7G B7G B3G 108.4(5) 6_565 . ?
B8G B7G B3G 58.6(6) . . ?
B3G B8G B4G 60.4(5) . . ?
B3G B8G B7G 61.2(5) . . ?
B4G B8G B7G 108.3(7) . . ?
B3G B8G B9G 107.9(8) . . ?
B4G B8G B9G 59.4(7) . . ?
B7G B8G B9G 106.4(7) . . ?
B3G B8G B12G 107.7(8) . . ?
B4G B8G B12G 106.4(7) . . ?
B7G B8G B12G 58.7(6) . . ?
B9G B8G B12G 58.9(7) . . ?
B4G B9G B4G 59.6(8) . 6_565 ?
B4G B9G B12G 107.9(9) . . ?
B4G B9G B12G 107.9(9) 6_565 . ?
B4G B9G B8G 59.5(5) . . ?
B4G B9G B8G 107.5(9) 6_565 . ?
B12G B9G B8G 60.7(6) . . ?
B4G B9G B8G 107.5(9) . 6_565 ?
B4G B9G B8G 59.5(5) 6_565 6_565 ?
B12G B9G B8G 60.7(6) . 6_565 ?
B8G B9G B8G 109.0(11) . 6_565 ?
B7G B12G B7G 60.4(9) 6_565 . ?
B7G B12G B9G 108.6(9) 6_565 . ?
B7G B12G B9G 108.6(9) . . ?
B7G B12G B8G 59.9(5) 6_565 6_565 ?
B7G B12G B8G 108.4(8) . 6_565 ?
B9G B12G B8G 60.4(6) . 6_565 ?
B7G B12G B8G 108.4(8) 6_565 . ?
B7G B12G B8G 59.9(5) . . ?
B9G B12G B8G 60.4(6) . . ?
B8G B12G B8G 108.5(10) 6_565 . ?
C56 C51 C52 119.4(9) . . ?
C56 C51 C57 118.9(8) . . ?
C52 C51 C57 121.7(7) . . ?
C53 C52 C51 123.1(9) . . ?
C52 C53 C54 116.9(9) . . ?
C55 C54 C53 117.8(9) . . ?
C56 C55 C54 123.3(10) . . ?
C55 C56 C51 119.5(9) . . ?
C66 C61 C62 120.7(5) . . ?
C66 C61 C67 119.8(4) . . ?
C62 C61 C67 119.5(4) . . ?
C63 C62 C61 119.5(4) . . ?
C62 C63 C64 120.0(4) . . ?
C65 C64 C63 120.3(6) . . ?
C64 C65 C66 119.9(5) . . ?
C61 C66 C65 119.6(4) . . ?
C66' C61' C62' 120.0(5) . . ?
C66' C61' C67' 120.0(4) . . ?
C62' C61' C67' 120.0(4) . . ?
C63' C62' C61' 120.0(4) . . ?
C62' C63' C64' 119.9(4) . . ?
C65' C64' C63' 120.1(6) . . ?
C64' C65' C66' 119.9(5) . . ?
C65' C66' C61' 120.1(4) . . ?
C72 C71 C72 122.1(16) . 2_656 ?
C71 C72 C73 120.8(12) . . ?
C72 C73 C74 116.7(9) . . ?
C73 C74 C73 122.9(10) 2_656 . ?
C82 C81 C86 119.3(5) . . ?
C83 C82 C81 120.6(4) . . ?
C84 C83 C82 120.3(4) . . ?
C83 C84 C85 119.8(6) . . ?
C84 C85 C86 119.9(5) . . ?
C85 C86 C81 120.2(4) . . ?

loop_
_geom_bond_atom_site_label_1
_geom_bond_atom_site_label_2
_geom_bond_distance
_geom_bond_site_symmetry_2
_geom_bond_publ_flag
O1 C11 1.386(6) . ?
C11 C12 1.391(5) . ?
C11 C12 1.391(5) 6_565 ?
C12 C13 1.385(5) . ?
C12 C1 1.522(5) . ?
C13 C14 1.396(5) . ?
C14 C13 1.396(5) 6_565 ?
C14 C10 1.529(8) . ?
C10 C17' 1.537(2) 6_565 ?
C10 C17' 1.537(2) . ?
C10 C18 1.539(2) 6_565 ?
C10 C18 1.539(2) . ?
C10 C19' 1.539(2) . ?
C10 C19' 1.539(2) 6_565 ?
C10 C17 1.541(2) 6_565 ?
C10 C17 1.541(2) . ?
C10 C19 1.542(2) . ?
C10 C19 1.542(2) 6_565 ?
C10 C18' 1.543(2) 6_565 ?
C1 C26 1.506(6) . ?
O2 C21 1.386(4) . ?
C21 C22 1.380(5) . ?
C21 C26 1.396(5) . ?
C22 C23 1.402(5) . ?
C22 C2 1.520(5) . ?
C23 C24 1.378(5) . ?
C24 C25 1.382(6) . ?
C24 C20 1.536(5) . ?
C25 C26 1.389(5) . ?
C20 C27 1.511(6) . ?
C20 C28 1.537(7) . ?
C20 C29 1.544(6) . ?
C2 C36 1.526(5) . ?
O3 C31 1.375(4) . ?
C31 C36 1.391(5) . ?
C31 C32 1.396(5) . ?
C32 C33 1.392(5) . ?
C32 C3 1.516(5) . ?
C33 C34 1.394(5) . ?
C34 C35 1.397(5) . ?
C34 C30 1.523(5) . ?
C35 C36 1.394(5) . ?
C30 C39 1.530(2) . ?
C30 C39' 1.535(2) . ?
C30 C37 1.540(2) . ?
C30 C38 1.543(2) . ?
C30 C37' 1.544(2) . ?
C30 C38' 1.547(2) . ?
C3 C46 1.524(5) . ?
O4 C41 1.378(4) . ?
C41 C46 1.385(5) . ?
C41 C42 1.399(5) . ?
C42 C43 1.399(5) . ?
C42 C4 1.522(4) . ?
C43 C44 1.398(5) . ?
C44 C45 1.389(5) . ?
C44 C40 1.538(4) . ?
C45 C46 1.389(5) . ?
C40 C47 1.519(5) . ?
C40 C49 1.536(5) . ?
C40 C48 1.541(5) . ?
C4 C42 1.522(4) 6_565 ?
C1A C2A 1.615(6) . ?
C1A B6A 1.686(8) . ?
C1A B5A 1.689(8) . ?
C1A B3A 1.698(8) . ?
C1A B4A 1.700(8) . ?
C2A B7A 1.679(7) . ?
C2A B11A 1.693(7) . ?
C2A B3A 1.694(7) . ?
C2A B6A 1.713(7) . ?
B3A B4A 1.760(8) . ?
B3A B7A 1.761(9) . ?
B3A B8A 1.765(8) . ?
B4A B9A 1.750(10) . ?
B4A B8A 1.764(9) . ?
B4A B5A 1.765(11) . ?
B5A B10A 1.747(12) . ?
B5A B6A 1.767(9) . ?
B5A B9A 1.773(9) . ?
B6A B10A 1.753(8) . ?
B6A B11A 1.758(8) . ?
B7A B8A 1.766(8) . ?
B7A B12A 1.771(9) . ?
B7A B11A 1.772(9) . ?
B8A B12A 1.755(8) . ?
B8A B9A 1.761(9) . ?
B9A B12A 1.746(10) . ?
B9A B10A 1.770(10) . ?
B10A B11A 1.763(10) . ?
B10A B12A 1.770(9) . ?
B11A B12A 1.767(8) . ?
C1B C2B 1.618(5) . ?
C1B B5B 1.685(6) . ?
C1B B6B 1.691(7) . ?
C1B B4B 1.697(6) . ?
C1B B3B 1.717(6) . ?
C2B B7B 1.676(8) . ?
C2B B11B 1.679(7) . ?
C2B B6B 1.697(7) . ?
C2B B3B 1.711(7) . ?
B3B B8B 1.755(7) . ?
B3B B7B 1.757(7) . ?
B3B B4B 1.762(7) . ?
B4B B5B 1.758(7) . ?
B4B B9B 1.764(7) . ?
B4B B8B 1.772(7) . ?
B5B B9B 1.759(7) . ?
B5B B6B 1.768(7) . ?
B5B B10B 1.771(8) . ?
B6B B10B 1.765(8) . ?
B6B B11B 1.774(10) . ?
B7B B11B 1.754(11) . ?
B7B B8B 1.769(9) . ?
B7B B12B 1.790(8) . ?
B8B B12B 1.780(9) . ?
B8B B9B 1.795(8) . ?
B9B B10B 1.766(8) . ?
B9B B12B 1.766(8) . ?
B10B B12B 1.763(10) . ?
B10B B11B 1.772(9) . ?
B11B B12B 1.754(10) . ?
C1C C2C 1.564(16) . ?
C1C B3C 1.635(10) . ?
C1C B3C 1.635(10) 6_565 ?
C1C B4C 1.655(12) . ?
C1C B4C 1.655(12) 6_565 ?
C2C B3C 1.668(11) . ?
C2C B3C 1.668(11) 6_565 ?
C2C B7C 1.758(13) . ?
C2C B7C 1.758(13) 6_565 ?
B3C B7C 1.650(13) . ?
B3C B4C 1.656(13) . ?
B3C B8C 1.759(15) . ?
B4C B8C 1.649(14) . ?
B4C B9C 1.727(16) . ?
B4C B4C 1.74(2) 6_565 ?
B7C B8C 1.701(15) . ?
B7C B12C 1.759(15) . ?
B7C B7C 1.90(2) 6_565 ?
B8C B9C 1.639(17) . ?
B8C B12C 1.647(16) . ?
B9C B8C 1.639(17) 6_565 ?
B9C B4C 1.727(16) 6_565 ?
B9C B12C 1.75(2) . ?
B12C B8C 1.647(16) 6_565 ?
B12C B7C 1.759(15) 6_565 ?
C1D C1D 1.60(2) 6_565 ?
C1D B4D 1.680(15) . ?
C1D B5D 1.695(13) . ?
C1D B3D 1.696(18) . ?
C1D B6D 1.729(15) . ?
B3D B8D 1.67(2) . ?
B3D C1D 1.696(18) 6_565 ?
B3D B4D 1.755(15) . ?
B3D B4D 1.755(15) 6_565 ?
B4D B5D 1.737(15) . ?
B4D B8D 1.767(14) . ?
B4D B9D 1.777(14) . ?
B5D B9D 1.750(15) . ?
B5D B10D 1.782(13) . ?
B5D B6D 1.790(13) . ?
B6D C1D 1.729(15) 6_565 ?
B6D B10D 1.76(2) . ?
B6D B5D 1.790(13) 6_565 ?
B8D B4D 1.767(14) 6_565 ?
B8D B9D 1.776(16) 6_565 ?
B8D B9D 1.776(16) . ?
B9D B9D 1.74(2) 6_565 ?
B9D B10D 1.794(18) . ?
B10D B5D 1.782(13) 6_565 ?
B10D B9D 1.794(18) 6_565 ?
C1E C1E 1.641(16) 6_565 ?
C1E B5E 1.677(12) . ?
C1E B4E 1.685(12) . ?
C1E B3E 1.708(18) . ?
C1E B6E 1.724(16) . ?
B3E C1E 1.708(18) 6_565 ?
B3E B8E 1.76(2) . ?
B3E B4E 1.775(13) 6_565 ?
B3E B4E 1.775(13) . ?
B4E B8E 1.752(12) . ?
B4E B9E 1.781(13) . ?
B4E B5E 1.802(13) . ?
B5E B10E 1.747(13) . ?
B5E B6E 1.750(13) . ?
B5E B9E 1.782(13) . ?
B6E B10E 1.72(2) . ?
B6E C1E 1.724(16) 6_565 ?
B6E B5E 1.750(13) 6_565 ?
B8E B4E 1.752(12) 6_565 ?
B8E B9E 1.786(14) 6_565 ?
B8E B9E 1.786(14) . ?
B9E B9E 1.76(2) 6_565 ?
B9E B10E 1.765(15) . ?
B10E B5E 1.747(13) 6_565 ?
B10E B9E 1.765(15) 6_565 ?
C1F C2F 1.64(2) . ?
C1F B5F 1.652(15) . ?
C1F B6F 1.697(19) . ?
C1F B3F 1.707(15) . ?
C1F B4F 1.720(18) . ?
C2F B7F 1.667(16) . ?
C2F B3F 1.69(2) . ?
C2F B11F 1.708(16) . ?
C2F B6F 1.77(2) . ?
B3F B4F 1.72(2) . ?
B3F B8F 1.737(15) . ?
B3F B7F 1.769(16) . ?
B4F B8F 1.73(2) . ?
B4F B9F 1.799(16) . ?
B4F B5F 1.80(2) . ?
B5F B6F 1.76(2) . ?
B5F B10F 1.781(16) . ?
B5F B9F 1.787(16) . ?
B6F B10F 1.761(16) . ?
B6F B11F 1.78(2) . ?
B7F B8F 1.768(17) . ?
B7F B12F 1.786(16) . ?
B7F B11F 1.79(2) . ?
B8F B12F 1.766(19) . ?
B8F B9F 1.78(2) . ?
B9F B12F 1.775(16) . ?
B9F B10F 1.790(15) . ?
B10F B11F 1.76(2) . ?
B10F B12F 1.77(2) . ?
B11F B12F 1.802(15) . ?
C1G C2G 1.613(16) . ?
C1G B4G 1.675(13) . ?
C1G B4G 1.675(13) 6_565 ?
C1G B3G 1.698(12) . ?
C1G B3G 1.698(12) 6_565 ?
C2G B7G 1.690(14) . ?
C2G B7G 1.690(14) 6_565 ?
C2G B3G 1.709(12) 6_565 ?
C2G B3G 1.709(12) . ?
B3G B8G 1.739(13) . ?
B3G B4G 1.763(13) . ?
B3G B7G 1.786(14) . ?
B4G B4G 1.751(18) 6_565 ?
B4G B9G 1.762(17) . ?
B4G B8G 1.763(13) . ?
B7G B12G 1.748(15) . ?
B7G B7G 1.76(2) 6_565 ?
B7G B8G 1.770(14) . ?
B8G B9G 1.791(14) . ?
B8G B12G 1.796(13) . ?
B9G B4G 1.762(17) 6_565 ?
B9G B12G 1.76(2) . ?
B9G B8G 1.791(14) 6_565 ?
B12G B7G 1.748(15) 6_565 ?
B12G B8G 1.796(13) 6_565 ?
C51 C56 1.366(11) . ?
C51 C52 1.389(10) . ?
C51 C57 1.489(13) . ?
C52 C53 1.334(11) . ?
C53 C54 1.480(14) . ?
C54 C55 1.352(14) . ?
C55 C56 1.351(13) . ?
C61 C66 1.389(5) . ?
C61 C62 1.394(5) . ?
C61 C67 1.509(5) . ?
C62 C63 1.391(5) . ?
C63 C64 1.392(5) . ?
C64 C65 1.391(5) . ?
C65 C66 1.393(5) . ?
C61' C66' 1.392(5) . ?
C61' C62' 1.394(5) . ?
C61' C67' 1.512(5) . ?
C62' C63' 1.391(5) . ?
C63' C64' 1.395(5) . ?
C64' C65' 1.392(5) . ?
C65' C66' 1.392(5) . ?
C71 C72 1.341(12) . ?
C71 C72 1.341(11) 2_656 ?
C72 C73 1.367(12) . ?
C73 C74 1.386(9) . ?
C74 C73 1.386(9) 2_656 ?
C81 C82 1.389(5) . ?
C81 C86 1.395(5) . ?
C82 C83 1.386(5) . ?
C83 C84 1.384(5) . ?
C84 C85 1.392(5) . ?
C85 C86 1.394(5) . ?

loop_
_geom_hbond_atom_site_label_D
_geom_hbond_atom_site_label_H
_geom_hbond_atom_site_label_A
_geom_hbond_distance_DH
_geom_hbond_distance_HA
_geom_hbond_distance_DA
_geom_hbond_angle_DHA
_geom_hbond_site_symmetry_A
O1 H1 O2 0.85 1.85 2.698(4) 175.4 .
O2 H2 O3 0.85 1.81 2.652(3) 172.9 .
O3 H3 O4 0.85 1.74 2.594(3) 177.3 .
O4 H4 O4 0.85 1.70 2.535(4) 166.5 6_565
O2 H2' O1 0.85 1.88 2.698(4) 161.5 .
O3 H3' O2 0.85 1.81 2.652(3) 172.6 .
O4 H4' O3 0.85 1.76 2.594(3) 165.2 .

loop_
_geom_torsion_atom_site_label_1
_geom_torsion_atom_site_label_2
_geom_torsion_atom_site_label_3
_geom_torsion_atom_site_label_4
_geom_torsion
_geom_torsion_site_symmetry_1
_geom_torsion_site_symmetry_2
_geom_torsion_site_symmetry_3
_geom_torsion_site_symmetry_4
_geom_torsion_publ_flag
O1 C11 C12 C13 -177.2(5) . . . . ?
C12 C11 C12 C13 9.7(9) 6_565 . . . ?
O1 C11 C12 C1 8.1(8) . . . . ?
C12 C11 C12 C1 -165.0(4) 6_565 . . . ?
C11 C12 C13 C14 -2.8(7) . . . . ?
C1 C12 C13 C14 171.9(4) . . . . ?
C12 C13 C14 C13 -3.7(8) . . . 6_565 ?
C12 C13 C14 C10 178.7(4) . . . . ?
C13 C14 C10 C17' 168.5(6) 6_565 . . 6_565 ?
C13 C14 C10 C17' -14.1(7) . . . 6_565 ?
C13 C14 C10 C17' 14.1(7) 6_565 . . . ?
C13 C14 C10 C17' -168.5(6) . . . . ?
C13 C14 C10 C18 106.5(6) 6_565 . . 6_565 ?
C13 C14 C10 C18 -76.0(6) . . . 6_565 ?
C13 C14 C10 C18 76.0(6) 6_565 . . . ?
C13 C14 C10 C18 -106.5(6) . . . . ?
C13 C14 C10 C19' -108.4(6) 6_565 . . . ?
C13 C14 C10 C19' 69.1(7) . . . . ?
C13 C14 C10 C19' -69.1(7) 6_565 . . 6_565 ?
C13 C14 C10 C19' 108.4(6) . . . 6_565 ?
C13 C14 C10 C17 -14.8(7) 6_565 . . 6_565 ?
C13 C14 C10 C17 162.7(6) . . . 6_565 ?
C13 C14 C10 C17 -162.7(6) 6_565 . . . ?
C13 C14 C10 C17 14.8(7) . . . . ?
C13 C14 C10 C19 -44.0(7) 6_565 . . . ?
C13 C14 C10 C19 133.5(6) . . . . ?
C13 C14 C10 C19 -133.5(6) 6_565 . . 6_565 ?
C13 C14 C10 C19 44.0(7) . . . 6_565 ?
C13 C14 C10 C18' 49.2(7) 6_565 . . 6_565 ?
C13 C14 C10 C18' -133.4(6) . . . 6_565 ?
C13 C12 C1 C26 85.6(5) . . . . ?
C11 C12 C1 C26 -99.8(5) . . . . ?
O2 C21 C22 C23 179.4(3) . . . . ?
C26 C21 C22 C23 1.2(5) . . . . ?
O2 C21 C22 C2 0.3(5) . . . . ?
C26 C21 C22 C2 -177.9(3) . . . . ?
C21 C22 C23 C24 -0.2(5) . . . . ?
C2 C22 C23 C24 178.9(3) . . . . ?
C22 C23 C24 C25 -0.4(6) . . . . ?
C22 C23 C24 C20 179.2(3) . . . . ?
C23 C24 C25 C26 -0.1(6) . . . . ?
C20 C24 C25 C26 -179.7(4) . . . . ?
C24 C25 C26 C21 1.0(6) . . . . ?
C24 C25 C26 C1 -176.3(4) . . . . ?
C22 C21 C26 C25 -1.6(5) . . . . ?
O2 C21 C26 C25 -179.8(3) . . . . ?
C22 C21 C26 C1 175.6(3) . . . . ?
O2 C21 C26 C1 -2.5(5) . . . . ?
C12 C1 C26 C25 -97.6(4) . . . . ?
C12 C1 C26 C21 85.2(5) . . . . ?
C23 C24 C20 C27 3.0(6) . . . . ?
C25 C24 C20 C27 -177.4(4) . . . . ?
C23 C24 C20 C28 123.6(4) . . . . ?
C25 C24 C20 C28 -56.9(5) . . . . ?
C23 C24 C20 C29 -117.7(5) . . . . ?
C25 C24 C20 C29 61.9(5) . . . . ?
C21 C22 C2 C36 88.1(4) . . . . ?
C23 C22 C2 C36 -91.0(4) . . . . ?
O3 C31 C32 C33 177.4(3) . . . . ?
C36 C31 C32 C33 -2.8(5) . . . . ?
O3 C31 C32 C3 -2.2(5) . . . . ?
C36 C31 C32 C3 177.6(3) . . . . ?
C31 C32 C33 C34 0.2(5) . . . . ?
C3 C32 C33 C34 179.7(3) . . . . ?
C32 C33 C34 C35 1.8(5) . . . . ?
C32 C33 C34 C30 -177.2(3) . . . . ?
C33 C34 C35 C36 -1.2(5) . . . . ?
C30 C34 C35 C36 177.7(3) . . . . ?
O3 C31 C36 C35 -176.9(3) . . . . ?
C32 C31 C36 C35 3.4(5) . . . . ?
O3 C31 C36 C2 3.8(5) . . . . ?
C32 C31 C36 C2 -176.0(3) . . . . ?
C34 C35 C36 C31 -1.3(5) . . . . ?
C34 C35 C36 C2 178.1(3) . . . . ?
C22 C2 C36 C31 -92.6(4) . . . . ?
C22 C2 C36 C35 88.1(4) . . . . ?
C33 C34 C30 C39 -3.8(5) . . . . ?
C35 C34 C30 C39 177.3(4) . . . . ?
C33 C34 C30 C39' 179.0(5) . . . . ?
C35 C34 C30 C39' 0.1(6) . . . . ?
C33 C34 C30 C37 119.8(4) . . . . ?
C35 C34 C30 C37 -59.1(5) . . . . ?
C33 C34 C30 C38 -126.8(4) . . . . ?
C35 C34 C30 C38 54.3(5) . . . . ?
C33 C34 C30 C37' -52.8(5) . . . . ?
C35 C34 C30 C37' 128.3(5) . . . . ?
C33 C34 C30 C38' 58.0(5) . . . . ?
C35 C34 C30 C38' -120.9(5) . . . . ?
C33 C32 C3 C46 87.7(4) . . . . ?
C31 C32 C3 C46 -92.7(4) . . . . ?
O4 C41 C42 C43 -177.8(3) . . . . ?
C46 C41 C42 C43 0.9(5) . . . . ?
O4 C41 C42 C4 -4.2(5) . . . . ?
C46 C41 C42 C4 174.4(3) . . . . ?
C41 C42 C43 C44 -0.1(5) . . . . ?
C4 C42 C43 C44 -173.9(3) . . . . ?
C42 C43 C44 C45 -1.0(5) . . . . ?
C42 C43 C44 C40 177.2(3) . . . . ?
C43 C44 C45 C46 1.5(5) . . . . ?
C40 C44 C45 C46 -176.7(3) . . . . ?
O4 C41 C46 C45 178.3(3) . . . . ?
C42 C41 C46 C45 -0.4(5) . . . . ?
O4 C41 C46 C3 -0.4(5) . . . . ?
C42 C41 C46 C3 -179.1(3) . . . . ?
C44 C45 C46 C41 -0.9(5) . . . . ?
C44 C45 C46 C3 177.8(3) . . . . ?
C32 C3 C46 C41 83.6(4) . . . . ?
C32 C3 C46 C45 -95.0(4) . . . . ?
C45 C44 C40 C47 178.2(3) . . . . ?
C43 C44 C40 C47 0.0(5) . . . . ?
C45 C44 C40 C49 58.3(4) . . . . ?
C43 C44 C40 C49 -119.9(3) . . . . ?
C45 C44 C40 C48 -60.6(4) . . . . ?
C43 C44 C40 C48 121.3(4) . . . . ?
C43 C42 C4 C42 -99.6(4) . . . 6_565 ?
C41 C42 C4 C42 87.0(5) . . . 6_565 ?
B6A C1A C2A B7A -107.4(4) . . . . ?
B5A C1A C2A B7A -67.4(6) . . . . ?
B3A C1A C2A B7A 39.8(4) . . . . ?
B4A C1A C2A B7A 0.8(6) . . . . ?
B6A C1A C2A B11A -39.0(4) . . . . ?
B5A C1A C2A B11A 1.0(6) . . . . ?
B3A C1A C2A B11A 108.2(4) . . . . ?
B4A C1A C2A B11A 69.2(5) . . . . ?
B6A C1A C2A B3A -147.2(4) . . . . ?
B5A C1A C2A B3A -107.2(5) . . . . ?
B4A C1A C2A B3A -39.0(4) . . . . ?
B5A C1A C2A B6A 40.0(4) . . . . ?
B3A C1A C2A B6A 147.2(4) . . . . ?
B4A C1A C2A B6A 108.2(5) . . . . ?
B7A C2A B3A C1A -138.0(4) . . . . ?
B11A C2A B3A C1A -100.5(4) . . . . ?
B6A C2A B3A C1A -31.3(4) . . . . ?
C1A C2A B3A B4A 35.9(4) . . . . ?
B7A C2A B3A B4A -102.2(4) . . . . ?
B11A C2A B3A B4A -64.7(5) . . . . ?
B6A C2A B3A B4A 4.6(5) . . . . ?
C1A C2A B3A B7A 138.0(4) . . . . ?
B11A C2A B3A B7A 37.5(4) . . . . ?
B6A C2A B3A B7A 106.7(4) . . . . ?
C1A C2A B3A B8A 98.2(4) . . . . ?
B7A C2A B3A B8A -39.8(4) . . . . ?
B11A C2A B3A B8A -2.4(6) . . . . ?
B6A C2A B3A B8A 66.9(5) . . . . ?
B6A C1A B3A C2A 32.2(4) . . . . ?
B5A C1A B3A C2A 103.1(5) . . . . ?
B4A C1A B3A C2A 138.6(4) . . . . ?
C2A C1A B3A B4A -138.6(4) . . . . ?
B6A C1A B3A B4A -106.3(5) . . . . ?
B5A C1A B3A B4A -35.5(5) . . . . ?
C2A C1A B3A B7A -35.8(3) . . . . ?
B6A C1A B3A B7A -3.6(5) . . . . ?
B5A C1A B3A B7A 67.3(5) . . . . ?
B4A C1A B3A B7A 102.7(4) . . . . ?
C2A C1A B3A B8A -98.0(4) . . . . ?
B6A C1A B3A B8A -65.8(5) . . . . ?
B5A C1A B3A B8A 5.1(6) . . . . ?
B4A C1A B3A B8A 40.5(4) . . . . ?
C2A C1A B4A B9A -64.3(5) . . . . ?
B6A C1A B4A B9A 4.3(6) . . . . ?
B5A C1A B4A B9A 40.9(5) . . . . ?
B3A C1A B4A B9A -102.9(5) . . . . ?
C2A C1A B4A B3A 38.6(4) . . . . ?
B6A C1A B4A B3A 107.2(5) . . . . ?
B5A C1A B4A B3A 143.8(5) . . . . ?
C2A C1A B4A B8A -1.9(6) . . . . ?
B6A C1A B4A B8A 66.7(6) . . . . ?
B5A C1A B4A B8A 103.2(5) . . . . ?
B3A C1A B4A B8A -40.5(4) . . . . ?
C2A C1A B4A B5A -105.2(5) . . . . ?
B6A C1A B4A B5A -36.6(5) . . . . ?
B3A C1A B4A B5A -143.8(5) . . . . ?
C2A B3A B4A C1A -35.0(3) . . . . ?
B7A B3A B4A C1A -95.7(4) . . . . ?
B8A B3A B4A C1A -133.5(4) . . . . ?
C2A B3A B4A B9A 61.2(5) . . . . ?
C1A B3A B4A B9A 96.2(5) . . . . ?
B7A B3A B4A B9A 0.5(6) . . . . ?
B8A B3A B4A B9A -37.3(4) . . . . ?
C2A B3A B4A B8A 98.5(4) . . . . ?
C1A B3A B4A B8A 133.5(4) . . . . ?
B7A B3A B4A B8A 37.8(4) . . . . ?
C2A B3A B4A B5A -3.0(5) . . . . ?
C1A B3A B4A B5A 32.0(4) . . . . ?
B7A B3A B4A B5A -63.7(5) . . . . ?
B8A B3A B4A B5A -101.5(5) . . . . ?
C2A C1A B5A B10A 0.6(6) . . . . ?
B6A C1A B5A B10A 40.3(4) . . . . ?
B3A C1A B5A B10A -67.2(6) . . . . ?
B4A C1A B5A B10A -102.5(5) . . . . ?
C2A C1A B5A B4A 103.1(5) . . . . ?
B6A C1A B5A B4A 142.8(4) . . . . ?
B3A C1A B5A B4A 35.3(5) . . . . ?
C2A C1A B5A B6A -39.7(4) . . . . ?
B3A C1A B5A B6A -107.5(4) . . . . ?
B4A C1A B5A B6A -142.8(4) . . . . ?
C2A C1A B5A B9A 63.0(6) . . . . ?
B6A C1A B5A B9A 102.7(5) . . . . ?
B3A C1A B5A B9A -4.8(7) . . . . ?
B4A C1A B5A B9A -40.1(5) . . . . ?
B9A B4A B5A C1A -133.3(5) . . . . ?
B3A B4A B5A C1A -32.1(4) . . . . ?
B8A B4A B5A C1A -95.9(4) . . . . ?
C1A B4A B5A B10A 96.0(5) . . . . ?
B9A B4A B5A B10A -37.4(4) . . . . ?
B3A B4A B5A B10A 63.8(5) . . . . ?
B8A B4A B5A B10A 0.1(6) . . . . ?
C1A B4A B5A B6A 32.8(4) . . . . ?
B9A B4A B5A B6A -100.6(5) . . . . ?
B3A B4A B5A B6A 0.6(6) . . . . ?
B8A B4A B5A B6A -63.1(6) . . . . ?
C1A B4A B5A B9A 133.3(5) . . . . ?
B3A B4A B5A B9A 101.2(5) . . . . ?
B8A B4A B5A B9A 37.4(4) . . . . ?
B5A C1A B6A C2A -138.3(4) . . . . ?
B3A C1A B6A C2A -31.9(4) . . . . ?
B4A C1A B6A C2A -101.9(4) . . . . ?
C2A C1A B6A B10A 98.2(4) . . . . ?
B5A C1A B6A B10A -40.1(4) . . . . ?
B3A C1A B6A B10A 66.3(5) . . . . ?
B4A C1A B6A B10A -3.7(6) . . . . ?
C2A C1A B6A B11A 35.9(4) . . . . ?
B5A C1A B6A B11A -102.4(5) . . . . ?
B3A C1A B6A B11A 4.0(5) . . . . ?
B4A C1A B6A B11A -66.0(5) . . . . ?
C2A C1A B6A B5A 138.3(4) . . . . ?
B3A C1A B6A B5A 106.4(5) . . . . ?
B4A C1A B6A B5A 36.4(5) . . . . ?
B7A C2A B6A C1A 101.7(4) . . . . ?
B11A C2A B6A C1A 138.1(4) . . . . ?
B3A C2A B6A C1A 31.6(4) . . . . ?
C1A C2A B6A B10A -97.4(5) . . . . ?
B7A C2A B6A B10A 4.3(6) . . . . ?
B11A C2A B6A B10A 40.7(4) . . . . ?
B3A C2A B6A B10A -65.8(5) . . . . ?
C1A C2A B6A B11A -138.1(4) . . . . ?
B7A C2A B6A B11A -36.4(4) . . . . ?
B3A C2A B6A B11A -106.5(4) . . . . ?
C1A C2A B6A B5A -35.8(4) . . . . ?
B7A C2A B6A B5A 66.0(5) . . . . ?
B11A C2A B6A B5A 102.3(5) . . . . ?
B3A C2A B6A B5A -4.2(5) . . . . ?
B10A B5A B6A C1A -133.5(5) . . . . ?
B4A B5A B6A C1A -33.0(4) . . . . ?
B9A B5A B6A C1A -95.7(5) . . . . ?
C1A B5A B6A C2A 35.0(4) . . . . ?
B10A B5A B6A C2A -98.5(4) . . . . ?
B4A B5A B6A C2A 2.0(6) . . . . ?
B9A B5A B6A C2A -60.7(6) . . . . ?
C1A B5A B6A B10A 133.5(5) . . . . ?
B4A B5A B6A B10A 100.5(5) . . . . ?
B9A B5A B6A B10A 37.8(5) . . . . ?
C1A B5A B6A B11A 95.9(5) . . . . ?
B10A B5A B6A B11A -37.6(4) . . . . ?
B4A B5A B6A B11A 62.9(6) . . . . ?
B9A B5A B6A B11A 0.2(6) . . . . ?
C1A C2A B7A B3A -39.3(4) . . . . ?
B11A C2A B7A B3A -141.9(4) . . . . ?
B6A C2A B7A B3A -106.0(4) . . . . ?
C1A C2A B7A B8A 0.7(5) . . . . ?
B11A C2A B7A B8A -101.9(5) . . . . ?
B3A C2A B7A B8A 40.0(4) . . . . ?
B6A C2A B7A B8A -66.0(5) . . . . ?
C1A C2A B7A B12A 62.4(5) . . . . ?
B11A C2A B7A B12A -40.2(4) . . . . ?
B3A C2A B7A B12A 101.7(4) . . . . ?
B6A C2A B7A B12A -4.3(5) . . . . ?
C1A C2A B7A B11A 102.6(4) . . . . ?
B3A C2A B7A B11A 141.9(4) . . . . ?
B6A C2A B7A B11A 35.9(4) . . . . ?
C1A B3A B7A C2A 35.2(3) . . . . ?
B4A B3A B7A C2A 96.6(4) . . . . ?
B8A B3A B7A C2A 134.3(4) . . . . ?
C2A B3A B7A B8A -134.3(4) . . . . ?
C1A B3A B7A B8A -99.1(4) . . . . ?
B4A B3A B7A B8A -37.8(4) . . . . ?
C2A B3A B7A B12A -96.8(4) . . . . ?
C1A B3A B7A B12A -61.5(5) . . . . ?
B4A B3A B7A B12A -0.2(5) . . . . ?
B8A B3A B7A B12A 37.6(4) . . . . ?
C2A B3A B7A B11A -33.7(4) . . . . ?
C1A B3A B7A B11A 1.6(5) . . . . ?
B4A B3A B7A B11A 62.9(5) . . . . ?
B8A B3A B7A B11A 100.7(5) . . . . ?
C1A B4A B8A B12A -61.2(5) . . . . ?
B9A B4A B8A B12A 37.4(4) . . . . ?
B3A B4A B8A B12A -101.1(5) . . . . ?
B5A B4A B8A B12A -0.3(5) . . . . ?
C1A B4A B8A B9A -98.6(5) . . . . ?
B3A B4A B8A B9A -138.5(5) . . . . ?
B5A B4A B8A B9A -37.6(4) . . . . ?
C1A B4A B8A B3A 39.8(4) . . . . ?
B9A B4A B8A B3A 138.5(5) . . . . ?
B5A B4A B8A B3A 100.8(4) . . . . ?
C1A B4A B8A B7A 2.3(6) . . . . ?
B9A B4A B8A B7A 100.9(5) . . . . ?
B3A B4A B8A B7A -37.6(4) . . . . ?
B5A B4A B8A B7A 63.3(5) . . . . ?
C2A B3A B8A B12A 0.8(6) . . . . ?
C1A B3A B8A B12A 59.7(5) . . . . ?
B4A B3A B8A B12A 99.7(5) . . . . ?
B7A B3A B8A B12A -38.1(4) . . . . ?
C2A B3A B8A B9A -62.0(5) . . . . ?
C1A B3A B8A B9A -3.1(5) . . . . ?
B4A B3A B8A B9A 36.8(5) . . . . ?
B7A B3A B8A B9A -100.9(5) . . . . ?
C2A B3A B8A B4A -98.9(5) . . . . ?
C1A B3A B8A B4A -39.9(4) . . . . ?
B7A B3A B8A B4A -137.7(5) . . . . ?
C2A B3A B8A B7A 38.9(4) . . . . ?
C1A B3A B8A B7A 97.8(4) . . . . ?
B4A B3A B8A B7A 137.7(5) . . . . ?
C2A B7A B8A B12A 98.1(5) . . . . ?
B3A B7A B8A B12A 137.5(4) . . . . ?
B11A B7A B8A B12A 36.7(4) . . . . ?
C2A B7A B8A B9A 60.9(5) . . . . ?
B3A B7A B8A B9A 100.3(5) . . . . ?
B12A B7A B8A B9A -37.1(4) . . . . ?
B11A B7A B8A B9A -0.5(5) . . . . ?
C2A B7A B8A B4A -1.9(6) . . . . ?
B3A B7A B8A B4A 37.5(4) . . . . ?
B12A B7A B8A B4A -99.9(5) . . . . ?
B11A B7A B8A B4A -63.3(5) . . . . ?
C2A B7A B8A B3A -39.4(4) . . . . ?
B12A B7A B8A B3A -137.5(4) . . . . ?
B11A B7A B8A B3A -100.8(4) . . . . ?
C1A B4A B9A B12A 60.8(5) . . . . ?
B3A B4A B9A B12A -0.6(6) . . . . ?
B8A B4A B9A B12A -37.9(4) . . . . ?
B5A B4A B9A B12A 100.5(5) . . . . ?
C1A B4A B9A B8A 98.7(4) . . . . ?
B3A B4A B9A B8A 37.3(4) . . . . ?
B5A B4A B9A B8A 138.4(5) . . . . ?
C1A B4A B9A B10A -3.0(6) . . . . ?
B3A B4A B9A B10A -64.4(6) . . . . ?
B8A B4A B9A B10A -101.7(5) . . . . ?
B5A B4A B9A B10A 36.7(5) . . . . ?
C1A B4A B9A B5A -39.7(4) . . . . ?
B3A B4A B9A B5A -101.1(5) . . . . ?
B8A B4A B9A B5A -138.4(5) . . . . ?
B4A B8A B9A B12A 137.7(4) . . . . ?
B3A B8A B9A B12A 100.7(4) . . . . ?
B7A B8A B9A B12A 37.5(4) . . . . ?
B12A B8A B9A B4A -137.7(4) . . . . ?
B3A B8A B9A B4A -37.0(4) . . . . ?
B7A B8A B9A B4A -100.1(4) . . . . ?
B12A B8A B9A B10A -37.7(4) . . . . ?
B4A B8A B9A B10A 100.0(5) . . . . ?
B3A B8A B9A B10A 63.0(6) . . . . ?
B7A B8A B9A B10A -0.1(6) . . . . ?
B12A B8A B9A B5A -100.3(5) . . . . ?
B4A B8A B9A B5A 37.4(5) . . . . ?
B3A B8A B9A B5A 0.4(6) . . . . ?
B7A B8A B9A B5A -62.8(6) . . . . ?
C1A B5A B9A B12A -61.1(6) . . . . ?
B10A B5A B9A B12A 37.3(5) . . . . ?
B4A B5A B9A B12A -101.0(5) . . . . ?
B6A B5A B9A B12A -0.3(7) . . . . ?
C1A B5A B9A B4A 39.9(4) . . . . ?
B10A B5A B9A B4A 138.3(5) . . . . ?
B6A B5A B9A B4A 100.7(5) . . . . ?
C1A B5A B9A B8A 2.5(7) . . . . ?
B10A B5A B9A B8A 100.8(5) . . . . ?
B4A B5A B9A B8A -37.5(4) . . . . ?
B6A B5A B9A B8A 63.3(7) . . . . ?
C1A B5A B9A B10A -98.4(5) . . . . ?
B4A B5A B9A B10A -138.3(5) . . . . ?
B6A B5A B9A B10A -37.6(5) . . . . ?
C1A B5A B10A B6A -39.5(4) . . . . ?
B4A B5A B10A B6A -101.0(5) . . . . ?
B9A B5A B10A B6A -137.9(5) . . . . ?
C1A B5A B10A B11A -1.9(6) . . . . ?
B4A B5A B10A B11A -63.3(5) . . . . ?
B6A B5A B10A B11A 37.6(4) . . . . ?
B9A B5A B10A B11A -100.2(5) . . . . ?
C1A B5A B10A B12A 61.6(6) . . . . ?
B4A B5A B10A B12A 0.2(6) . . . . ?
B6A B5A B10A B12A 101.1(5) . . . . ?
B9A B5A B10A B12A -36.7(4) . . . . ?
C1A B5A B10A B9A 98.3(5) . . . . ?
B4A B5A B10A B9A 36.9(4) . . . . ?
B6A B5A B10A B9A 137.9(5) . . . . ?
C1A B6A B10A B5A 39.6(4) . . . . ?
C2A B6A B10A B5A 98.3(5) . . . . ?
B11A B6A B10A B5A 138.0(5) . . . . ?
C1A B6A B10A B11A -98.4(4) . . . . ?
C2A B6A B10A B11A -39.7(4) . . . . ?
B5A B6A B10A B11A -138.0(5) . . . . ?
C1A B6A B10A B12A -61.1(6) . . . . ?
C2A B6A B10A B12A -2.5(6) . . . . ?
B11A B6A B10A B12A 37.3(5) . . . . ?
B5A B6A B10A B12A -100.7(6) . . . . ?
C1A B6A B10A B9A 1.5(6) . . . . ?
C2A B6A B10A B9A 60.2(6) . . . . ?
B11A B6A B10A B9A 99.9(5) . . . . ?
B5A B6A B10A B9A -38.1(5) . . . . ?
B12A B9A B10A B5A -138.4(5) . . . . ?
B4A B9A B10A B5A -37.2(5) . . . . ?
B8A B9A B10A B5A -101.0(5) . . . . ?
B12A B9A B10A B6A -100.3(5) . . . . ?
B4A B9A B10A B6A 1.0(7) . . . . ?
B8A B9A B10A B6A -62.8(6) . . . . ?
B5A B9A B10A B6A 38.1(5) . . . . ?
B12A B9A B10A B11A -36.8(4) . . . . ?
B4A B9A B10A B11A 64.5(6) . . . . ?
B8A B9A B10A B11A 0.7(6) . . . . ?
B5A B9A B10A B11A 101.6(5) . . . . ?
B4A B9A B10A B12A 101.2(5) . . . . ?
B8A B9A B10A B12A 37.5(4) . . . . ?
B5A B9A B10A B12A 138.4(5) . . . . ?
C1A C2A B11A B6A 38.4(4) . . . . ?
B7A C2A B11A B6A 143.0(4) . . . . ?
B3A C2A B11A B6A 105.7(4) . . . . ?
C1A C2A B11A B10A -2.1(5) . . . . ?
B7A C2A B11A B10A 102.5(4) . . . . ?
B3A C2A B11A B10A 65.2(5) . . . . ?
B6A C2A B11A B10A -40.5(4) . . . . ?
C1A C2A B11A B12A -64.4(5) . . . . ?
B7A C2A B11A B12A 40.2(4) . . . . ?
B3A C2A B11A B12A 2.9(6) . . . . ?
B6A C2A B11A B12A -102.8(5) . . . . ?
C1A C2A B11A B7A -104.6(4) . . . . ?
B3A C2A B11A B7A -37.3(4) . . . . ?
B6A C2A B11A B7A -143.0(4) . . . . ?
C1A B6A B11A C2A -35.1(3) . . . . ?
B10A B6A B11A C2A -133.3(4) . . . . ?
B5A B6A B11A C2A -96.1(5) . . . . ?
C1A B6A B11A B10A 98.2(4) . . . . ?
C2A B6A B11A B10A 133.3(4) . . . . ?
B5A B6A B11A B10A 37.3(5) . . . . ?
C1A B6A B11A B12A 60.9(5) . . . . ?
C2A B6A B11A B12A 96.0(4) . . . . ?
B10A B6A B11A B12A -37.3(4) . . . . ?
B5A B6A B11A B12A -0.1(6) . . . . ?
C1A B6A B11A B7A -2.7(5) . . . . ?
C2A B6A B11A B7A 32.5(4) . . . . ?
B10A B6A B11A B7A -100.9(5) . . . . ?
B5A B6A B11A B7A -63.6(6) . . . . ?
B5A B10A B11A C2A 2.5(6) . . . . ?
B6A B10A B11A C2A 40.4(4) . . . . ?
B12A B10A B11A C2A -98.0(4) . . . . ?
B9A B10A B11A C2A -61.6(5) . . . . ?
B5A B10A B11A B6A -37.9(4) . . . . ?
B12A B10A B11A B6A -138.4(5) . . . . ?
B9A B10A B11A B6A -102.0(5) . . . . ?
B5A B10A B11A B12A 100.4(5) . . . . ?
B6A B10A B11A B12A 138.4(5) . . . . ?
B9A B10A B11A B12A 36.4(4) . . . . ?
B5A B10A B11A B7A 63.0(5) . . . . ?
B6A B10A B11A B7A 101.0(4) . . . . ?
B12A B10A B11A B7A -37.4(4) . . . . ?
B9A B10A B11A B7A -1.0(6) . . . . ?
B3A B7A B11A C2A 33.8(4) . . . . ?
B8A B7A B11A C2A 97.2(4) . . . . ?
B12A B7A B11A C2A 133.7(4) . . . . ?
C2A B7A B11A B6A -33.1(4) . . . . ?
B3A B7A B11A B6A 0.7(6) . . . . ?
B8A B7A B11A B6A 64.1(5) . . . . ?
B12A B7A B11A B6A 100.7(5) . . . . ?
C2A B7A B11A B10A -96.3(4) . . . . ?
B3A B7A B11A B10A -62.5(5) . . . . ?
B8A B7A B11A B10A 0.9(5) . . . . ?
B12A B7A B11A B10A 37.4(4) . . . . ?
C2A B7A B11A B12A -133.7(4) . . . . ?
B3A B7A B11A B12A -100.0(5) . . . . ?
B8A B7A B11A B12A -36.5(4) . . . . ?
B4A B9A B12A B8A 38.0(4) . . . . ?
B10A B9A B12A B8A 138.2(4) . . . . ?
B5A B9A B12A B8A 101.5(5) . . . . ?
B4A B9A B12A B11A -63.3(6) . . . . ?
B8A B9A B12A B11A -101.3(5) . . . . ?
B10A B9A B12A B11A 36.9(4) . . . . ?
B5A B9A B12A B11A 0.2(6) . . . . ?
B4A B9A B12A B10A -100.2(5) . . . . ?
B8A B9A B12A B10A -138.2(4) . . . . ?
B5A B9A B12A B10A -36.7(4) . . . . ?
B4A B9A B12A B7A 0.5(6) . . . . ?
B8A B9A B12A B7A -37.5(4) . . . . ?
B10A B9A B12A B7A 100.7(4) . . . . ?
B5A B9A B12A B7A 64.0(6) . . . . ?
B4A B8A B12A B9A -37.4(4) . . . . ?
B3A B8A B12A B9A -100.4(5) . . . . ?
B7A B8A B12A B9A -138.2(4) . . . . ?
B9A B8A B12A B11A 101.2(5) . . . . ?
B4A B8A B12A B11A 63.9(6) . . . . ?
B3A B8A B12A B11A 0.9(6) . . . . ?
B7A B8A B12A B11A -37.0(4) . . . . ?
B9A B8A B12A B10A 37.7(4) . . . . ?
B4A B8A B12A B10A 0.4(6) . . . . ?
B3A B8A B12A B10A -62.6(6) . . . . ?
B7A B8A B12A B10A -100.4(5) . . . . ?
B9A B8A B12A B7A 138.2(4) . . . . ?
B4A B8A B12A B7A 100.8(4) . . . . ?
B3A B8A B12A B7A 37.8(4) . . . . ?
C2A B11A B12A B9A 61.9(6) . . . . ?
B6A B11A B12A B9A -0.1(6) . . . . ?
B10A B11A B12A B9A -37.2(5) . . . . ?
B7A B11A B12A B9A 101.1(5) . . . . ?
C2A B11A B12A B8A -2.2(6) . . . . ?
B6A B11A B12A B8A -64.2(6) . . . . ?
B10A B11A B12A B8A -101.3(5) . . . . ?
B7A B11A B12A B8A 37.0(4) . . . . ?
C2A B11A B12A B10A 99.1(5) . . . . ?
B6A B11A B12A B10A 37.1(5) . . . . ?
B7A B11A B12A B10A 138.3(5) . . . . ?
C2A B11A B12A B7A -39.1(4) . . . . ?
B6A B11A B12A B7A -101.2(5) . . . . ?
B10A B11A B12A B7A -138.3(5) . . . . ?
B5A B10A B12A B9A 37.4(4) . . . . ?
B6A B10A B12A B9A 101.5(6) . . . . ?
B11A B10A B12A B9A 138.8(4) . . . . ?
B5A B10A B12A B8A -0.4(6) . . . . ?
B6A B10A B12A B8A 63.8(6) . . . . ?
B11A B10A B12A B8A 101.0(5) . . . . ?
B9A B10A B12A B8A -37.7(4) . . . . ?
B5A B10A B12A B11A -101.4(4) . . . . ?
B6A B10A B12A B11A -37.3(4) . . . . ?
B9A B10A B12A B11A -138.8(4) . . . . ?
B5A B10A B12A B7A -64.0(6) . . . . ?
B6A B10A B12A B7A 0.1(7) . . . . ?
B11A B10A B12A B7A 37.3(4) . . . . ?
B9A B10A B12A B7A -101.4(5) . . . . ?
C2A B7A B12A B9A -61.6(5) . . . . ?
B3A B7A B12A B9A -0.2(5) . . . . ?
B8A B7A B12A B9A 37.7(4) . . . . ?
B11A B7A B12A B9A -101.2(5) . . . . ?
C2A B7A B12A B8A -99.3(4) . . . . ?
B3A B7A B12A B8A -37.8(4) . . . . ?
B11A B7A B12A B8A -138.9(5) . . . . ?
C2A B7A B12A B11A 39.6(4) . . . . ?
B3A B7A B12A B11A 101.1(4) . . . . ?
B8A B7A B12A B11A 138.9(5) . . . . ?
C2A B7A B12A B10A 2.4(6) . . . . ?
B3A B7A B12A B10A 63.8(6) . . . . ?
B8A B7A B12A B10A 101.7(5) . . . . ?
B11A B7A B12A B10A -37.2(4) . . . . ?
B5B C1B C2B B7B -68.3(4) . . . . ?
B6B C1B C2B B7B -108.4(4) . . . . ?
B4B C1B C2B B7B -0.6(5) . . . . ?
B3B C1B C2B B7B 38.8(4) . . . . ?
B5B C1B C2B B11B 0.3(5) . . . . ?
B6B C1B C2B B11B -39.9(4) . . . . ?
B4B C1B C2B B11B 68.0(5) . . . . ?
B3B C1B C2B B11B 107.4(5) . . . . ?
B5B C1B C2B B6B 40.1(3) . . . . ?
B4B C1B C2B B6B 107.9(4) . . . . ?
B3B C1B C2B B6B 147.3(4) . . . . ?
B5B C1B C2B B3B -107.1(3) . . . . ?
B6B C1B C2B B3B -147.3(4) . . . . ?
B4B C1B C2B B3B -39.4(3) . . . . ?
B7B C2B B3B C1B -139.1(4) . . . . ?
B11B C2B B3B C1B -102.5(4) . . . . ?
B6B C2B B3B C1B -31.6(3) . . . . ?
C1B C2B B3B B8B 98.5(3) . . . . ?
B7B C2B B3B B8B -40.6(3) . . . . ?
B11B C2B B3B B8B -4.0(5) . . . . ?
B6B C2B B3B B8B 66.9(5) . . . . ?
C1B C2B B3B B7B 139.1(4) . . . . ?
B11B C2B B3B B7B 36.6(4) . . . . ?
B6B C2B B3B B7B 107.5(4) . . . . ?
C1B C2B B3B B4B 36.0(3) . . . . ?
B7B C2B B3B B4B -103.1(4) . . . . ?
B11B C2B B3B B4B -66.5(5) . . . . ?
B6B C2B B3B B4B 4.4(5) . . . . ?
B5B C1B B3B C2B 102.3(4) . . . . ?
B6B C1B B3B C2B 31.7(3) . . . . ?
B4B C1B B3B C2B 137.9(3) . . . . ?
C2B C1B B3B B8B -97.4(4) . . . . ?
B5B C1B B3B B8B 4.9(5) . . . . ?
B6B C1B B3B B8B -65.6(4) . . . . ?
B4B C1B B3B B8B 40.5(3) . . . . ?
C2B C1B B3B B7B -34.8(3) . . . . ?
B5B C1B B3B B7B 67.5(4) . . . . ?
B6B C1B B3B B7B -3.0(5) . . . . ?
B4B C1B B3B B7B 103.1(4) . . . . ?
C2B C1B B3B B4B -137.9(3) . . . . ?
B5B C1B B3B B4B -35.6(3) . . . . ?
B6B C1B B3B B4B -106.1(4) . . . . ?
C2B C1B B4B B5B -104.2(4) . . . . ?
B6B C1B B4B B5B -36.8(4) . . . . ?
B3B C1B B4B B5B -143.4(3) . . . . ?
C2B C1B B4B B3B 39.2(3) . . . . ?
B5B C1B B4B B3B 143.4(3) . . . . ?
B6B C1B B4B B3B 106.6(4) . . . . ?
C2B C1B B4B B9B -64.2(4) . . . . ?
B5B C1B B4B B9B 40.0(3) . . . . ?
B6B C1B B4B B9B 3.2(5) . . . . ?
B3B C1B B4B B9B -103.4(4) . . . . ?
C2B C1B B4B B8B -0.9(4) . . . . ?
B5B C1B B4B B8B 103.3(4) . . . . ?
B6B C1B B4B B8B 66.5(4) . . . . ?
B3B C1B B4B B8B -40.1(3) . . . . ?
C2B B3B B4B C1B -35.1(3) . . . . ?
B8B B3B B4B C1B -133.8(4) . . . . ?
B7B B3B B4B C1B -95.2(4) . . . . ?
C2B B3B B4B B5B -2.6(4) . . . . ?
C1B B3B B4B B5B 32.4(3) . . . . ?
B8B B3B B4B B5B -101.4(4) . . . . ?
B7B B3B B4B B5B -62.7(5) . . . . ?
C2B B3B B4B B9B 61.1(4) . . . . ?
C1B B3B B4B B9B 96.1(4) . . . . ?
B8B B3B B4B B9B -37.7(4) . . . . ?
B7B B3B B4B B9B 0.9(5) . . . . ?
C2B B3B B4B B8B 98.7(4) . . . . ?
C1B B3B B4B B8B 133.8(4) . . . . ?
B7B B3B B4B B8B 38.6(4) . . . . ?
C2B C1B B5B B4B 103.0(4) . . . . ?
B6B C1B B5B B4B 142.5(4) . . . . ?
B3B C1B B5B B4B 35.4(3) . . . . ?
C2B C1B B5B B9B 62.8(4) . . . . ?
B6B C1B B5B B9B 102.2(4) . . . . ?
B4B C1B B5B B9B -40.3(3) . . . . ?
B3B C1B B5B B9B -4.8(5) . . . . ?
C2B C1B B5B B6B -39.5(4) . . . . ?
B4B C1B B5B B6B -142.5(4) . . . . ?
B3B C1B B5B B6B -107.1(4) . . . . ?
C2B C1B B5B B10B 0.4(5) . . . . ?
B6B C1B B5B B10B 39.9(4) . . . . ?
B4B C1B B5B B10B -102.6(4) . . . . ?
B3B C1B B5B B10B -67.1(4) . . . . ?
B3B B4B B5B C1B -32.9(3) . . . . ?
B9B B4B B5B C1B -134.0(4) . . . . ?
B8B B4B B5B C1B -96.2(4) . . . . ?
C1B B4B B5B B9B 134.0(4) . . . . ?
B3B B4B B5B B9B 101.1(4) . . . . ?
B8B B4B B5B B9B 37.8(3) . . . . ?
C1B B4B B5B B6B 33.1(3) . . . . ?
B3B B4B B5B B6B 0.3(5) . . . . ?
B9B B4B B5B B6B -100.9(4) . . . . ?
B8B B4B B5B B6B -63.1(5) . . . . ?
C1B B4B B5B B10B 96.4(4) . . . . ?
B3B B4B B5B B10B 63.5(4) . . . . ?
B9B B4B B5B B10B -37.6(4) . . . . ?
B8B B4B B5B B10B 0.2(5) . . . . ?
B5B C1B B6B C2B -137.8(4) . . . . ?
B4B C1B B6B C2B -101.2(4) . . . . ?
B3B C1B B6B C2B -31.7(3) . . . . ?
C2B C1B B6B B10B 97.7(4) . . . . ?
B5B C1B B6B B10B -40.1(4) . . . . ?
B4B C1B B6B B10B -3.5(5) . . . . ?
B3B C1B B6B B10B 66.0(5) . . . . ?
C2B C1B B6B B5B 137.8(4) . . . . ?
B4B C1B B6B B5B 36.6(4) . . . . ?
B3B C1B B6B B5B 106.1(4) . . . . ?
C2B C1B B6B B11B 35.5(3) . . . . ?
B5B C1B B6B B11B -102.3(4) . . . . ?
B4B C1B B6B B11B -65.7(4) . . . . ?
B3B C1B B6B B11B 3.7(5) . . . . ?
B7B C2B B6B C1B 102.1(4) . . . . ?
B11B C2B B6B C1B 138.3(4) . . . . ?
B3B C2B B6B C1B 31.9(3) . . . . ?
C1B C2B B6B B10B -98.4(4) . . . . ?
B7B C2B B6B B10B 3.7(5) . . . . ?
B11B C2B B6B B10B 39.9(4) . . . . ?
B3B C2B B6B B10B -66.5(5) . . . . ?
C1B C2B B6B B5B -36.1(3) . . . . ?
B7B C2B B6B B5B 66.0(5) . . . . ?
B11B C2B B6B B5B 102.2(4) . . . . ?
B3B C2B B6B B5B -4.2(5) . . . . ?
C1B C2B B6B B11B -138.3(4) . . . . ?
B7B C2B B6B B11B -36.2(4) . . . . ?
B3B C2B B6B B11B -106.4(4) . . . . ?
B4B B5B B6B C1B -33.3(3) . . . . ?
B9B B5B B6B C1B -97.0(4) . . . . ?
B10B B5B B6B C1B -134.1(4) . . . . ?
C1B B5B B6B C2B 35.5(3) . . . . ?
B4B B5B B6B C2B 2.2(5) . . . . ?
B9B B5B B6B C2B -61.5(4) . . . . ?
B10B B5B B6B C2B -98.5(4) . . . . ?
C1B B5B B6B B10B 134.1(4) . . . . ?
B4B B5B B6B B10B 100.7(4) . . . . ?
B9B B5B B6B B10B 37.0(4) . . . . ?
C1B B5B B6B B11B 95.8(4) . . . . ?
B4B B5B B6B B11B 62.4(5) . . . . ?
B9B B5B B6B B11B -1.3(5) . . . . ?
B10B B5B B6B B11B -38.3(4) . . . . ?
C1B C2B B7B B11B 104.0(4) . . . . ?
B6B C2B B7B B11B 36.3(4) . . . . ?
B3B C2B B7B B11B 142.6(4) . . . . ?
C1B C2B B7B B3B -38.6(3) . . . . ?
B11B C2B B7B B3B -142.6(4) . . . . ?
B6B C2B B7B B3B -106.3(4) . . . . ?
C1B C2B B7B B8B 1.8(5) . . . . ?
B11B C2B B7B B8B -102.2(4) . . . . ?
B6B C2B B7B B8B -65.9(5) . . . . ?
B3B C2B B7B B8B 40.4(3) . . . . ?
C1B C2B B7B B12B 64.0(5) . . . . ?
B11B C2B B7B B12B -40.0(4) . . . . ?
B6B C2B B7B B12B -3.7(6) . . . . ?
B3B C2B B7B B12B 102.6(4) . . . . ?
C1B B3B B7B C2B 34.1(3) . . . . ?
B8B B3B B7B C2B 133.5(4) . . . . ?
B4B B3B B7B C2B 94.9(4) . . . . ?
C2B B3B B7B B11B -33.2(4) . . . . ?
C1B B3B B7B B11B 1.0(5) . . . . ?
B8B B3B B7B B11B 100.3(4) . . . . ?
B4B B3B B7B B11B 61.7(5) . . . . ?
C2B B3B B7B B8B -133.5(4) . . . . ?
C1B B3B B7B B8B -99.4(4) . . . . ?
B4B B3B B7B B8B -38.6(4) . . . . ?
C2B B3B B7B B12B -96.0(5) . . . . ?
C1B B3B B7B B12B -61.8(5) . . . . ?
B8B B3B B7B B12B 37.5(4) . . . . ?
B4B B3B B7B B12B -1.1(6) . . . . ?
C2B B3B B8B B7B 39.3(4) . . . . ?
C1B B3B B8B B7B 97.6(4) . . . . ?
B4B B3B B8B B7B 137.0(4) . . . . ?
C2B B3B B8B B4B -97.8(3) . . . . ?
C1B B3B B8B B4B -39.4(3) . . . . ?
B7B B3B B8B B4B -137.0(4) . . . . ?
C2B B3B B8B B12B 1.4(5) . . . . ?
C1B B3B B8B B12B 59.7(4) . . . . ?
B7B B3B B8B B12B -37.9(4) . . . . ?
B4B B3B B8B B12B 99.1(4) . . . . ?
C2B B3B B8B B9B -61.1(4) . . . . ?
C1B B3B B8B B9B -2.8(5) . . . . ?
B7B B3B B8B B9B -100.4(5) . . . . ?
B4B B3B B8B B9B 36.6(4) . . . . ?
C2B B7B B8B B3B -40.4(3) . . . . ?
B11B B7B B8B B3B -101.7(4) . . . . ?
B12B B7B B8B B3B -137.9(4) . . . . ?
C2B B7B B8B B4B -2.3(5) . . . . ?
B11B B7B B8B B4B -63.5(5) . . . . ?
B3B B7B B8B B4B 38.1(3) . . . . ?
B12B B7B B8B B4B -99.8(4) . . . . ?
C2B B7B B8B B12B 97.5(4) . . . . ?
B11B B7B B8B B12B 36.2(4) . . . . ?
B3B B7B B8B B12B 137.9(4) . . . . ?
C2B B7B B8B B9B 60.1(5) . . . . ?
B11B B7B B8B B9B -1.2(5) . . . . ?
B3B B7B B8B B9B 100.5(4) . . . . ?
B12B B7B B8B B9B -37.4(4) . . . . ?
C1B B4B B8B B3B 40.1(3) . . . . ?
B5B B4B B8B B3B 101.2(4) . . . . ?
B9B B4B B8B B3B 138.6(4) . . . . ?
C1B B4B B8B B7B 2.0(5) . . . . ?
B5B B4B B8B B7B 63.1(4) . . . . ?
B3B B4B B8B B7B -38.1(4) . . . . ?
B9B B4B B8B B7B 100.5(4) . . . . ?
C1B B4B B8B B12B -61.6(4) . . . . ?
B5B B4B B8B B12B -0.5(5) . . . . ?
B3B B4B B8B B12B -101.7(4) . . . . ?
B9B B4B B8B B12B 36.9(4) . . . . ?
C1B B4B B8B B9B -98.5(4) . . . . ?
B5B B4B B8B B9B -37.4(3) . . . . ?
B3B B4B B8B B9B -138.6(4) . . . . ?
C1B B5B B9B B4B 39.7(3) . . . . ?
B6B B5B B9B B4B 101.0(4) . . . . ?
B10B B5B B9B B4B 137.9(4) . . . . ?
C1B B5B B9B B10B -98.3(4) . . . . ?
B4B B5B B9B B10B -137.9(4) . . . . ?
B6B B5B B9B B10B -37.0(4) . . . . ?
C1B B5B B9B B12B -60.7(5) . . . . ?
B4B B5B B9B B12B -100.4(4) . . . . ?
B6B B5B B9B B12B 0.6(5) . . . . ?
B10B B5B B9B B12B 37.6(4) . . . . ?
C1B B5B B9B B8B 2.7(5) . . . . ?
B4B B5B B9B B8B -37.0(4) . . . . ?
B6B B5B B9B B8B 64.0(5) . . . . ?
B10B B5B B9B B8B 101.0(4) . . . . ?
C1B B4B B9B B5B -39.2(3) . . . . ?
B3B B4B B9B B5B -101.4(4) . . . . ?
B8B B4B B9B B5B -138.5(4) . . . . ?
C1B B4B B9B B10B -1.5(5) . . . . ?
B5B B4B B9B B10B 37.7(4) . . . . ?
B3B B4B B9B B10B -63.7(5) . . . . ?
B8B B4B B9B B10B -100.7(5) . . . . ?
C1B B4B B9B B12B 61.8(4) . . . . ?
B5B B4B B9B B12B 101.0(4) . . . . ?
B3B B4B B9B B12B -0.4(5) . . . . ?
B8B B4B B9B B12B -37.5(4) . . . . ?
C1B B4B B9B B8B 99.2(4) . . . . ?
B5B B4B B9B B8B 138.5(4) . . . . ?
B3B B4B B9B B8B 37.0(4) . . . . ?
B3B B8B B9B B5B 0.1(5) . . . . ?
B7B B8B B9B B5B -63.0(5) . . . . ?
B4B B8B B9B B5B 37.0(4) . . . . ?
B12B B8B B9B B5B -101.0(4) . . . . ?
B3B B8B B9B B4B -36.9(3) . . . . ?
B7B B8B B9B B4B -100.0(4) . . . . ?
B12B B8B B9B B4B -138.0(4) . . . . ?
B3B B8B B9B B10B 63.8(5) . . . . ?
B7B B8B B9B B10B 0.8(5) . . . . ?
B4B B8B B9B B10B 100.8(4) . . . . ?
B12B B8B B9B B10B -37.2(4) . . . . ?
B3B B8B B9B B12B 101.1(5) . . . . ?
B7B B8B B9B B12B 38.0(4) . . . . ?
B4B B8B B9B B12B 138.0(4) . . . . ?
C1B B6B B10B B12B -61.2(5) . . . . ?
C2B B6B B10B B12B -2.1(5) . . . . ?
B5B B6B B10B B12B -100.3(4) . . . . ?
B11B B6B B10B B12B 36.7(4) . . . . ?
C1B B6B B10B B9B 2.3(6) . . . . ?
C2B B6B B10B B9B 61.4(5) . . . . ?
B5B B6B B10B B9B -36.8(4) . . . . ?
B11B B6B B10B B9B 100.2(5) . . . . ?
C1B B6B B10B B5B 39.2(3) . . . . ?
C2B B6B B10B B5B 98.3(4) . . . . ?
B11B B6B B10B B5B 137.0(4) . . . . ?
C1B B6B B10B B11B -97.9(4) . . . . ?
C2B B6B B10B B11B -38.8(4) . . . . ?
B5B B6B B10B B11B -137.0(4) . . . . ?
B5B B9B B10B B12B 137.9(4) . . . . ?
B4B B9B B10B B12B 100.4(4) . . . . ?
B8B B9B B10B B12B 37.2(4) . . . . ?
B5B B9B B10B B6B 37.0(4) . . . . ?
B4B B9B B10B B6B -0.5(6) . . . . ?
B12B B9B B10B B6B -100.9(5) . . . . ?
B8B B9B B10B B6B -63.7(5) . . . . ?
B4B B9B B10B B5B -37.5(3) . . . . ?
B12B B9B B10B B5B -137.9(4) . . . . ?
B8B B9B B10B B5B -100.7(4) . . . . ?
B5B B9B B10B B11B 100.5(4) . . . . ?
B4B B9B B10B B11B 63.0(5) . . . . ?
B12B B9B B10B B11B -37.4(4) . . . . ?
B8B B9B B10B B11B -0.1(5) . . . . ?
C1B B5B B10B B12B 61.8(5) . . . . ?
B4B B5B B10B B12B 0.1(5) . . . . ?
B9B B5B B10B B12B -37.5(4) . . . . ?
B6B B5B B10B B12B 101.1(4) . . . . ?
C1B B5B B10B B6B -39.3(3) . . . . ?
B4B B5B B10B B6B -100.9(4) . . . . ?
B9B B5B B10B B6B -138.6(4) . . . . ?
C1B B5B B10B B9B 99.3(4) . . . . ?
B4B B5B B10B B9B 37.7(3) . . . . ?
B6B B5B B10B B9B 138.6(4) . . . . ?
C1B B5B B10B B11B -1.0(5) . . . . ?
B4B B5B B10B B11B -62.6(5) . . . . ?
B9B B5B B10B B11B -100.3(5) . . . . ?
B6B B5B B10B B11B 38.3(4) . . . . ?
C1B C2B B11B B12B -63.2(6) . . . . ?
B7B C2B B11B B12B 41.3(4) . . . . ?
B6B C2B B11B B12B -102.1(5) . . . . ?
B3B C2B B11B B12B 5.0(6) . . . . ?
C1B C2B B11B B7B -104.5(4) . . . . ?
B6B C2B B11B B7B -143.5(4) . . . . ?
B3B C2B B11B B7B -36.4(4) . . . . ?
C1B C2B B11B B10B -0.9(6) . . . . ?
B7B C2B B11B B10B 103.7(5) . . . . ?
B6B C2B B11B B10B -39.8(4) . . . . ?
B3B C2B B11B B10B 67.3(6) . . . . ?
C1B C2B B11B B6B 38.9(4) . . . . ?
B7B C2B B11B B6B 143.5(4) . . . . ?
B3B C2B B11B B6B 107.1(4) . . . . ?
B3B B7B B11B C2B 33.6(4) . . . . ?
B8B B7B B11B C2B 96.9(4) . . . . ?
B12B B7B B11B C2B 133.4(4) . . . . ?
C2B B7B B11B B12B -133.4(4) . . . . ?
B3B B7B B11B B12B -99.8(5) . . . . ?
B8B B7B B11B B12B -36.5(4) . . . . ?
C2B B7B B11B B10B -95.8(4) . . . . ?
B3B B7B B11B B10B -62.2(6) . . . . ?
B8B B7B B11B B10B 1.1(6) . . . . ?
B12B B7B B11B B10B 37.6(4) . . . . ?
C2B B7B B11B B6B -32.4(4) . . . . ?
B3B B7B B11B B6B 1.2(6) . . . . ?
B8B B7B B11B B6B 64.5(5) . . . . ?
B12B B7B B11B B6B 101.0(4) . . . . ?
B12B B10B B11B C2B -99.4(5) . . . . ?
B6B B10B B11B C2B 39.4(4) . . . . ?
B9B B10B B11B C2B -61.7(6) . . . . ?
B5B B10B B11B C2B 1.1(6) . . . . ?
B6B B10B B11B B12B 138.7(4) . . . . ?
B9B B10B B11B B12B 37.6(4) . . . . ?
B5B B10B B11B B12B 100.5(4) . . . . ?
B12B B10B B11B B7B -38.2(4) . . . . ?
B6B B10B B11B B7B 100.5(4) . . . . ?
B9B B10B B11B B7B -0.6(6) . . . . ?
B5B B10B B11B B7B 62.3(5) . . . . ?
B12B B10B B11B B6B -138.7(4) . . . . ?
B9B B10B B11B B6B -101.1(4) . . . . ?
B5B B10B B11B B6B -38.2(4) . . . . ?
C1B B6B B11B C2B -35.1(3) . . . . ?
B10B B6B B11B C2B -134.2(4) . . . . ?
B5B B6B B11B C2B -95.8(4) . . . . ?
C1B B6B B11B B12B 62.1(5) . . . . ?
C2B B6B B11B B12B 97.2(5) . . . . ?
B10B B6B B11B B12B -36.9(4) . . . . ?
B5B B6B B11B B12B 1.4(5) . . . . ?
C1B B6B B11B B7B -2.9(5) . . . . ?
C2B B6B B11B B7B 32.3(4) . . . . ?
B10B B6B B11B B7B -101.9(5) . . . . ?
B5B B6B B11B B7B -63.5(5) . . . . ?
C1B B6B B11B B10B 99.0(4) . . . . ?
C2B B6B B11B B10B 134.2(4) . . . . ?
B5B B6B B11B B10B 38.3(4) . . . . ?
C2B B11B B12B B10B 98.3(5) . . . . ?
B7B B11B B12B B10B 138.2(4) . . . . ?
B6B B11B B12B B10B 36.8(4) . . . . ?
C2B B11B B12B B9B 60.5(6) . . . . ?
B7B B11B B12B B9B 100.4(4) . . . . ?
B10B B11B B12B B9B -37.8(4) . . . . ?
B6B B11B B12B B9B -1.0(6) . . . . ?
C2B B11B B12B B8B -3.7(6) . . . . ?
B7B B11B B12B B8B 36.1(4) . . . . ?
B10B B11B B12B B8B -102.1(4) . . . . ?
B6B B11B B12B B8B -65.3(5) . . . . ?
C2B B11B B12B B7B -39.9(4) . . . . ?
B10B B11B B12B B7B -138.2(4) . . . . ?
B6B B11B B12B B7B -101.4(4) . . . . ?
B6B B10B B12B B11B -37.0(4) . . . . ?
B9B B10B B12B B11B -137.8(4) . . . . ?
B5B B10B B12B B11B -100.4(4) . . . . ?
B6B B10B B12B B9B 100.7(4) . . . . ?
B5B B10B B12B B9B 37.4(3) . . . . ?
B11B B10B B12B B9B 137.8(4) . . . . ?
B6B B10B B12B B8B 62.9(5) . . . . ?
B9B B10B B12B B8B -37.8(4) . . . . ?
B5B B10B B12B B8B -0.4(5) . . . . ?
B11B B10B B12B B8B 99.9(4) . . . . ?
B6B B10B B12B B7B 0.0(6) . . . . ?
B9B B10B B12B B7B -100.7(4) . . . . ?
B5B B10B B12B B7B -63.4(5) . . . . ?
B11B B10B B12B B7B 37.0(4) . . . . ?
B5B B9B B12B B11B 0.3(5) . . . . ?
B4B B9B B12B B11B -63.0(5) . . . . ?
B10B B9B B12B B11B 38.0(4) . . . . ?
B8B B9B B12B B11B -100.3(4) . . . . ?
B5B B9B B12B B10B -37.8(4) . . . . ?
B4B B9B B12B B10B -101.0(4) . . . . ?
B8B B9B B12B B10B -138.3(4) . . . . ?
B5B B9B B12B B8B 100.6(4) . . . . ?
B4B B9B B12B B8B 37.3(4) . . . . ?
B10B B9B B12B B8B 138.3(4) . . . . ?
B5B B9B B12B B7B 63.0(5) . . . . ?
B4B B9B B12B B7B -0.2(6) . . . . ?
B10B B9B B12B B7B 100.8(5) . . . . ?
B8B B9B B12B B7B -37.6(4) . . . . ?
B3B B8B B12B B11B 1.5(6) . . . . ?
B7B B8B B12B B11B -36.1(4) . . . . ?
B4B B8B B12B B11B 64.6(5) . . . . ?
B9B B8B B12B B11B 101.5(5) . . . . ?
B3B B8B B12B B10B -62.6(5) . . . . ?
B7B B8B B12B B10B -100.1(5) . . . . ?
B4B B8B B12B B10B 0.6(5) . . . . ?
B9B B8B B12B B10B 37.5(4) . . . . ?
B3B B8B B12B B9B -100.0(4) . . . . ?
B7B B8B B12B B9B -137.6(4) . . . . ?
B4B B8B B12B B9B -36.9(4) . . . . ?
B3B B8B B12B B7B 37.6(4) . . . . ?
B4B B8B B12B B7B 100.7(4) . . . . ?
B9B B8B B12B B7B 137.6(4) . . . . ?
C2B B7B B12B B11B 39.6(4) . . . . ?
B3B B7B B12B B11B 101.8(5) . . . . ?
B8B B7B B12B B11B 139.2(4) . . . . ?
C2B B7B B12B B10B 2.1(6) . . . . ?
B11B B7B B12B B10B -37.6(4) . . . . ?
B3B B7B B12B B10B 64.3(6) . . . . ?
B8B B7B B12B B10B 101.6(4) . . . . ?
C2B B7B B12B B9B -61.4(6) . . . . ?
B11B B7B B12B B9B -101.0(5) . . . . ?
B3B B7B B12B B9B 0.8(6) . . . . ?
B8B B7B B12B B9B 38.2(4) . . . . ?
C2B B7B B12B B8B -99.6(4) . . . . ?
B11B B7B B12B B8B -139.2(4) . . . . ?
B3B B7B B12B B8B -37.4(4) . . . . ?
B3C C1C C2C B3C -140.9(9) 6_565 . . . ?
B4C C1C C2C B3C -35.9(6) . . . . ?
B4C C1C C2C B3C -105.0(7) 6_565 . . . ?
B3C C1C C2C B3C 140.9(9) . . . 6_565 ?
B4C C1C C2C B3C 105.0(7) . . . 6_565 ?
B4C C1C C2C B3C 35.9(6) 6_565 . . 6_565 ?
B3C C1C C2C B7C 36.1(6) . . . . ?
B3C C1C C2C B7C -104.8(7) 6_565 . . . ?
B4C C1C C2C B7C 0.3(7) . . . . ?
B4C C1C C2C B7C -68.9(6) 6_565 . . . ?
B3C C1C C2C B7C 104.8(7) . . . 6_565 ?
B3C C1C C2C B7C -36.1(6) 6_565 . . 6_565 ?
B4C C1C C2C B7C 68.9(6) . . . 6_565 ?
B4C C1C C2C B7C -0.3(7) 6_565 . . 6_565 ?
C2C C1C B3C B7C -39.4(7) . . . . ?
B3C C1C B3C B7C -1.5(12) 6_565 . . . ?
B4C C1C B3C B7C 102.0(8) . . . . ?
B4C C1C B3C B7C 64.9(10) 6_565 . . . ?
C2C C1C B3C B4C -141.4(7) . . . . ?
B3C C1C B3C B4C -103.6(8) 6_565 . . . ?
B4C C1C B3C B4C -37.1(7) 6_565 . . . ?
B3C C1C B3C C2C 37.9(9) 6_565 . . . ?
B4C C1C B3C C2C 141.4(7) . . . . ?
B4C C1C B3C C2C 104.3(8) 6_565 . . . ?
C2C C1C B3C B8C -101.6(8) . . . . ?
B3C C1C B3C B8C -63.7(10) 6_565 . . . ?
B4C C1C B3C B8C 39.8(6) . . . . ?
B4C C1C B3C B8C 2.7(9) 6_565 . . . ?
B3C C2C B3C C1C -35.9(8) 6_565 . . . ?
B7C C2C B3C C1C -137.9(8) . . . . ?
B7C C2C B3C C1C -97.8(9) 6_565 . . . ?
C1C C2C B3C B7C 137.9(8) . . . . ?
B3C C2C B3C B7C 101.9(8) 6_565 . . . ?
B7C C2C B3C B7C 40.1(8) 6_565 . . . ?
C1C C2C B3C B4C 34.6(7) . . . . ?
B3C C2C B3C B4C -1.4(11) 6_565 . . . ?
B7C C2C B3C B4C -103.3(7) . . . . ?
B7C C2C B3C B4C -63.2(10) 6_565 . . . ?
C1C C2C B3C B8C 95.1(8) . . . . ?
B3C C2C B3C B8C 59.2(10) 6_565 . . . ?
B7C C2C B3C B8C -42.8(7) . . . . ?
B7C C2C B3C B8C -2.6(10) 6_565 . . . ?
C2C C1C B4C B8C -7.3(10) . . . . ?
B3C C1C B4C B8C -44.2(8) . . . . ?
B3C C1C B4C B8C 61.4(11) 6_565 . . . ?
B4C C1C B4C B8C 97.3(9) 6_565 . . . ?
C2C C1C B4C B3C 36.8(6) . . . . ?
B3C C1C B4C B3C 105.5(9) 6_565 . . . ?
B4C C1C B4C B3C 141.5(5) 6_565 . . . ?
C2C C1C B4C B9C -68.4(9) . . . . ?
B3C C1C B4C B9C -105.2(8) . . . . ?
B3C C1C B4C B9C 0.3(11) 6_565 . . . ?
B4C C1C B4C B9C 36.3(9) 6_565 . . . ?
C2C C1C B4C B4C -104.7(5) . . . 6_565 ?
B3C C1C B4C B4C -141.5(5) . . . 6_565 ?
B3C C1C B4C B4C -36.0(4) 6_565 . . 6_565 ?
C1C B3C B4C B8C 132.5(8) . . . . ?
B7C B3C B4C B8C 31.8(8) . . . . ?
C2C B3C B4C B8C 99.5(9) . . . . ?
B7C B3C B4C C1C -100.7(8) . . . . ?
C2C B3C B4C C1C -33.0(6) . . . . ?
B8C B3C B4C C1C -132.5(8) . . . . ?
C1C B3C B4C B9C 97.5(7) . . . . ?
B7C B3C B4C B9C -3.1(9) . . . . ?
C2C B3C B4C B9C 64.6(9) . . . . ?
B8C B3C B4C B9C -35.0(8) . . . . ?
C1C B3C B4C B4C 33.8(4) . . . 6_565 ?
B7C B3C B4C B4C -66.9(7) . . . 6_565 ?
C2C B3C B4C B4C 0.8(7) . . . 6_565 ?
B8C B3C B4C B4C -98.7(6) . . . 6_565 ?
C1C B3C B7C B8C -95.2(9) . . . . ?
B4C B3C B7C B8C -31.1(8) . . . . ?
C2C B3C B7C B8C -131.3(9) . . . . ?
C1C B3C B7C C2C 36.1(7) . . . . ?
B4C B3C B7C C2C 100.2(8) . . . . ?
B8C B3C B7C C2C 131.3(9) . . . . ?
C1C B3C B7C B12C -59.0(9) . . . . ?
B4C B3C B7C B12C 5.1(10) . . . . ?
C2C B3C B7C B12C -95.1(8) . . . . ?
B8C B3C B7C B12C 36.2(8) . . . . ?
C1C B3C B7C B7C 0.9(7) . . . 6_565 ?
B4C B3C B7C B7C 65.0(6) . . . 6_565 ?
C2C B3C B7C B7C -35.2(5) . . . 6_565 ?
B8C B3C B7C B7C 96.0(7) . . . 6_565 ?
C1C C2C B7C B3C -37.6(6) . . . . ?
B3C C2C B7C B3C -101.8(11) 6_565 . . . ?
B7C C2C B7C B3C -138.5(7) 6_565 . . . ?
C1C C2C B7C B8C 6.6(9) . . . . ?
B3C C2C B7C B8C 44.2(8) . . . . ?
B3C C2C B7C B8C -57.6(11) 6_565 . . . ?
B7C C2C B7C B8C -94.3(9) 6_565 . . . ?
C1C C2C B7C B12C 65.4(9) . . . . ?
B3C C2C B7C B12C 103.0(9) . . . . ?
B3C C2C B7C B12C 1.2(11) 6_565 . . . ?
B7C C2C B7C B12C -35.5(10) 6_565 . . . ?
C1C C2C B7C B7C 100.9(6) . . . 6_565 ?
B3C C2C B7C B7C 138.5(7) . . . 6_565 ?
B3C C2C B7C B7C 36.7(5) 6_565 . . 6_565 ?
C1C B4C B8C B9C -99.4(8) . . . . ?
B3C B4C B8C B9C -141.0(9) . . . . ?
B4C B4C B8C B9C -38.4(6) 6_565 . . . ?
C1C B4C B8C B12C -56.4(13) . . . . ?
B3C B4C B8C B12C -98.0(10) . . . . ?
B9C B4C B8C B12C 43.0(11) . . . . ?
B4C B4C B8C B12C 4.6(11) 6_565 . . . ?
C1C B4C B8C B7C 11.2(12) . . . . ?
B3C B4C B8C B7C -30.4(8) . . . . ?
B9C B4C B8C B7C 110.6(12) . . . . ?
B4C B4C B8C B7C 72.2(10) 6_565 . . . ?
C1C B4C B8C B3C 41.6(7) . . . . ?
B9C B4C B8C B3C 141.0(9) . . . . ?
B4C B4C B8C B3C 102.6(5) 6_565 . . . ?
B3C B7C B8C B9C 98.9(10) . . . . ?
C2C B7C B8C B9C 57.2(12) . . . . ?
B12C B7C B8C B9C -39.0(10) . . . . ?
B7C B7C B8C B9C -1.8(10) 6_565 . . . ?
B3C B7C B8C B12C 137.8(8) . . . . ?
C2C B7C B8C B12C 96.1(7) . . . . ?
B7C B7C B8C B12C 37.1(5) 6_565 . . . ?
B3C B7C B8C B4C 30.8(8) . . . . ?
C2C B7C B8C B4C -10.9(12) . . . . ?
B12C B7C B8C B4C -107.0(11) . . . . ?
B7C B7C B8C B4C -69.9(9) 6_565 . . . ?
C2C B7C B8C B3C -41.7(7) . . . . ?
B12C B7C B8C B3C -137.8(8) . . . . ?
B7C B7C B8C B3C -100.7(5) 6_565 . . . ?
C1C B3C B8C B9C -4.3(11) . . . . ?
B7C B3C B8C B9C -107.8(11) . . . . ?
B4C B3C B8C B9C 36.9(8) . . . . ?
C2C B3C B8C B9C -62.9(10) . . . . ?
C1C B3C B8C B12C 64.4(10) . . . . ?
B7C B3C B8C B12C -39.2(8) . . . . ?
B4C B3C B8C B12C 105.6(11) . . . . ?
C2C B3C B8C B12C 5.7(11) . . . . ?
C1C B3C B8C B4C -41.2(7) . . . . ?
B7C B3C B8C B4C -144.8(9) . . . . ?
C2C B3C B8C B4C -99.8(8) . . . . ?
C1C B3C B8C B7C 103.5(8) . . . . ?
B4C B3C B8C B7C 144.8(9) . . . . ?
C2C B3C B8C B7C 44.9(8) . . . . ?
B12C B8C B9C B8C -35.6(11) . . . 6_565 ?
B4C B8C B9C B8C 99.9(10) . . . 6_565 ?
B7C B8C B9C B8C 2.9(16) . . . 6_565 ?
B3C B8C B9C B8C 65.2(13) . . . 6_565 ?
B12C B8C B9C B4C -135.6(8) . . . . ?
B7C B8C B9C B4C -97.0(9) . . . . ?
B3C B8C B9C B4C -34.8(7) . . . . ?
B12C B8C B9C B4C -96.7(10) . . . 6_565 ?
B4C B8C B9C B4C 38.9(8) . . . 6_565 ?
B7C B8C B9C B4C -58.1(13) . . . 6_565 ?
B3C B8C B9C B4C 4.1(12) . . . 6_565 ?
B4C B8C B9C B12C 135.6(8) . . . . ?
B7C B8C B9C B12C 38.6(9) . . . . ?
B3C B8C B9C B12C 100.8(9) . . . . ?
C1C B4C B9C B8C 100.4(8) . . . . ?
B3C B4C B9C B8C 37.5(8) . . . . ?
B4C B4C B9C B8C 136.1(8) 6_565 . . . ?
B8C B4C B9C B8C -98.0(13) . . . 6_565 ?
C1C B4C B9C B8C 2.4(12) . . . 6_565 ?
B3C B4C B9C B8C -60.5(11) . . . 6_565 ?
B4C B4C B9C B8C 38.1(6) 6_565 . . 6_565 ?
B8C B4C B9C B4C -136.1(8) . . . 6_565 ?
C1C B4C B9C B4C -35.7(9) . . . 6_565 ?
B3C B4C B9C B4C -98.6(7) . . . 6_565 ?
B8C B4C B9C B12C -37.7(6) . . . . ?
C1C B4C B9C B12C 62.7(8) . . . . ?
B3C B4C B9C B12C -0.2(8) . . . . ?
B4C B4C B9C B12C 98.3(6) 6_565 . . . ?
B9C B8C B12C B8C 35.3(11) . . . 6_565 ?
B4C B8C B12C B8C -7.3(16) . . . 6_565 ?
B7C B8C B12C B8C -105.7(10) . . . 6_565 ?
B3C B8C B12C B8C -69.4(14) . . . 6_565 ?
B4C B8C B12C B9C -42.6(10) . . . . ?
B7C B8C B12C B9C -141.0(9) . . . . ?
B3C B8C B12C B9C -104.7(10) . . . . ?
B9C B8C B12C B7C 141.0(9) . . . . ?
B4C B8C B12C B7C 98.4(9) . . . . ?
B3C B8C B12C B7C 36.3(7) . . . . ?
B9C B8C B12C B7C 98.0(11) . . . 6_565 ?
B4C B8C B12C B7C 55.4(14) . . . 6_565 ?
B7C B8C B12C B7C -43.0(9) . . . 6_565 ?
B3C B8C B12C B7C -6.7(13) . . . 6_565 ?
B8C B9C B12C B8C 138.4(12) 6_565 . . . ?
B4C B9C B12C B8C 38.0(6) . . . . ?
B4C B9C B12C B8C 100.4(9) 6_565 . . . ?
B8C B9C B12C B8C -138.4(12) . . . 6_565 ?
B4C B9C B12C B8C -100.4(9) . . . 6_565 ?
B4C B9C B12C B8C -38.0(6) 6_565 . . 6_565 ?
B8C B9C B12C B7C -34.7(7) . . . . ?
B8C B9C B12C B7C 103.7(9) 6_565 . . . ?
B4C B9C B12C B7C 3.3(7) . . . . ?
B4C B9C B12C B7C 65.7(6) 6_565 . . . ?
B8C B9C B12C B7C -103.7(9) . . . 6_565 ?
B8C B9C B12C B7C 34.7(7) 6_565 . . 6_565 ?
B4C B9C B12C B7C -65.7(6) . . . 6_565 ?
B4C B9C B12C B7C -3.3(7) 6_565 . . 6_565 ?
B3C B7C B12C B8C -39.1(7) . . . . ?
C2C B7C B12C B8C -99.9(8) . . . . ?
B7C B7C B12C B8C -135.4(8) 6_565 . . . ?
B3C B7C B12C B8C 55.9(12) . . . 6_565 ?
B8C B7C B12C B8C 95.0(13) . . . 6_565 ?
C2C B7C B12C B8C -4.9(13) . . . 6_565 ?
B7C B7C B12C B8C -40.4(7) 6_565 . . 6_565 ?
B3C B7C B12C B9C -5.2(9) . . . . ?
B8C B7C B12C B9C 33.8(7) . . . . ?
C2C B7C B12C B9C -66.1(9) . . . . ?
B7C B7C B12C B9C -101.6(6) 6_565 . . . ?
B3C B7C B12C B7C 96.3(8) . . . 6_565 ?
B8C B7C B12C B7C 135.4(8) . . . 6_565 ?
C2C B7C B12C B7C 35.5(9) . . . 6_565 ?
C1D C1D B3D B8D -98.8(7) 6_565 . . . ?
B4D C1D B3D B8D 41.4(6) . . . . ?
B5D C1D B3D B8D 4.5(10) . . . . ?
B6D C1D B3D B8D -65.5(10) . . . . ?
B4D C1D B3D C1D 140.2(7) . . . 6_565 ?
B5D C1D B3D C1D 103.3(8) . . . 6_565 ?
B6D C1D B3D C1D 33.3(11) . . . 6_565 ?
C1D C1D B3D B4D -140.2(7) 6_565 . . . ?
B5D C1D B3D B4D -36.9(8) . . . . ?
B6D C1D B3D B4D -106.9(9) . . . . ?
C1D C1D B3D B4D -34.3(6) 6_565 . . 6_565 ?
B4D C1D B3D B4D 105.9(12) . . . 6_565 ?
B5D C1D B3D B4D 69.0(11) . . . 6_565 ?
B6D C1D B3D B4D -1.0(13) . . . 6_565 ?
C1D C1D B4D B5D -103.6(5) 6_565 . . . ?
B3D C1D B4D B5D -141.4(8) . . . . ?
B6D C1D B4D B5D -34.5(7) . . . . ?
C1D C1D B4D B3D 37.7(6) 6_565 . . . ?
B5D C1D B4D B3D 141.4(8) . . . . ?
B6D C1D B4D B3D 106.8(9) . . . . ?
C1D C1D B4D B8D -0.3(8) 6_565 . . . ?
B5D C1D B4D B8D 103.3(8) . . . . ?
B3D C1D B4D B8D -38.0(9) . . . . ?
B6D C1D B4D B8D 68.8(9) . . . . ?
C1D C1D B4D B9D -62.3(7) 6_565 . . . ?
B5D C1D B4D B9D 41.4(7) . . . . ?
B3D C1D B4D B9D -100.0(9) . . . . ?
B6D C1D B4D B9D 6.8(10) . . . . ?
B8D B3D B4D C1D -134.0(9) . . . . ?
C1D B3D B4D C1D -33.4(8) 6_565 . . . ?
B4D B3D B4D C1D -94.5(12) 6_565 . . . ?
B8D B3D B4D B5D -99.4(9) . . . . ?
C1D B3D B4D B5D 34.5(8) . . . . ?
C1D B3D B4D B5D 1.1(12) 6_565 . . . ?
B4D B3D B4D B5D -60.0(14) 6_565 . . . ?
C1D B3D B4D B8D 134.0(9) . . . . ?
C1D B3D B4D B8D 100.6(10) 6_565 . . . ?
B4D B3D B4D B8D 39.4(11) 6_565 . . . ?
B8D B3D B4D B9D -36.7(9) . . . . ?
C1D B3D B4D B9D 97.2(8) . . . . ?
C1D B3D B4D B9D 63.8(12) 6_565 . . . ?
B4D B3D B4D B9D 2.7(16) 6_565 . . . ?
C1D C1D B5D B4D 104.8(6) 6_565 . . . ?
B3D C1D B5D B4D 37.1(7) . . . . ?
B6D C1D B5D B4D 145.0(8) . . . . ?
C1D C1D B5D B9D 62.5(8) 6_565 . . . ?
B4D C1D B5D B9D -42.3(7) . . . . ?
B3D C1D B5D B9D -5.2(11) . . . . ?
B6D C1D B5D B9D 102.7(8) . . . . ?
C1D C1D B5D B10D -0.8(9) 6_565 . . . ?
B4D C1D B5D B10D -105.6(9) . . . . ?
B3D C1D B5D B10D -68.4(11) . . . . ?
B6D C1D B5D B10D 39.4(8) . . . . ?
C1D C1D B5D B6D -40.2(5) 6_565 . . . ?
B4D C1D B5D B6D -145.0(8) . . . . ?
B3D C1D B5D B6D -107.8(8) . . . . ?
B3D B4D B5D C1D -34.4(8) . . . . ?
B8D B4D B5D C1D -94.3(8) . . . . ?
B9D B4D B5D C1D -132.1(8) . . . . ?
C1D B4D B5D B9D 132.1(8) . . . . ?
B3D B4D B5D B9D 97.7(9) . . . . ?
B8D B4D B5D B9D 37.7(7) . . . . ?
C1D B4D B5D B10D 94.9(8) . . . . ?
B3D B4D B5D B10D 60.5(10) . . . . ?
B8D B4D B5D B10D 0.6(10) . . . . ?
B9D B4D B5D B10D -37.1(7) . . . . ?
C1D B4D B5D B6D 31.6(7) . . . . ?
B3D B4D B5D B6D -2.8(11) . . . . ?
B8D B4D B5D B6D -62.7(9) . . . . ?
B9D B4D B5D B6D -100.4(8) . . . . ?
B4D C1D B6D C1D -103.4(8) . . . 6_565 ?
B5D C1D B6D C1D -137.5(6) . . . 6_565 ?
B3D C1D B6D C1D -33.1(11) . . . 6_565 ?
C1D C1D B6D B10D 97.6(5) 6_565 . . . ?
B4D C1D B6D B10D -5.8(9) . . . . ?
B5D C1D B6D B10D -39.9(5) . . . . ?
B3D C1D B6D B10D 64.5(10) . . . . ?
C1D C1D B6D B5D 137.5(6) 6_565 . . . ?
B4D C1D B6D B5D 34.1(7) . . . . ?
B3D C1D B6D B5D 104.4(10) . . . . ?
C1D C1D B6D B5D 35.6(4) 6_565 . . 6_565 ?
B4D C1D B6D B5D -67.8(9) . . . 6_565 ?
B5D C1D B6D B5D -101.9(9) . . . 6_565 ?
B3D C1D B6D B5D 2.5(12) . . . 6_565 ?
B4D B5D B6D C1D -31.4(7) . . . . ?
B9D B5D B6D C1D -96.5(8) . . . . ?
B10D B5D B6D C1D -134.3(8) . . . . ?
C1D B5D B6D C1D 34.5(6) . . . 6_565 ?
B4D B5D B6D C1D 3.1(9) . . . 6_565 ?
B9D B5D B6D C1D -62.1(9) . . . 6_565 ?
B10D B5D B6D C1D -99.8(9) . . . 6_565 ?
C1D B5D B6D B10D 134.3(8) . . . . ?
B4D B5D B6D B10D 102.9(9) . . . . ?
B9D B5D B6D B10D 37.7(8) . . . . ?
C1D B5D B6D B5D 93.8(8) . . . 6_565 ?
B4D B5D B6D B5D 62.5(10) . . . 6_565 ?
B9D B5D B6D B5D -2.7(11) . . . 6_565 ?
B10D B5D B6D B5D -40.4(9) . . . 6_565 ?
C1D B3D B8D B4D -39.5(7) . . . . ?
C1D B3D B8D B4D -98.3(9) 6_565 . . . ?
B4D B3D B8D B4D -137.8(11) 6_565 . . . ?
C1D B3D B8D B4D 98.3(9) . . . 6_565 ?
C1D B3D B8D B4D 39.5(7) 6_565 . . 6_565 ?
B4D B3D B8D B4D 137.8(11) . . . 6_565 ?
C1D B3D B8D B9D 60.6(7) . . . 6_565 ?
C1D B3D B8D B9D 1.9(9) 6_565 . . 6_565 ?
B4D B3D B8D B9D 100.2(8) . . . 6_565 ?
B4D B3D B8D B9D -37.6(7) 6_565 . . 6_565 ?
C1D B3D B8D B9D -1.9(9) . . . . ?
C1D B3D B8D B9D -60.6(7) 6_565 . . . ?
B4D B3D B8D B9D 37.6(7) . . . . ?
B4D B3D B8D B9D -100.2(8) 6_565 . . . ?
C1D B4D B8D B3D 39.3(9) . . . . ?
B5D B4D B8D B3D 100.8(9) . . . . ?
B9D B4D B8D B3D 138.4(10) . . . . ?
C1D B4D B8D B4D 0.5(13) . . . 6_565 ?
B5D B4D B8D B4D 62.1(11) . . . 6_565 ?
B3D B4D B8D B4D -38.7(10) . . . 6_565 ?
B9D B4D B8D B4D 99.6(10) . . . 6_565 ?
C1D B4D B8D B9D -63.5(10) . . . 6_565 ?
B5D B4D B8D B9D -1.9(10) . . . 6_565 ?
B3D B4D B8D B9D -102.7(10) . . . 6_565 ?
B9D B4D B8D B9D 35.7(7) . . . 6_565 ?
C1D B4D B8D B9D -99.1(8) . . . . ?
B5D B4D B8D B9D -37.5(7) . . . . ?
B3D B4D B8D B9D -138.4(10) . . . . ?
C1D B5D B9D B9D -60.3(7) . . . 6_565 ?
B4D B5D B9D B9D -101.3(5) . . . 6_565 ?
B10D B5D B9D B9D 38.6(5) . . . 6_565 ?
B6D B5D B9D B9D 1.7(7) . . . 6_565 ?
C1D B5D B9D B8D 3.7(10) . . . . ?
B4D B5D B9D B8D -37.3(7) . . . . ?
B10D B5D B9D B8D 102.6(8) . . . . ?
B6D B5D B9D B8D 65.7(9) . . . . ?
C1D B5D B9D B4D 40.9(7) . . . . ?
B10D B5D B9D B4D 139.8(7) . . . . ?
B6D B5D B9D B4D 103.0(8) . . . . ?
C1D B5D B9D B10D -98.9(8) . . . . ?
B4D B5D B9D B10D -139.8(7) . . . . ?
B6D B5D B9D B10D -36.8(7) . . . . ?
B3D B8D B9D B9D 101.3(7) . . . 6_565 ?
B4D B8D B9D B9D 139.4(7) . . . 6_565 ?
B4D B8D B9D B9D 36.3(5) 6_565 . . 6_565 ?
B3D B8D B9D B5D -1.1(9) . . . . ?
B4D B8D B9D B5D 37.0(7) . . . . ?
B4D B8D B9D B5D -66.1(10) 6_565 . . . ?
B9D B8D B9D B5D -102.5(7) 6_565 . . . ?
B3D B8D B9D B4D -38.1(6) . . . . ?
B4D B8D B9D B4D -103.1(11) 6_565 . . . ?
B9D B8D B9D B4D -139.4(7) 6_565 . . . ?
B3D B8D B9D B10D 62.6(9) . . . . ?
B4D B8D B9D B10D 100.7(8) . . . . ?
B4D B8D B9D B10D -2.4(11) 6_565 . . . ?
B9D B8D B9D B10D -38.8(9) 6_565 . . . ?
C1D B4D B9D B9D 59.7(7) . . . 6_565 ?
B5D B4D B9D B9D 101.0(5) . . . 6_565 ?
B3D B4D B9D B9D -1.6(9) . . . 6_565 ?
B8D B4D B9D B9D -36.8(6) . . . 6_565 ?
C1D B4D B9D B5D -41.2(7) . . . . ?
B3D B4D B9D B5D -102.6(10) . . . . ?
B8D B4D B9D B5D -137.8(8) . . . . ?
C1D B4D B9D B8D 96.5(8) . . . . ?
B5D B4D B9D B8D 137.8(8) . . . . ?
B3D B4D B9D B8D 35.2(9) . . . . ?
C1D B4D B9D B10D -5.0(10) . . . . ?
B5D B4D B9D B10D 36.2(7) . . . . ?
B3D B4D B9D B10D -66.3(11) . . . . ?
B8D B4D B9D B10D -101.5(8) . . . . ?
C1D B6D B10D B5D 38.6(6) . . . . ?
C1D B6D B10D B5D 95.6(7) 6_565 . . . ?
B5D B6D B10D B5D 134.2(10) 6_565 . . . ?
C1D B6D B10D B5D -95.6(7) . . . 6_565 ?
C1D B6D B10D B5D -38.6(6) 6_565 . . 6_565 ?
B5D B6D B10D B5D -134.2(10) . . . 6_565 ?
C1D B6D B10D B9D 2.1(7) . . . . ?
C1D B6D B10D B9D 59.1(6) 6_565 . . . ?
B5D B6D B10D B9D -36.5(6) . . . . ?
B5D B6D B10D B9D 97.7(8) 6_565 . . . ?
C1D B6D B10D B9D -59.1(6) . . . 6_565 ?
C1D B6D B10D B9D -2.1(7) 6_565 . . 6_565 ?
B5D B6D B10D B9D -97.7(8) . . . 6_565 ?
B5D B6D B10D B9D 36.5(6) 6_565 . . 6_565 ?
C1D B5D B10D B6D -39.6(8) . . . . ?
B4D B5D B10D B6D -101.1(8) . . . . ?
B9D B5D B10D B6D -138.4(8) . . . . ?
C1D B5D B10D B5D 1.3(14) . . . 6_565 ?
B4D B5D B10D B5D -60.3(13) . . . 6_565 ?
B9D B5D B10D B5D -97.5(10) . . . 6_565 ?
B6D B5D B10D B5D 40.8(9) . . . 6_565 ?
C1D B5D B10D B9D 98.8(8) . . . . ?
B4D B5D B10D B9D 37.2(7) . . . . ?
B6D B5D B10D B9D 138.4(8) . . . . ?
C1D B5D B10D B9D 62.4(10) . . . 6_565 ?
B4D B5D B10D B9D 0.9(10) . . . 6_565 ?
B9D B5D B10D B9D -36.4(7) . . . 6_565 ?
B6D B5D B10D B9D 102.0(8) . . . 6_565 ?
B9D B9D B10D B6D -100.1(6) 6_565 . . . ?
B5D B9D B10D B6D 37.4(6) . . . . ?
B8D B9D B10D B6D -61.5(9) . . . . ?
B4D B9D B10D B6D 1.8(9) . . . . ?
B9D B9D B10D B5D -137.5(6) 6_565 . . . ?
B8D B9D B10D B5D -98.9(8) . . . . ?
B4D B9D B10D B5D -35.6(7) . . . . ?
B9D B9D B10D B5D -36.6(5) 6_565 . . 6_565 ?
B5D B9D B10D B5D 100.9(10) . . . 6_565 ?
B8D B9D B10D B5D 2.0(11) . . . 6_565 ?
B4D B9D B10D B5D 65.3(9) . . . 6_565 ?
B5D B9D B10D B9D 137.5(6) . . . 6_565 ?
B8D B9D B10D B9D 38.6(9) . . . 6_565 ?
B4D B9D B10D B9D 101.9(7) . . . 6_565 ?
B5E C1E B3E C1E 100.5(7) . . . 6_565 ?
B4E C1E B3E C1E 137.8(6) . . . 6_565 ?
B6E C1E B3E C1E 30.5(9) . . . 6_565 ?
C1E C1E B3E B8E -97.2(6) 6_565 . . . ?
B5E C1E B3E B8E 3.2(9) . . . . ?
B4E C1E B3E B8E 40.6(5) . . . . ?
B6E C1E B3E B8E -66.7(8) . . . . ?
C1E C1E B3E B4E -35.9(4) 6_565 . . 6_565 ?
B5E C1E B3E B4E 64.6(9) . . . 6_565 ?
B4E C1E B3E B4E 101.9(10) . . . 6_565 ?
B6E C1E B3E B4E -5.4(11) . . . 6_565 ?
C1E C1E B3E B4E -137.8(6) 6_565 . . . ?
B5E C1E B3E B4E -37.3(7) . . . . ?
B6E C1E B3E B4E -107.3(8) . . . . ?
C1E C1E B4E B8E -1.7(7) 6_565 . . . ?
B5E C1E B4E B8E 102.4(7) . . . . ?
B3E C1E B4E B8E -40.9(7) . . . . ?
B6E C1E B4E B8E 66.0(8) . . . . ?
C1E C1E B4E B3E 39.2(6) 6_565 . . . ?
B5E C1E B4E B3E 143.3(8) . . . . ?
B6E C1E B4E B3E 106.9(8) . . . . ?
C1E C1E B4E B9E -64.4(6) 6_565 . . . ?
B5E C1E B4E B9E 39.7(6) . . . . ?
B3E C1E B4E B9E -103.6(8) . . . . ?
B6E C1E B4E B9E 3.3(9) . . . . ?
C1E C1E B4E B5E -104.2(5) 6_565 . . . ?
B3E C1E B4E B5E -143.3(8) . . . . ?
B6E C1E B4E B5E -36.5(7) . . . . ?
C1E B3E B4E C1E -35.7(6) 6_565 . . . ?
B8E B3E B4E C1E -132.6(8) . . . . ?
B4E B3E B4E C1E -95.9(11) 6_565 . . . ?
C1E B3E B4E B8E 96.9(8) 6_565 . . . ?
C1E B3E B4E B8E 132.6(8) . . . . ?
B4E B3E B4E B8E 36.7(9) 6_565 . . . ?
C1E B3E B4E B9E 59.2(10) 6_565 . . . ?
C1E B3E B4E B9E 94.9(7) . . . . ?
B8E B3E B4E B9E -37.7(8) . . . . ?
B4E B3E B4E B9E -1.0(14) 6_565 . . . ?
C1E B3E B4E B5E -3.8(10) 6_565 . . . ?
C1E B3E B4E B5E 31.8(6) . . . . ?
B8E B3E B4E B5E -100.8(8) . . . . ?
B4E B3E B4E B5E -64.1(12) 6_565 . . . ?
C1E C1E B5E B10E 2.5(7) 6_565 . . . ?
B4E C1E B5E B10E -101.8(8) . . . . ?
B3E C1E B5E B10E -65.1(9) . . . . ?
B6E C1E B5E B10E 40.8(8) . . . . ?
C1E C1E B5E B6E -38.3(5) 6_565 . . . ?
B4E C1E B5E B6E -142.6(7) . . . . ?
B3E C1E B5E B6E -105.9(8) . . . . ?
C1E C1E B5E B9E 64.5(6) 6_565 . . . ?
B4E C1E B5E B9E -39.8(6) . . . . ?
B3E C1E B5E B9E -3.1(9) . . . . ?
B6E C1E B5E B9E 102.9(8) . . . . ?
C1E C1E B5E B4E 104.3(5) 6_565 . . . ?
B3E C1E B5E B4E 36.7(7) . . . . ?
B6E C1E B5E B4E 142.6(7) . . . . ?
B8E B4E B5E C1E -95.5(7) . . . . ?
B3E B4E B5E C1E -32.5(7) . . . . ?
B9E B4E B5E C1E -133.9(7) . . . . ?
C1E B4E B5E B10E 96.1(7) . . . . ?
B8E B4E B5E B10E 0.6(9) . . . . ?
B3E B4E B5E B10E 63.6(9) . . . . ?
B9E B4E B5E B10E -37.8(7) . . . . ?
C1E B4E B5E B6E 33.9(6) . . . . ?
B8E B4E B5E B6E -61.7(9) . . . . ?
B3E B4E B5E B6E 1.3(9) . . . . ?
B9E B4E B5E B6E -100.0(8) . . . . ?
C1E B4E B5E B9E 133.9(7) . . . . ?
B8E B4E B5E B9E 38.4(7) . . . . ?
B3E B4E B5E B9E 101.4(8) . . . . ?
C1E C1E B6E B10E 97.4(6) 6_565 . . . ?
B5E C1E B6E B10E -41.5(6) . . . . ?
B4E C1E B6E B10E -3.9(8) . . . . ?
B3E C1E B6E B10E 67.0(8) . . . . ?
B5E C1E B6E C1E -138.9(6) . . . 6_565 ?
B4E C1E B6E C1E -101.3(6) . . . 6_565 ?
B3E C1E B6E C1E -30.4(9) . . . 6_565 ?
C1E C1E B6E B5E 138.9(6) 6_565 . . . ?
B4E C1E B6E B5E 37.6(7) . . . . ?
B3E C1E B6E B5E 108.5(8) . . . . ?
C1E C1E B6E B5E 35.0(4) 6_565 . . 6_565 ?
B5E C1E B6E B5E -103.9(10) . . . 6_565 ?
B4E C1E B6E B5E -66.3(9) . . . 6_565 ?
B3E C1E B6E B5E 4.6(11) . . . 6_565 ?
C1E B5E B6E B10E 132.2(8) . . . . ?
B9E B5E B6E B10E 36.3(8) . . . . ?
B4E B5E B6E B10E 99.4(8) . . . . ?
B10E B5E B6E C1E -132.2(8) . . . . ?
B9E B5E B6E C1E -96.0(7) . . . . ?
B4E B5E B6E C1E -32.8(6) . . . . ?
C1E B5E B6E C1E 34.6(6) . . . 6_565 ?
B10E B5E B6E C1E -97.7(8) . . . 6_565 ?
B9E B5E B6E C1E -61.4(9) . . . 6_565 ?
B4E B5E B6E C1E 1.7(9) . . . 6_565 ?
C1E B5E B6E B5E 94.8(10) . . . 6_565 ?
B10E B5E B6E B5E -37.4(9) . . . 6_565 ?
B9E B5E B6E B5E -1.2(13) . . . 6_565 ?
B4E B5E B6E B5E 61.9(12) . . . 6_565 ?
C1E B4E B8E B4E 2.8(11) . . . 6_565 ?
B3E B4E B8E B4E -37.8(10) . . . 6_565 ?
B9E B4E B8E B4E 100.4(8) . . . 6_565 ?
B5E B4E B8E B4E 62.5(10) . . . 6_565 ?
C1E B4E B8E B3E 40.6(8) . . . . ?
B9E B4E B8E B3E 138.3(9) . . . . ?
B5E B4E B8E B3E 100.4(9) . . . . ?
C1E B4E B8E B9E -61.5(8) . . . 6_565 ?
B3E B4E B8E B9E -102.1(9) . . . 6_565 ?
B9E B4E B8E B9E 36.2(7) . . . 6_565 ?
B5E B4E B8E B9E -1.7(9) . . . 6_565 ?
C1E B4E B8E B9E -97.7(7) . . . . ?
B3E B4E B8E B9E -138.3(9) . . . . ?
B5E B4E B8E B9E -37.9(6) . . . . ?
C1E B3E B8E B4E -98.8(9) 6_565 . . . ?
C1E B3E B8E B4E -39.7(5) . . . . ?
B4E B3E B8E B4E -138.5(11) 6_565 . . . ?
C1E B3E B8E B4E 39.7(5) 6_565 . . 6_565 ?
C1E B3E B8E B4E 98.8(9) . . . 6_565 ?
B4E B3E B8E B4E 138.5(11) . . . 6_565 ?
C1E B3E B8E B9E 1.9(8) 6_565 . . 6_565 ?
C1E B3E B8E B9E 61.0(6) . . . 6_565 ?
B4E B3E B8E B9E -37.8(7) 6_565 . . 6_565 ?
B4E B3E B8E B9E 100.7(8) . . . 6_565 ?
C1E B3E B8E B9E -61.0(6) 6_565 . . . ?
C1E B3E B8E B9E -1.9(8) . . . . ?
B4E B3E B8E B9E -100.7(8) 6_565 . . . ?
B4E B3E B8E B9E 37.8(7) . . . . ?
C1E B4E B9E B9E 62.1(6) . . . 6_565 ?
B8E B4E B9E B9E -36.6(5) . . . 6_565 ?
B3E B4E B9E B9E 0.6(8) . . . 6_565 ?
B5E B4E B9E B9E 100.7(5) . . . 6_565 ?
C1E B4E B9E B10E -1.2(8) . . . . ?
B8E B4E B9E B10E -100.0(7) . . . . ?
B3E B4E B9E B10E -62.7(10) . . . . ?
B5E B4E B9E B10E 37.3(6) . . . . ?
C1E B4E B9E B5E -38.6(6) . . . . ?
B8E B4E B9E B5E -137.4(7) . . . . ?
B3E B4E B9E B5E -100.1(9) . . . . ?
C1E B4E B9E B8E 98.8(7) . . . . ?
B3E B4E B9E B8E 37.3(8) . . . . ?
B5E B4E B9E B8E 137.4(7) . . . . ?
C1E B5E B9E B9E -62.1(6) . . . 6_565 ?
B10E B5E B9E B9E 36.5(5) . . . 6_565 ?
B6E B5E B9E B9E 0.7(8) . . . 6_565 ?
B4E B5E B9E B9E -101.0(4) . . . 6_565 ?
C1E B5E B9E B10E -98.7(8) . . . . ?
B6E B5E B9E B10E -35.8(8) . . . . ?
B4E B5E B9E B10E -137.5(7) . . . . ?
C1E B5E B9E B4E 38.9(6) . . . . ?
B10E B5E B9E B4E 137.5(7) . . . . ?
B6E B5E B9E B4E 101.7(8) . . . . ?
C1E B5E B9E B8E 1.5(9) . . . . ?
B10E B5E B9E B8E 100.2(7) . . . . ?
B6E B5E B9E B8E 64.4(9) . . . . ?
B4E B5E B9E B8E -37.4(6) . . . . ?
B4E B8E B9E B9E 139.2(6) . . . 6_565 ?
B4E B8E B9E B9E 36.7(4) 6_565 . . 6_565 ?
B3E B8E B9E B9E 101.3(6) . . . 6_565 ?
B4E B8E B9E B10E 100.3(8) . . . . ?
B4E B8E B9E B10E -2.2(10) 6_565 . . . ?
B3E B8E B9E B10E 62.4(8) . . . . ?
B9E B8E B9E B10E -38.9(8) 6_565 . . . ?
B4E B8E B9E B4E -102.5(9) 6_565 . . . ?
B3E B8E B9E B4E -37.9(6) . . . . ?
B9E B8E B9E B4E -139.2(6) 6_565 . . . ?
B4E B8E B9E B5E 38.2(7) . . . . ?
B4E B8E B9E B5E -64.3(9) 6_565 . . . ?
B3E B8E B9E B5E 0.3(9) . . . . ?
B9E B8E B9E B5E -101.0(6) 6_565 . . . ?
C1E B6E B10E B5E 40.0(5) . . . . ?
C1E B6E B10E B5E 98.6(8) 6_565 . . . ?
B5E B6E B10E B5E 138.7(10) 6_565 . . . ?
C1E B6E B10E B5E -98.6(8) . . . 6_565 ?
C1E B6E B10E B5E -40.0(5) 6_565 . . 6_565 ?
B5E B6E B10E B5E -138.7(10) . . . 6_565 ?
C1E B6E B10E B9E 2.8(8) . . . . ?
C1E B6E B10E B9E 61.4(6) 6_565 . . . ?
B5E B6E B10E B9E -37.2(6) . . . . ?
B5E B6E B10E B9E 101.4(8) 6_565 . . . ?
C1E B6E B10E B9E -61.4(6) . . . 6_565 ?
C1E B6E B10E B9E -2.8(8) 6_565 . . 6_565 ?
B5E B6E B10E B9E -101.4(8) . . . 6_565 ?
B5E B6E B10E B9E 37.2(6) 6_565 . . 6_565 ?
C1E B5E B10E B6E -41.6(8) . . . . ?
B9E B5E B10E B6E -139.4(9) . . . . ?
B4E B5E B10E B6E -101.8(9) . . . . ?
C1E B5E B10E B5E -4.0(12) . . . 6_565 ?
B6E B5E B10E B5E 37.6(9) . . . 6_565 ?
B9E B5E B10E B5E -101.8(9) . . . 6_565 ?
B4E B5E B10E B5E -64.2(10) . . . 6_565 ?
C1E B5E B10E B9E 97.8(7) . . . . ?
B6E B5E B10E B9E 139.4(9) . . . . ?
B4E B5E B10E B9E 37.6(6) . . . . ?
C1E B5E B10E B9E 61.0(9) . . . 6_565 ?
B6E B5E B10E B9E 102.6(10) . . . 6_565 ?
B9E B5E B10E B9E -36.8(7) . . . 6_565 ?
B4E B5E B10E B9E 0.8(10) . . . 6_565 ?
B9E B9E B10E B6E -102.1(6) 6_565 . . . ?
B4E B9E B10E B6E -1.0(8) . . . . ?
B5E B9E B10E B6E 37.1(6) . . . . ?
B8E B9E B10E B6E -63.0(8) . . . . ?
B9E B9E B10E B5E -139.2(6) 6_565 . . . ?
B4E B9E B10E B5E -38.1(6) . . . . ?
B8E B9E B10E B5E -100.1(7) . . . . ?
B9E B9E B10E B5E -37.3(5) 6_565 . . 6_565 ?
B4E B9E B10E B5E 63.7(9) . . . 6_565 ?
B5E B9E B10E B5E 101.9(10) . . . 6_565 ?
B8E B9E B10E B5E 1.8(10) . . . 6_565 ?
B4E B9E B10E B9E 101.0(6) . . . 6_565 ?
B5E B9E B10E B9E 139.2(6) . . . 6_565 ?
B8E B9E B10E B9E 39.1(8) . . . 6_565 ?
B5F C1F C2F B7F -65.6(13) . . . . ?
B6F C1F C2F B7F -106.6(11) . . . . ?
B3F C1F C2F B7F 40.5(10) . . . . ?
B4F C1F C2F B7F 4.6(14) . . . . ?
B5F C1F C2F B3F -106.2(11) . . . . ?
B6F C1F C2F B3F -147.1(10) . . . . ?
B4F C1F C2F B3F -35.9(9) . . . . ?
B5F C1F C2F B11F 3.3(14) . . . . ?
B6F C1F C2F B11F -37.7(9) . . . . ?
B3F C1F C2F B11F 109.4(11) . . . . ?
B4F C1F C2F B11F 73.5(13) . . . . ?
B5F C1F C2F B6F 40.9(10) . . . . ?
B3F C1F C2F B6F 147.1(10) . . . . ?
B4F C1F C2F B6F 111.2(11) . . . . ?
B7F C2F B3F C1F -137.6(10) . . . . ?
B11F C2F B3F C1F -98.5(13) . . . . ?
B6F C2F B3F C1F -30.6(10) . . . . ?
C1F C2F B3F B4F 35.3(8) . . . . ?
B7F C2F B3F B4F -102.3(10) . . . . ?
B11F C2F B3F B4F -63.2(14) . . . . ?
B6F C2F B3F B4F 4.7(13) . . . . ?
C1F C2F B3F B8F 98.1(11) . . . . ?
B7F C2F B3F B8F -39.4(10) . . . . ?
B11F C2F B3F B8F -0.4(17) . . . . ?
B6F C2F B3F B8F 67.6(14) . . . . ?
C1F C2F B3F B7F 137.6(10) . . . . ?
B11F C2F B3F B7F 39.1(12) . . . . ?
B6F C2F B3F B7F 107.0(11) . . . . ?
B5F C1F B3F C2F 104.2(11) . . . . ?
B6F C1F B3F C2F 33.1(10) . . . . ?
B4F C1F B3F C2F 140.7(9) . . . . ?
C2F C1F B3F B4F -140.7(9) . . . . ?
B5F C1F B3F B4F -36.5(10) . . . . ?
B6F C1F B3F B4F -107.6(11) . . . . ?
C2F C1F B3F B8F -98.6(11) . . . . ?
B5F C1F B3F B8F 5.6(14) . . . . ?
B6F C1F B3F B8F -65.5(13) . . . . ?
B4F C1F B3F B8F 42.1(10) . . . . ?
C2F C1F B3F B7F -35.9(8) . . . . ?
B5F C1F B3F B7F 68.3(13) . . . . ?
B6F C1F B3F B7F -2.8(13) . . . . ?
B4F C1F B3F B7F 104.8(10) . . . . ?
C2F C1F B4F B3F 36.0(9) . . . . ?
B5F C1F B4F B3F 143.3(10) . . . . ?
B6F C1F B4F B3F 106.4(11) . . . . ?
C2F C1F B4F B8F -6.1(14) . . . . ?
B5F C1F B4F B8F 101.2(10) . . . . ?
B6F C1F B4F B8F 64.3(14) . . . . ?
B3F C1F B4F B8F -42.1(10) . . . . ?
C2F C1F B4F B9F -68.5(13) . . . . ?
B5F C1F B4F B9F 38.8(9) . . . . ?
B6F C1F B4F B9F 1.9(15) . . . . ?
B3F C1F B4F B9F -104.5(11) . . . . ?
C2F C1F B4F B5F -107.3(11) . . . . ?
B6F C1F B4F B5F -36.9(11) . . . . ?
B3F C1F B4F B5F -143.3(10) . . . . ?
C2F B3F B4F C1F -34.3(8) . . . . ?
B8F B3F B4F C1F -131.6(9) . . . . ?
B7F B3F B4F C1F -95.3(10) . . . . ?
C2F B3F B4F B8F 97.3(10) . . . . ?
C1F B3F B4F B8F 131.6(9) . . . . ?
B7F B3F B4F B8F 36.3(9) . . . . ?
C2F B3F B4F B9F 59.5(12) . . . . ?
C1F B3F B4F B9F 93.7(10) . . . . ?
B8F B3F B4F B9F -37.9(9) . . . . ?
B7F B3F B4F B9F -1.6(14) . . . . ?
C2F B3F B4F B5F -3.2(12) . . . . ?
C1F B3F B4F B5F 31.1(8) . . . . ?
B8F B3F B4F B5F -100.5(9) . . . . ?
B7F B3F B4F B5F -64.2(12) . . . . ?
C2F C1F B5F B6F -41.2(10) . . . . ?
B3F C1F B5F B6F -108.4(11) . . . . ?
B4F C1F B5F B6F -143.3(10) . . . . ?
C2F C1F B5F B10F -0.4(13) . . . . ?
B6F C1F B5F B10F 40.8(9) . . . . ?
B3F C1F B5F B10F -67.6(13) . . . . ?
B4F C1F B5F B10F -102.5(9) . . . . ?
C2F C1F B5F B9F 62.2(12) . . . . ?
B6F C1F B5F B9F 103.4(10) . . . . ?
B3F C1F B5F B9F -4.9(14) . . . . ?
B4F C1F B5F B9F -39.8(9) . . . . ?
C2F C1F B5F B4F 102.0(10) . . . . ?
B6F C1F B5F B4F 143.3(10) . . . . ?
B3F C1F B5F B4F 34.9(10) . . . . ?
B3F B4F B5F C1F -32.5(8) . . . . ?
B8F B4F B5F C1F -95.8(11) . . . . ?
B9F B4F B5F C1F -134.7(10) . . . . ?
C1F B4F B5F B6F 33.2(9) . . . . ?
B3F B4F B5F B6F 0.7(13) . . . . ?
B8F B4F B5F B6F -62.6(13) . . . . ?
B9F B4F B5F B6F -101.5(10) . . . . ?
C1F B4F B5F B10F 96.6(10) . . . . ?
B3F B4F B5F B10F 64.1(11) . . . . ?
B8F B4F B5F B10F 0.8(13) . . . . ?
B9F B4F B5F B10F -38.1(9) . . . . ?
C1F B4F B5F B9F 134.7(10) . . . . ?
B3F B4F B5F B9F 102.2(10) . . . . ?
B8F B4F B5F B9F 38.9(9) . . . . ?
C2F C1F B6F B5F 137.8(9) . . . . ?
B3F C1F B6F B5F 105.9(11) . . . . ?
B4F C1F B6F B5F 37.4(11) . . . . ?
C2F C1F B6F B10F 96.6(11) . . . . ?
B5F C1F B6F B10F -41.1(9) . . . . ?
B3F C1F B6F B10F 64.7(13) . . . . ?
B4F C1F B6F B10F -3.8(15) . . . . ?
B5F C1F B6F C2F -137.8(9) . . . . ?
B3F C1F B6F C2F -31.9(10) . . . . ?
B4F C1F B6F C2F -100.4(11) . . . . ?
C2F C1F B6F B11F 34.9(9) . . . . ?
B5F C1F B6F B11F -102.9(10) . . . . ?
B3F C1F B6F B11F 3.0(13) . . . . ?
B4F C1F B6F B11F -65.5(13) . . . . ?
B10F B5F B6F C1F -132.9(10) . . . . ?
B9F B5F B6F C1F -97.4(10) . . . . ?
B4F B5F B6F C1F -33.2(9) . . . . ?
C1F B5F B6F B10F 132.9(10) . . . . ?
B9F B5F B6F B10F 35.4(9) . . . . ?
B4F B5F B6F B10F 99.7(10) . . . . ?
C1F B5F B6F C2F 35.1(9) . . . . ?
B10F B5F B6F C2F -97.8(12) . . . . ?
B9F B5F B6F C2F -62.4(13) . . . . ?
B4F B5F B6F C2F 1.9(13) . . . . ?
C1F B5F B6F B11F 94.7(11) . . . . ?
B10F B5F B6F B11F -38.1(11) . . . . ?
B9F B5F B6F B11F -2.7(14) . . . . ?
B4F B5F B6F B11F 61.5(13) . . . . ?
B7F C2F B6F C1F 101.5(12) . . . . ?
B3F C2F B6F C1F 31.3(10) . . . . ?
B11F C2F B6F C1F 138.8(10) . . . . ?
C1F C2F B6F B5F -35.3(9) . . . . ?
B7F C2F B6F B5F 66.2(15) . . . . ?
B3F C2F B6F B5F -4.1(14) . . . . ?
B11F C2F B6F B5F 103.4(10) . . . . ?
C1F C2F B6F B10F -97.8(10) . . . . ?
B7F C2F B6F B10F 3.7(15) . . . . ?
B3F C2F B6F B10F -66.6(13) . . . . ?
B11F C2F B6F B10F 40.9(10) . . . . ?
C1F C2F B6F B11F -138.8(10) . . . . ?
B7F C2F B6F B11F -37.2(10) . . . . ?
B3F C2F B6F B11F -107.5(11) . . . . ?
C1F C2F B7F B8F -1.0(13) . . . . ?
B3F C2F B7F B8F 38.6(9) . . . . ?
B11F C2F B7F B8F -102.2(11) . . . . ?
B6F C2F B7F B8F -66.1(14) . . . . ?
C1F C2F B7F B3F -39.6(10) . . . . ?
B11F C2F B7F B3F -140.8(11) . . . . ?
B6F C2F B7F B3F -104.7(13) . . . . ?
C1F C2F B7F B12F 60.9(12) . . . . ?
B3F C2F B7F B12F 100.5(10) . . . . ?
B11F C2F B7F B12F -40.3(9) . . . . ?
B6F C2F B7F B12F -4.2(14) . . . . ?
C1F C2F B7F B11F 101.2(11) . . . . ?
B3F C2F B7F B11F 140.8(11) . . . . ?
B6F C2F B7F B11F 36.1(11) . . . . ?
C1F B3F B7F C2F 36.1(9) . . . . ?
B4F B3F B7F C2F 99.0(11) . . . . ?
B8F B3F B7F C2F 135.2(11) . . . . ?
C2F B3F B7F B8F -135.2(11) . . . . ?
C1F B3F B7F B8F -99.1(11) . . . . ?
B4F B3F B7F B8F -36.1(10) . . . . ?
C2F B3F B7F B12F -98.3(10) . . . . ?
C1F B3F B7F B12F -62.2(11) . . . . ?
B4F B3F B7F B12F 0.8(13) . . . . ?
B8F B3F B7F B12F 36.9(9) . . . . ?
C2F B3F B7F B11F -34.7(9) . . . . ?
C1F B3F B7F B11F 1.4(12) . . . . ?
B4F B3F B7F B11F 64.4(12) . . . . ?
B8F B3F B7F B11F 100.5(10) . . . . ?
C1F B4F B8F B3F 41.6(9) . . . . ?
B9F B4F B8F B3F 138.1(10) . . . . ?
B5F B4F B8F B3F 99.7(11) . . . . ?
C1F B4F B8F B12F -59.4(13) . . . . ?
B3F B4F B8F B12F -101.0(10) . . . . ?
B9F B4F B8F B12F 37.1(9) . . . . ?
B5F B4F B8F B12F -1.3(13) . . . . ?
C1F B4F B8F B7F 5.4(14) . . . . ?
B3F B4F B8F B7F -36.2(10) . . . . ?
B9F B4F B8F B7F 101.9(10) . . . . ?
B5F B4F B8F B7F 63.5(13) . . . . ?
C1F B4F B8F B9F -96.5(10) . . . . ?
B3F B4F B8F B9F -138.1(10) . . . . ?
B5F B4F B8F B9F -38.4(9) . . . . ?
C2F B3F B8F B4F -102.2(12) . . . . ?
C1F B3F B8F B4F -42.1(9) . . . . ?
B7F B3F B8F B4F -140.2(11) . . . . ?
C2F B3F B8F B12F 0.0(16) . . . . ?
C1F B3F B8F B12F 60.1(14) . . . . ?
B4F B3F B8F B12F 102.2(12) . . . . ?
B7F B3F B8F B12F -38.0(10) . . . . ?
C2F B3F B8F B7F 38.0(10) . . . . ?
C1F B3F B8F B7F 98.0(10) . . . . ?
B4F B3F B8F B7F 140.2(11) . . . . ?
C2F B3F B8F B9F -63.9(14) . . . . ?
C1F B3F B8F B9F -3.8(14) . . . . ?
B4F B3F B8F B9F 38.3(10) . . . . ?
B7F B3F B8F B9F -101.8(10) . . . . ?
C2F B7F B8F B4F -2.9(14) . . . . ?
B3F B7F B8F B4F 35.7(11) . . . . ?
B12F B7F B8F B4F -102.4(11) . . . . ?
B11F B7F B8F B4F -64.5(13) . . . . ?
C2F B7F B8F B3F -38.6(9) . . . . ?
B12F B7F B8F B3F -138.2(10) . . . . ?
B11F B7F B8F B3F -100.3(10) . . . . ?
C2F B7F B8F B12F 99.6(10) . . . . ?
B3F B7F B8F B12F 138.2(10) . . . . ?
B11F B7F B8F B12F 37.9(9) . . . . ?
C2F B7F B8F B9F 62.7(13) . . . . ?
B3F B7F B8F B9F 101.3(12) . . . . ?
B12F B7F B8F B9F -36.9(9) . . . . ?
B11F B7F B8F B9F 1.1(14) . . . . ?
B4F B8F B9F B12F 139.1(9) . . . . ?
B3F B8F B9F B12F 101.6(11) . . . . ?
B7F B8F B9F B12F 37.1(9) . . . . ?
B4F B8F B9F B5F 38.5(9) . . . . ?
B3F B8F B9F B5F 1.1(14) . . . . ?
B12F B8F B9F B5F -100.6(9) . . . . ?
B7F B8F B9F B5F -63.4(13) . . . . ?
B4F B8F B9F B10F 100.9(10) . . . . ?
B3F B8F B9F B10F 63.5(14) . . . . ?
B12F B8F B9F B10F -38.1(8) . . . . ?
B7F B8F B9F B10F -1.0(14) . . . . ?
B3F B8F B9F B4F -37.4(10) . . . . ?
B12F B8F B9F B4F -139.1(9) . . . . ?
B7F B8F B9F B4F -101.9(10) . . . . ?
C1F B5F B9F B12F -60.1(12) . . . . ?
B6F B5F B9F B12F 2.6(13) . . . . ?
B10F B5F B9F B12F 37.8(10) . . . . ?
B4F B5F B9F B12F -99.7(11) . . . . ?
C1F B5F B9F B8F 2.2(13) . . . . ?
B6F B5F B9F B8F 64.9(12) . . . . ?
B10F B5F B9F B8F 100.1(11) . . . . ?
B4F B5F B9F B8F -37.4(9) . . . . ?
C1F B5F B9F B10F -97.9(11) . . . . ?
B6F B5F B9F B10F -35.2(9) . . . . ?
B4F B5F B9F B10F -137.4(11) . . . . ?
C1F B5F B9F B4F 39.5(9) . . . . ?
B6F B5F B9F B4F 102.2(11) . . . . ?
B10F B5F B9F B4F 137.4(11) . . . . ?
C1F B4F B9F B12F 63.3(12) . . . . ?
B3F B4F B9F B12F 1.7(13) . . . . ?
B8F B4F B9F B12F -36.1(9) . . . . ?
B5F B4F B9F B12F 100.4(10) . . . . ?
C1F B4F B9F B8F 99.4(10) . . . . ?
B3F B4F B9F B8F 37.8(9) . . . . ?
B5F B4F B9F B8F 136.4(10) . . . . ?
C1F B4F B9F B5F -37.0(9) . . . . ?
B3F B4F B9F B5F -98.7(11) . . . . ?
B8F B4F B9F B5F -136.4(10) . . . . ?
C1F B4F B9F B10F 0.8(14) . . . . ?
B3F B4F B9F B10F -60.8(14) . . . . ?
B8F B4F B9F B10F -98.6(11) . . . . ?
B5F B4F B9F B10F 37.8(10) . . . . ?
C1F B6F B10F B11F -98.0(11) . . . . ?
B5F B6F B10F B11F -137.2(11) . . . . ?
C2F B6F B10F B11F -39.7(10) . . . . ?
C1F B6F B10F B12F -59.8(13) . . . . ?
B5F B6F B10F B12F -99.1(10) . . . . ?
C2F B6F B10F B12F -1.6(14) . . . . ?
B11F B6F B10F B12F 38.1(10) . . . . ?
C1F B6F B10F B5F 39.3(9) . . . . ?
C2F B6F B10F B5F 97.5(11) . . . . ?
B11F B6F B10F B5F 137.2(11) . . . . ?
C1F B6F B10F B9F 4.0(14) . . . . ?
B5F B6F B10F B9F -35.3(10) . . . . ?
C2F B6F B10F B9F 62.2(14) . . . . ?
B11F B6F B10F B9F 101.9(13) . . . . ?
C1F B5F B10F B6F -40.7(9) . . . . ?
B9F B5F B10F B6F -140.9(11) . . . . ?
B4F B5F B10F B6F -102.9(11) . . . . ?
C1F B5F B10F B11F -2.4(13) . . . . ?
B6F B5F B10F B11F 38.3(10) . . . . ?
B9F B5F B10F B11F -102.6(11) . . . . ?
B4F B5F B10F B11F -64.6(12) . . . . ?
C1F B5F B10F B12F 62.1(11) . . . . ?
B6F B5F B10F B12F 102.9(11) . . . . ?
B9F B5F B10F B12F -38.0(9) . . . . ?
B4F B5F B10F B12F 0.0(13) . . . . ?
C1F B5F B10F B9F 100.2(10) . . . . ?
B6F B5F B10F B9F 140.9(11) . . . . ?
B4F B5F B10F B9F 38.0(9) . . . . ?
B12F B9F B10F B6F -102.0(12) . . . . ?
B8F B9F B10F B6F -63.9(13) . . . . ?
B5F B9F B10F B6F 35.1(10) . . . . ?
B4F B9F B10F B6F -3.0(15) . . . . ?
B12F B9F B10F B11F -37.6(8) . . . . ?
B8F B9F B10F B11F 0.6(13) . . . . ?
B5F B9F B10F B11F 99.5(11) . . . . ?
B4F B9F B10F B11F 61.4(13) . . . . ?
B8F B9F B10F B12F 38.1(9) . . . . ?
B5F B9F B10F B12F 137.1(10) . . . . ?
B4F B9F B10F B12F 99.0(11) . . . . ?
B12F B9F B10F B5F -137.1(10) . . . . ?
B8F B9F B10F B5F -99.0(10) . . . . ?
B4F B9F B10F B5F -38.1(10) . . . . ?
C1F C2F B11F B10F -4.6(14) . . . . ?
B7F C2F B11F B10F 100.9(11) . . . . ?
B3F C2F B11F B10F 62.1(15) . . . . ?
B6F C2F B11F B10F -41.4(10) . . . . ?
C1F C2F B11F B6F 36.8(9) . . . . ?
B7F C2F B11F B6F 142.3(10) . . . . ?
B3F C2F B11F B6F 103.5(13) . . . . ?
C1F C2F B11F B7F -105.5(11) . . . . ?
B3F C2F B11F B7F -38.8(11) . . . . ?
B6F C2F B11F B7F -142.3(10) . . . . ?
C1F C2F B11F B12F -66.1(13) . . . . ?
B7F C2F B11F B12F 39.4(9) . . . . ?
B3F C2F B11F B12F 0.5(16) . . . . ?
B6F C2F B11F B12F -103.0(10) . . . . ?
B6F B10F B11F C2F 42.2(9) . . . . ?
B12F B10F B11F C2F -96.3(10) . . . . ?
B5F B10F B11F C2F 4.3(14) . . . . ?
B9F B10F B11F C2F -59.3(13) . . . . ?
B12F B10F B11F B6F -138.4(9) . . . . ?
B5F B10F B11F B6F -37.9(10) . . . . ?
B9F B10F B11F B6F -101.5(10) . . . . ?
B6F B10F B11F B7F 101.6(10) . . . . ?
B12F B10F B11F B7F -36.9(8) . . . . ?
B5F B10F B11F B7F 63.7(12) . . . . ?
B9F B10F B11F B7F 0.1(12) . . . . ?
B6F B10F B11F B12F 138.4(9) . . . . ?
B5F B10F B11F B12F 100.6(10) . . . . ?
B9F B10F B11F B12F 36.9(8) . . . . ?
C1F B6F B11F C2F -34.4(9) . . . . ?
B5F B6F B11F C2F -93.8(11) . . . . ?
B10F B6F B11F C2F -132.4(11) . . . . ?
C1F B6F B11F B10F 97.9(10) . . . . ?
B5F B6F B11F B10F 38.6(10) . . . . ?
C2F B6F B11F B10F 132.4(11) . . . . ?
C1F B6F B11F B7F -1.8(12) . . . . ?
B5F B6F B11F B7F -61.2(13) . . . . ?
B10F B6F B11F B7F -99.8(11) . . . . ?
C2F B6F B11F B7F 32.6(9) . . . . ?
C1F B6F B11F B12F 61.1(12) . . . . ?
B5F B6F B11F B12F 1.7(14) . . . . ?
B10F B6F B11F B12F -36.8(9) . . . . ?
C2F B6F B11F B12F 95.6(11) . . . . ?
B8F B7F B11F C2F 96.7(11) . . . . ?
B3F B7F B11F C2F 34.6(10) . . . . ?
B12F B7F B11F C2F 134.2(10) . . . . ?
C2F B7F B11F B10F -97.4(11) . . . . ?
B8F B7F B11F B10F -0.7(13) . . . . ?
B3F B7F B11F B10F -62.8(12) . . . . ?
B12F B7F B11F B10F 36.8(8) . . . . ?
C2F B7F B11F B6F -34.4(10) . . . . ?
B8F B7F B11F B6F 62.3(12) . . . . ?
B3F B7F B11F B6F 0.3(13) . . . . ?
B12F B7F B11F B6F 99.9(10) . . . . ?
C2F B7F B11F B12F -134.2(10) . . . . ?
B8F B7F B11F B12F -37.5(9) . . . . ?
B3F B7F B11F B12F -99.6(10) . . . . ?
B4F B8F B12F B10F 1.3(13) . . . . ?
B3F B8F B12F B10F -62.2(14) . . . . ?
B7F B8F B12F B10F -100.1(10) . . . . ?
B9F B8F B12F B10F 39.0(8) . . . . ?
B4F B8F B12F B9F -37.7(10) . . . . ?
B3F B8F B12F B9F -101.2(13) . . . . ?
B7F B8F B12F B9F -139.1(9) . . . . ?
B4F B8F B12F B7F 101.4(10) . . . . ?
B3F B8F B12F B7F 37.9(10) . . . . ?
B9F B8F B12F B7F 139.1(9) . . . . ?
B4F B8F B12F B11F 63.8(13) . . . . ?
B3F B8F B12F B11F 0.3(15) . . . . ?
B7F B8F B12F B11F -37.6(10) . . . . ?
B9F B8F B12F B11F 101.5(10) . . . . ?
B6F B10F B12F B8F 62.3(12) . . . . ?
B11F B10F B12F B8F 100.1(10) . . . . ?
B5F B10F B12F B8F -0.8(13) . . . . ?
B9F B10F B12F B8F -38.9(9) . . . . ?
B6F B10F B12F B9F 101.2(10) . . . . ?
B11F B10F B12F B9F 139.0(10) . . . . ?
B5F B10F B12F B9F 38.1(9) . . . . ?
B6F B10F B12F B7F -0.7(13) . . . . ?
B11F B10F B12F B7F 37.1(9) . . . . ?
B5F B10F B12F B7F -63.8(12) . . . . ?
B9F B10F B12F B7F -101.9(10) . . . . ?
B6F B10F B12F B11F -37.8(10) . . . . ?
B5F B10F B12F B11F -100.8(11) . . . . ?
B9F B10F B12F B11F -139.0(10) . . . . ?
B5F B9F B12F B8F 98.7(10) . . . . ?
B10F B9F B12F B8F 136.6(9) . . . . ?
B4F B9F B12F B8F 35.3(8) . . . . ?
B8F B9F B12F B10F -136.6(9) . . . . ?
B5F B9F B12F B10F -37.9(9) . . . . ?
B4F B9F B12F B10F -101.2(10) . . . . ?
B8F B9F B12F B7F -36.6(8) . . . . ?
B5F B9F B12F B7F 62.1(12) . . . . ?
B10F B9F B12F B7F 100.0(10) . . . . ?
B4F B9F B12F B7F -1.2(12) . . . . ?
B8F B9F B12F B11F -100.2(10) . . . . ?
B5F B9F B12F B11F -1.5(13) . . . . ?
B10F B9F B12F B11F 36.4(9) . . . . ?
B4F B9F B12F B11F -64.8(12) . . . . ?
C2F B7F B12F B8F -98.1(10) . . . . ?
B3F B7F B12F B8F -36.6(9) . . . . ?
B11F B7F B12F B8F -137.7(10) . . . . ?
C2F B7F B12F B10F 2.9(12) . . . . ?
B8F B7F B12F B10F 101.0(10) . . . . ?
B3F B7F B12F B10F 64.4(11) . . . . ?
B11F B7F B12F B10F -36.7(9) . . . . ?
C2F B7F B12F B9F -61.3(12) . . . . ?
B8F B7F B12F B9F 36.9(10) . . . . ?
B3F B7F B12F B9F 0.3(12) . . . . ?
B11F B7F B12F B9F -100.9(10) . . . . ?
C2F B7F B12F B11F 39.6(9) . . . . ?
B8F B7F B12F B11F 137.7(10) . . . . ?
B3F B7F B12F B11F 101.2(10) . . . . ?
C2F B11F B12F B8F -0.5(14) . . . . ?
B10F B11F B12F B8F -100.9(11) . . . . ?
B6F B11F B12F B8F -64.0(14) . . . . ?
B7F B11F B12F B8F 37.5(10) . . . . ?
C2F B11F B12F B10F 100.4(12) . . . . ?
B6F B11F B12F B10F 36.9(10) . . . . ?
B7F B11F B12F B10F 138.4(10) . . . . ?
C2F B11F B12F B9F 63.3(13) . . . . ?
B10F B11F B12F B9F -37.1(9) . . . . ?
B6F B11F B12F B9F -0.2(14) . . . . ?
B7F B11F B12F B9F 101.3(10) . . . . ?
C2F B11F B12F B7F -38.0(9) . . . . ?
B10F B11F B12F B7F -138.4(10) . . . . ?
B6F B11F B12F B7F -101.5(10) . . . . ?
B4G C1G C2G B7G 0.2(8) . . . . ?
B4G C1G C2G B7G -68.4(6) 6_565 . . . ?
B3G C1G C2G B7G 40.1(6) . . . . ?
B3G C1G C2G B7G -108.2(7) 6_565 . . . ?
B4G C1G C2G B7G 68.4(6) . . . 6_565 ?
B4G C1G C2G B7G -0.2(8) 6_565 . . 6_565 ?
B3G C1G C2G B7G 108.2(7) . . . 6_565 ?
B3G C1G C2G B7G -40.1(6) 6_565 . . 6_565 ?
B4G C1G C2G B3G 108.5(7) . . . 6_565 ?
B4G C1G C2G B3G 39.9(6) 6_565 . . 6_565 ?
B3G C1G C2G B3G 148.3(9) . . . 6_565 ?
B4G C1G C2G B3G -39.9(6) . . . . ?
B4G C1G C2G B3G -108.5(7) 6_565 . . . ?
B3G C1G C2G B3G -148.3(9) 6_565 . . . ?
B4G C1G B3G C2G 138.2(8) . . . . ?
B4G C1G B3G C2G 102.4(8) 6_565 . . . ?
B3G C1G B3G C2G 31.2(9) 6_565 . . . ?
C2G C1G B3G B8G -97.8(8) . . . . ?
B4G C1G B3G B8G 40.3(6) . . . . ?
B4G C1G B3G B8G 4.5(10) 6_565 . . . ?
B3G C1G B3G B8G -66.7(11) 6_565 . . . ?
C2G C1G B3G B4G -138.2(8) . . . . ?
B4G C1G B3G B4G -35.8(6) 6_565 . . . ?
B3G C1G B3G B4G -107.0(9) 6_565 . . . ?
C2G C1G B3G B7G -35.6(7) . . . . ?
B4G C1G B3G B7G 102.6(7) . . . . ?
B4G C1G B3G B7G 66.8(9) 6_565 . . . ?
B3G C1G B3G B7G -4.4(12) 6_565 . . . ?
B7G C2G B3G C1G -138.0(8) . . . . ?
B7G C2G B3G C1G -101.8(9) 6_565 . . . ?
B3G C2G B3G C1G -30.6(9) 6_565 . . . ?
C1G C2G B3G B8G 97.9(8) . . . . ?
B7G C2G B3G B8G -40.0(7) . . . . ?
B7G C2G B3G B8G -3.9(10) 6_565 . . . ?
B3G C2G B3G B8G 67.3(11) 6_565 . . . ?
C1G C2G B3G B4G 35.5(7) . . . . ?
B7G C2G B3G B4G -102.5(7) . . . . ?
B7G C2G B3G B4G -66.3(9) 6_565 . . . ?
B3G C2G B3G B4G 4.9(12) 6_565 . . . ?
C1G C2G B3G B7G 138.0(8) . . . . ?
B7G C2G B3G B7G 36.1(7) 6_565 . . . ?
B3G C2G B3G B7G 107.3(9) 6_565 . . . ?
C2G C1G B4G B4G -104.3(6) . . . 6_565 ?
B3G C1G B4G B4G -143.8(6) . . . 6_565 ?
B3G C1G B4G B4G -35.8(5) 6_565 . . 6_565 ?
C2G C1G B4G B9G -63.5(8) . . . . ?
B4G C1G B4G B9G 40.8(8) 6_565 . . . ?
B3G C1G B4G B9G -102.9(8) . . . . ?
B3G C1G B4G B9G 5.1(10) 6_565 . . . ?
C2G C1G B4G B8G -0.2(8) . . . . ?
B4G C1G B4G B8G 104.1(6) 6_565 . . . ?
B3G C1G B4G B8G -39.7(6) . . . . ?
B3G C1G B4G B8G 68.3(9) 6_565 . . . ?
C2G C1G B4G B3G 39.5(6) . . . . ?
B4G C1G B4G B3G 143.8(6) 6_565 . . . ?
B3G C1G B4G B3G 108.0(10) 6_565 . . . ?
C2G B3G B4G C1G -34.9(7) . . . . ?
B8G B3G B4G C1G -133.9(7) . . . . ?
B7G B3G B4G C1G -94.9(8) . . . . ?
C1G B3G B4G B4G 32.2(5) . . . 6_565 ?
C2G B3G B4G B4G -2.7(7) . . . 6_565 ?
B8G B3G B4G B4G -101.7(5) . . . 6_565 ?
B7G B3G B4G B4G -62.8(7) . . . 6_565 ?
C1G B3G B4G B9G 96.0(7) . . . . ?
C2G B3G B4G B9G 61.1(8) . . . . ?
B8G B3G B4G B9G -37.9(6) . . . . ?
B7G B3G B4G B9G 1.1(9) . . . . ?
C1G B3G B4G B8G 133.9(7) . . . . ?
C2G B3G B4G B8G 99.0(7) . . . . ?
B7G B3G B4G B8G 38.9(7) . . . . ?
C1G C2G B7G B12G 63.3(8) . . . . ?
B7G C2G B7G B12G -40.7(9) 6_565 . . . ?
B3G C2G B7G B12G -4.3(11) 6_565 . . . ?
B3G C2G B7G B12G 102.5(8) . . . . ?
C1G C2G B7G B7G 104.0(6) . . . 6_565 ?
B3G C2G B7G B7G 36.4(5) 6_565 . . 6_565 ?
B3G C2G B7G B7G 143.2(6) . . . 6_565 ?
C1G C2G B7G B8G -0.1(8) . . . . ?
B7G C2G B7G B8G -104.1(6) 6_565 . . . ?
B3G C2G B7G B8G -67.8(9) 6_565 . . . ?
B3G C2G B7G B8G 39.1(6) . . . . ?
C1G C2G B7G B3G -39.2(6) . . . . ?
B7G C2G B7G B3G -143.2(6) 6_565 . . . ?
B3G C2G B7G B3G -106.9(10) 6_565 . . . ?
C1G B3G B7G C2G 35.0(7) . . . . ?
B8G B3G B7G C2G 134.1(7) . . . . ?
B4G B3G B7G C2G 95.1(8) . . . . ?
C1G B3G B7G B12G -60.8(9) . . . . ?
C2G B3G B7G B12G -95.8(7) . . . . ?
B8G B3G B7G B12G 38.3(7) . . . . ?
B4G B3G B7G B12G -0.7(10) . . . . ?
C1G B3G B7G B7G 2.4(7) . . . 6_565 ?
C2G B3G B7G B7G -32.6(5) . . . 6_565 ?
B8G B3G B7G B7G 101.5(5) . . . 6_565 ?
B4G B3G B7G B7G 62.5(7) . . . 6_565 ?
C1G B3G B7G B8G -99.1(7) . . . . ?
C2G B3G B7G B8G -134.1(7) . . . . ?
B4G B3G B7G B8G -39.0(7) . . . . ?
C1G B3G B8G B4G -39.0(6) . . . . ?
C2G B3G B8G B4G -97.6(7) . . . . ?
B7G B3G B8G B4G -136.4(7) . . . . ?
C1G B3G B8G B7G 97.3(8) . . . . ?
C2G B3G B8G B7G 38.8(6) . . . . ?
B4G B3G B8G B7G 136.4(7) . . . . ?
C1G B3G B8G B9G -2.0(10) . . . . ?
C2G B3G B8G B9G -60.5(9) . . . . ?
B4G B3G B8G B9G 37.1(8) . . . . ?
B7G B3G B8G B9G -99.3(8) . . . . ?
C1G B3G B8G B12G 60.2(9) . . . . ?
C2G B3G B8G B12G 1.7(9) . . . . ?
B4G B3G B8G B12G 99.3(8) . . . . ?
B7G B3G B8G B12G -37.1(7) . . . . ?
C1G B4G B8G B3G 39.7(6) . . . . ?
B4G B4G B8G B3G 100.9(5) 6_565 . . . ?
B9G B4G B8G B3G 138.2(8) . . . . ?
C1G B4G B8G B7G 0.1(8) . . . . ?
B4G B4G B8G B7G 61.3(6) 6_565 . . . ?
B9G B4G B8G B7G 98.7(8) . . . . ?
B3G B4G B8G B7G -39.6(7) . . . . ?
C1G B4G B8G B9G -98.5(7) . . . . ?
B4G B4G B8G B9G -37.4(6) 6_565 . . . ?
B3G B4G B8G B9G -138.2(8) . . . . ?
C1G B4G B8G B12G -61.6(8) . . . . ?
B4G B4G B8G B12G -0.5(7) 6_565 . . . ?
B9G B4G B8G B12G 36.9(8) . . . . ?
B3G B4G B8G B12G -101.3(8) . . . . ?
C2G B7G B8G B3G -39.2(6) . . . . ?
B12G B7G B8G B3G -137.7(8) . . . . ?
B7G B7G B8G B3G -100.4(5) 6_565 . . . ?
C2G B7G B8G B4G 0.0(8) . . . . ?
B12G B7G B8G B4G -98.5(7) . . . . ?
B7G B7G B8G B4G -61.2(6) 6_565 . . . ?
B3G B7G B8G B4G 39.2(7) . . . . ?
C2G B7G B8G B9G 62.5(9) . . . . ?
B12G B7G B8G B9G -36.0(8) . . . . ?
B7G B7G B8G B9G 1.4(8) 6_565 . . . ?
B3G B7G B8G B9G 101.8(9) . . . . ?
C2G B7G B8G B12G 98.5(7) . . . . ?
B7G B7G B8G B12G 37.3(5) 6_565 . . . ?
B3G B7G B8G B12G 137.7(8) . . . . ?
C1G B4G B9G B4G -40.0(8) . . . 6_565 ?
B8G B4G B9G B4G -138.7(7) . . . 6_565 ?
B3G B4G B9G B4G -101.7(6) . . . 6_565 ?
C1G B4G B9G B12G 60.7(7) . . . . ?
B4G B4G B9G B12G 100.7(6) 6_565 . . . ?
B8G B4G B9G B12G -38.0(6) . . . . ?
B3G B4G B9G B12G -1.0(8) . . . . ?
C1G B4G B9G B8G 98.7(7) . . . . ?
B4G B4G B9G B8G 138.7(7) 6_565 . . . ?
B3G B4G B9G B8G 37.0(7) . . . . ?
C1G B4G B9G B8G -3.4(11) . . . 6_565 ?
B4G B4G B9G B8G 36.6(5) 6_565 . . 6_565 ?
B8G B4G B9G B8G -102.1(11) . . . 6_565 ?
B3G B4G B9G B8G -65.1(10) . . . 6_565 ?
B3G B8G B9G B4G -37.5(7) . . . . ?
B7G B8G B9G B4G -101.9(7) . . . . ?
B12G B8G B9G B4G -137.8(8) . . . . ?
B3G B8G B9G B4G -0.9(11) . . . 6_565 ?
B4G B8G B9G B4G 36.7(7) . . . 6_565 ?
B7G B8G B9G B4G -65.2(11) . . . 6_565 ?
B12G B8G B9G B4G -101.1(10) . . . 6_565 ?
B3G B8G B9G B12G 100.2(8) . . . . ?
B4G B8G B9G B12G 137.8(8) . . . . ?
B7G B8G B9G B12G 35.9(8) . . . . ?
B3G B8G B9G B8G 62.1(12) . . . 6_565 ?
B4G B8G B9G B8G 99.6(10) . . . 6_565 ?
B7G B8G B9G B8G -2.3(13) . . . 6_565 ?
B12G B8G B9G B8G -38.1(9) . . . 6_565 ?
C2G B7G B12G B7G 40.1(8) . . . 6_565 ?
B8G B7G B12G B7G 138.4(6) . . . 6_565 ?
B3G B7G B12G B7G 101.4(7) . . . 6_565 ?
C2G B7G B12G B9G -61.2(8) . . . . ?
B7G B7G B12G B9G -101.3(6) 6_565 . . . ?
B8G B7G B12G B9G 37.1(6) . . . . ?
B3G B7G B12G B9G 0.1(9) . . . . ?
C2G B7G B12G B8G 2.9(10) . . . 6_565 ?
B7G B7G B12G B8G -37.2(5) 6_565 . . 6_565 ?
B8G B7G B12G B8G 101.2(10) . . . 6_565 ?
B3G B7G B12G B8G 64.2(10) . . . 6_565 ?
C2G B7G B12G B8G -98.3(7) . . . . ?
B7G B7G B12G B8G -138.4(6) 6_565 . . . ?
B3G B7G B12G B8G -37.1(7) . . . . ?
B4G B9G B12G B7G -63.6(6) . . . 6_565 ?
B4G B9G B12G B7G -0.6(8) 6_565 . . 6_565 ?
B8G B9G B12G B7G -101.0(8) . . . 6_565 ?
B8G B9G B12G B7G 36.9(6) 6_565 . . 6_565 ?
B4G B9G B12G B7G 0.6(8) . . . . ?
B4G B9G B12G B7G 63.6(6) 6_565 . . . ?
B8G B9G B12G B7G -36.9(6) . . . . ?
B8G B9G B12G B7G 101.0(8) 6_565 . . . ?
B4G B9G B12G B8G -100.5(8) . . . 6_565 ?
B4G B9G B12G B8G -37.5(6) 6_565 . . 6_565 ?
B8G B9G B12G B8G -138.0(10) . . . 6_565 ?
B4G B9G B12G B8G 37.5(6) . . . . ?
B4G B9G B12G B8G 100.5(8) 6_565 . . . ?
B8G B9G B12G B8G 138.0(10) 6_565 . . . ?
B3G B8G B12G B7G 0.8(10) . . . 6_565 ?
B4G B8G B12G B7G 64.3(10) . . . 6_565 ?
B7G B8G B12G B7G -37.4(7) . . . 6_565 ?
B9G B8G B12G B7G 101.4(9) . . . 6_565 ?
B3G B8G B12G B7G 38.2(7) . . . . ?
B4G B8G B12G B7G 101.7(7) . . . . ?
B9G B8G B12G B7G 138.9(9) . . . . ?
B3G B8G B12G B9G -100.7(9) . . . . ?
B4G B8G B12G B9G -37.1(8) . . . . ?
B7G B8G B12G B9G -138.9(9) . . . . ?
B3G B8G B12G B8G -62.8(11) . . . 6_565 ?
B4G B8G B12G B8G 0.8(12) . . . 6_565 ?
B7G B8G B12G B8G -101.0(9) . . . 6_565 ?
B9G B8G B12G B8G 37.9(9) . . . 6_565 ?
C56 C51 C52 C53 0.000(2) . . . . ?
C57 C51 C52 C53 180.000(1) . . . . ?
C51 C52 C53 C54 0.000(1) . . . . ?
C52 C53 C54 C55 0.000(2) . . . . ?
C53 C54 C55 C56 0.000(2) . . . . ?
C54 C55 C56 C51 0.000(2) . . . . ?
C52 C51 C56 C55 0.000(2) . . . . ?
C57 C51 C56 C55 180.000(1) . . . . ?
C66 C61 C62 C63 0.000(2) . . . . ?
C67 C61 C62 C63 180.000(1) . . . . ?
C61 C62 C63 C64 0.000(2) . . . . ?
C62 C63 C64 C65 0.000(2) . . . . ?
C63 C64 C65 C66 0.000(2) . . . . ?
C62 C61 C66 C65 0.000(2) . . . . ?
C67 C61 C66 C65 180.000(2) . . . . ?
C64 C65 C66 C61 0.000(2) . . . . ?
C66' C61' C62' C63' 0.000(3) . . . . ?
C67' C61' C62' C63' 180.000(3) . . . . ?
C61' C62' C63' C64' 0.000(2) . . . . ?
C62' C63' C64' C65' 0.000(3) . . . . ?
C63' C64' C65' C66' 0.000(3) . . . . ?
C64' C65' C66' C61' 0.000(2) . . . . ?
C62' C61' C66' C65' 0.000(2) . . . . ?
C67' C61' C66' C65' 180.000(1) . . . . ?
C72 C71 C72 C73 0.2(7) 2_656 . . . ?
C71 C72 C73 C74 -0.5(12) . . . . ?
C72 C73 C74 C73 0.2(6) . . . 2_656 ?
C86 C81 C82 C83 -0.5(3) . . . . ?
C81 C82 C83 C84 -0.5(3) . . . . ?
C82 C83 C84 C85 0.8(6) . . . . ?
C83 C84 C85 C86 -0.1(8) . . . . ?
C84 C85 C86 C81 -0.8(8) . . . . ?
C82 C81 C86 C85 1.1(6) . . . . ?
